data_4106258
loop_
_publ_author_name
'Yann Sarazin'
'Bo Liu'
'Thierry Roisnel'
'Laurent Maron'
'Jean-Fran\,cois Carpentier'

_publ_section_title
;
 Discrete, Solvent-Free Alkaline-Earth Metal Cations: Metal...Fluorine
 Interactions and ROP Catalytic Activity
;
_journal_name_full 'Journal of the American Chemical Society'
_journal_page_first 9069
_journal_page_last 9087
_journal_paper_doi 10.1021/ja2024977
_journal_volume 133
_journal_year 2011
_chemical_absolute_configuration unk
_chemical_compound_source 'synthesis as described'
_chemical_formula_moiety '2(C28 H44 F12 N2 O10 Sr2), 4(C36 H2 B2 F30 N), 3(C H2 Cl2)'
_chemical_formula_sum 'C203 H102 B8 Cl6 F144 N8 O20 Sr4'
_chemical_formula_weight 6358.59
_chemical_name_systematic
;
 ?
;
_space_group_IT_number 9
_symmetry_cell_setting monoclinic
_symmetry_Int_Tables_number 9
_symmetry_space_group_name_Hall 'C -2yc'
_symmetry_space_group_name_H-M 'C 1 c 1'
_atom_sites_solution_hydrogens geom
_atom_sites_solution_primary direct
_atom_sites_solution_secondary difmap
_audit_conform_dict_location ftp://ftp.iucr.org/pub/cif_core.dic
_audit_conform_dict_name cif_core.dic
_audit_conform_dict_version 2.3
_audit_creation_date 2010-09-21T18:42:11-00:00
_audit_creation_method 'WinGX routine CIF_UPDATE'
_cell_angle_alpha 90
_cell_angle_beta 94.8740(10)
_cell_angle_gamma 90
_cell_formula_units_Z 4
_cell_length_a 17.2065(7)
_cell_length_b 34.2358(11)
_cell_length_c 39.9013(13)
_cell_measurement_reflns_used 8084
_cell_measurement_temperature 150(2)
_cell_measurement_theta_max 25.58
_cell_measurement_theta_min 2.33
_cell_measurement_wavelength 0.71073
_cell_volume 23420.0(14)
_computing_cell_refinement 'Bruker SMART (Bruker, 2002)'
_computing_data_collection 'Bruker SAINT (Bruker, 2002)'
_computing_data_reduction 'Bruker SAINT (Bruker, 2002)'
_computing_molecular_graphics 'Ortep-3 for Windows (Farrugia, 1997)'
_computing_publication_material
;
           WinGX publication routines (Farrugia, 1999),
           CRYSCAL (T. Roisnel, local program)
;
_computing_structure_refinement 'SHELXL-97 (Sheldrick, 1997)'
_computing_structure_solution 'SIR97 (Altomare et al., 1999))'
_diffrn_ambient_temperature 150(2)
_diffrn_detector 'CCD plate'
_diffrn_measured_fraction_theta_full 0.994
_diffrn_measured_fraction_theta_max 0.994
_diffrn_measurement_device_type 'APEXII, Bruker-AXS'
_diffrn_measurement_method 'CCD rotation images, thin slices'
_diffrn_radiation_monochromator graphite
_diffrn_radiation_probe x-ray
_diffrn_radiation_type MoK\a
_diffrn_radiation_wavelength 0.71073
_diffrn_reflns_av_R_equivalents 0.0477
_diffrn_reflns_av_unetI/netI 0.0851
_diffrn_reflns_limit_h_max 22
_diffrn_reflns_limit_h_min -10
_diffrn_reflns_limit_k_max 43
_diffrn_reflns_limit_k_min -44
_diffrn_reflns_limit_l_max 51
_diffrn_reflns_limit_l_min -51
_diffrn_reflns_number 96188
_diffrn_reflns_theta_full 27.48
_diffrn_reflns_theta_max 27.48
_diffrn_reflns_theta_min 2.92
_exptl_absorpt_coefficient_mu 1.154
_exptl_absorpt_correction_T_max 0.749
_exptl_absorpt_correction_T_min 0.546
_exptl_absorpt_correction_type multi-scan
_exptl_absorpt_process_details
;
  [Sheldrick, G.M. (2002). SADABS Bruker AXS Inc., Madison, Wisconsin, USA]
;
_exptl_crystal_colour colourless
_exptl_crystal_density_diffrn 1.803
_exptl_crystal_description prism
_exptl_crystal_F_000 12504
_exptl_crystal_size_max 0.54
_exptl_crystal_size_mid 0.44
_exptl_crystal_size_min 0.25
_platon_squeeze_details
;
;
_refine_diff_density_max 1.598
_refine_diff_density_min -1.197
_refine_diff_density_rms 0.138
_refine_ls_abs_structure_details 'Flack H D (1983), Acta Cryst. A39, 876-881'
_refine_ls_abs_structure_Flack 0.729(6)
_refine_ls_extinction_method none
_refine_ls_goodness_of_fit_ref 1.1
_refine_ls_hydrogen_treatment constr
_refine_ls_matrix_type full
_refine_ls_number_parameters 1775
_refine_ls_number_reflns 36256
_refine_ls_number_restraints 74
_refine_ls_restrained_S_all 1.099
_refine_ls_R_factor_all 0.1117
_refine_ls_R_factor_gt 0.0808
_refine_ls_shift/su_max 0.02
_refine_ls_shift/su_mean 0.001
_refine_ls_structure_factor_coef Fsqd
_refine_ls_weighting_details 'calc w=1/[\s^2^(Fo^2^)+(0.1167P)^2^+103.8160P] where P=(Fo^2^+2Fc^2^)/3'
_refine_ls_weighting_scheme calc
_refine_ls_wR_factor_gt 0.2061
_refine_ls_wR_factor_ref 0.2207
_reflns_number_gt 25894
_reflns_number_total 36256
_reflns_threshold_expression >2sigma(I)
_cod_data_source_file ja2024977_si_001_8.cif
_cod_data_source_block 16
_cod_original_sg_symbol_H-M 'C c'
_cod_database_code 4106258

loop_
_symmetry_equiv_pos_as_xyz
'x, y, z'
'x, -y, z+1/2'
'x+1/2, y+1/2, z'
'x+1/2, -y+1/2, z+1/2'

loop_
_atom_site_label
_atom_site_type_symbol
_atom_site_fract_x
_atom_site_fract_y
_atom_site_fract_z
_atom_site_U_iso_or_equiv
_atom_site_adp_type
_atom_site_occupancy
_atom_site_symmetry_multiplicity
_atom_site_calc_flag
_atom_site_refinement_flags
Sr1 Sr 0.39637(5) 0.39025(3) 0.44581(2) 0.0245(2) Uani 1 1 d .
N1 N 0.3470(7) 0.3235(2) 0.4776(2) 0.041(3) Uani 1 1 d .
C2 C 0.4157(9) 0.3031(4) 0.4927(4) 0.0647(13) Uani 1 1 d .
H2A H 0.3999 0.2768 0.5001 0.078 Uiso 1 1 calc R
H2B H 0.4368 0.3176 0.5129 0.078 Uiso 1 1 calc R
C3 C 0.4820(10) 0.2983(4) 0.4682(4) 0.0647(13) Uani 1 1 d .
H3A H 0.5284 0.285 0.4794 0.078 Uiso 1 1 calc R
H3B H 0.4635 0.2836 0.4477 0.078 Uiso 1 1 calc R
O4 O 0.4970(6) 0.3353(3) 0.4613(3) 0.0659(13) Uani 1 1 d .
C5 C 0.5639(10) 0.3373(4) 0.4447(4) 0.0647(13) Uani 1 1 d .
H5A H 0.5982 0.3148 0.451 0.078 Uiso 1 1 calc R
H5B H 0.5927 0.3616 0.451 0.078 Uiso 1 1 calc R
C6 C 0.5423(10) 0.3369(4) 0.4088(4) 0.0647(13) Uani 1 1 d .
H6A H 0.5126 0.3129 0.4025 0.078 Uiso 1 1 calc R
H6B H 0.5898 0.3373 0.3964 0.078 Uiso 1 1 calc R
O7 O 0.4939(6) 0.3718(3) 0.3999(3) 0.0659(13) Uani 1 1 d .
C8 C 0.4730(10) 0.3796(4) 0.3687(4) 0.0647(13) Uani 1 1 d .
H8A H 0.4409 0.3576 0.3591 0.078 Uiso 1 1 calc R
H8B H 0.5205 0.3808 0.3563 0.078 Uiso 1 1 calc R
C9 C 0.4297(10) 0.4154(4) 0.3625(4) 0.0647(13) Uani 1 1 d .
H9A H 0.4116 0.4172 0.3384 0.078 Uiso 1 1 calc R
H9B H 0.4641 0.438 0.3683 0.078 Uiso 1 1 calc R
O10 O 0.3621(6) 0.4167(3) 0.3827(3) 0.0659(13) Uani 1 1 d .
C11 C 0.2993(10) 0.3967(4) 0.3641(4) 0.0647(13) Uani 1 1 d .
H11A H 0.3204 0.3749 0.3512 0.078 Uiso 1 1 calc R
H11B H 0.2718 0.4149 0.3478 0.078 Uiso 1 1 calc R
C12 C 0.2413(10) 0.3804(4) 0.3881(4) 0.0647(13) Uani 1 1 d .
H12A H 0.2184 0.4018 0.4007 0.078 Uiso 1 1 calc R
H12B H 0.1987 0.3658 0.3754 0.078 Uiso 1 1 calc R
O13 O 0.2891(6) 0.3537(3) 0.4116(3) 0.0659(13) Uani 1 1 d .
C14 C 0.2480(10) 0.3263(4) 0.4287(4) 0.0647(13) Uani 1 1 d .
H14A H 0.2165 0.3098 0.4123 0.078 Uiso 1 1 calc R
H14B H 0.2119 0.3399 0.4428 0.078 Uiso 1 1 calc R
C15 C 0.3019(10) 0.3012(4) 0.4502(4) 0.0647(13) Uani 1 1 d .
H15A H 0.3389 0.2884 0.436 0.078 Uiso 1 1 calc R
H15B H 0.2714 0.2805 0.4604 0.078 Uiso 1 1 calc R
O21 O 0.4046(4) 0.46096(19) 0.46205(16) 0.0266(11) Uani 1 1 d .
C22 C 0.4751(6) 0.4806(3) 0.4699(3) 0.0298(11) Uani 1 1 d .
C23 C 0.4687(6) 0.5234(3) 0.4826(3) 0.0298(11) Uani 1 1 d .
H23A H 0.5108 0.5281 0.5007 0.036 Uiso 1 1 calc R
H23B H 0.4768 0.5414 0.4639 0.036 Uiso 1 1 calc R
C24 C 0.5181(6) 0.4828(3) 0.4385(3) 0.0298(11) Uani 1 1 d .
F25 F 0.5352(4) 0.4464(2) 0.42659(17) 0.0527(11) Uani 1 1 d .
F26 F 0.5850(5) 0.5022(2) 0.44199(17) 0.0527(11) Uani 1 1 d .
F27 F 0.4750(4) 0.4993(2) 0.41291(17) 0.0527(11) Uani 1 1 d .
C28 C 0.5230(6) 0.4572(3) 0.4963(3) 0.0298(11) Uani 1 1 d .
F29 F 0.4911(4) 0.45790(19) 0.52580(15) 0.0446(9) Uani 1 1 d .
F30 F 0.5270(4) 0.4195(2) 0.48737(15) 0.0446(9) Uani 1 1 d .
F31 F 0.5961(4) 0.47047(19) 0.50280(15) 0.0446(9) Uani 1 1 d .
Sr2 Sr 0.28363(5) 0.47304(2) 0.48837(2) 0.01719(18) Uani 1 1 d .
N51 N 0.3928(5) 0.5323(3) 0.4957(2) 0.037(2) Uani 1 1 d .
C52 C 0.4031(7) 0.5397(3) 0.5328(3) 0.0368(8) Uani 1 1 d .
H52A H 0.4377 0.5627 0.5367 0.044 Uiso 1 1 calc R
H52B H 0.4306 0.517 0.5437 0.044 Uiso 1 1 calc R
C53 C 0.3293(7) 0.5470(3) 0.5507(3) 0.0368(8) Uani 1 1 d .
H53A H 0.3412 0.5458 0.5754 0.044 Uiso 1 1 calc R
H53B H 0.3073 0.573 0.5447 0.044 Uiso 1 1 calc R
O54 O 0.2762(4) 0.5174(2) 0.53995(16) 0.0300(8) Uani 1 1 d .
C55 C 0.2029(7) 0.5210(3) 0.5542(3) 0.0368(8) Uani 1 1 d .
H55A H 0.2043 0.5438 0.5695 0.044 Uiso 1 1 calc R
H55B H 0.1931 0.4973 0.5674 0.044 Uiso 1 1 calc R
C56 C 0.1400(7) 0.5260(3) 0.5271(3) 0.0368(8) Uani 1 1 d .
H56A H 0.0885 0.5266 0.5364 0.044 Uiso 1 1 calc R
H56B H 0.147 0.5506 0.5147 0.044 Uiso 1 1 calc R
O57 O 0.1455(4) 0.4932(2) 0.50541(16) 0.0300(8) Uani 1 1 d .
C58 C 0.0775(7) 0.4877(3) 0.4815(3) 0.0368(8) Uani 1 1 d .
H58A H 0.064 0.5124 0.4696 0.044 Uiso 1 1 calc R
H58B H 0.0321 0.4792 0.4934 0.044 Uiso 1 1 calc R
C59 C 0.0987(7) 0.4559(3) 0.4562(3) 0.0368(8) Uani 1 1 d .
H59A H 0.1041 0.4304 0.4679 0.044 Uiso 1 1 calc R
H59B H 0.056 0.4536 0.438 0.044 Uiso 1 1 calc R
O60 O 0.1695(4) 0.4651(2) 0.44203(16) 0.0300(8) Uani 1 1 d .
C61 C 0.1593(7) 0.4935(3) 0.4146(3) 0.0368(8) Uani 1 1 d .
H61A H 0.1202 0.5135 0.4195 0.044 Uiso 1 1 calc R
H61B H 0.1421 0.4805 0.3932 0.044 Uiso 1 1 calc R
C62 C 0.2387(7) 0.5120(3) 0.4128(3) 0.0368(8) Uani 1 1 d .
H62A H 0.2766 0.4921 0.4065 0.044 Uiso 1 1 calc R
H62B H 0.2359 0.5329 0.3956 0.044 Uiso 1 1 calc R
O63 O 0.2631(4) 0.5278(2) 0.44485(16) 0.0300(8) Uani 1 1 d .
C64 C 0.3237(7) 0.5571(3) 0.4439(3) 0.0368(8) Uani 1 1 d .
H64A H 0.366 0.547 0.4309 0.044 Uiso 1 1 calc R
H64B H 0.3019 0.5808 0.4325 0.044 Uiso 1 1 calc R
C65 C 0.3549(7) 0.5667(3) 0.4776(3) 0.0368(8) Uani 1 1 d .
H65A H 0.3121 0.5765 0.4905 0.044 Uiso 1 1 calc R
H65B H 0.3937 0.5879 0.4766 0.044 Uiso 1 1 calc R
O71 O 0.2899(4) 0.39991(19) 0.48301(16) 0.0266(11) Uani 1 1 d .
C72 C 0.2854(6) 0.3781(3) 0.5110(3) 0.0292(12) Uani 1 1 d .
C73 C 0.2936(6) 0.3327(3) 0.5029(3) 0.0292(12) Uani 1 1 d .
H73A H 0.3116 0.319 0.524 0.035 Uiso 1 1 calc R
H73B H 0.2414 0.3223 0.4953 0.035 Uiso 1 1 calc R
C74 C 0.3495(6) 0.3904(3) 0.5370(3) 0.0292(12) Uani 1 1 d .
F75 F 0.3448(4) 0.4300(2) 0.54225(18) 0.0517(11) Uani 1 1 d .
F76 F 0.3493(4) 0.3737(2) 0.56652(18) 0.0517(11) Uani 1 1 d .
F77 F 0.4195(4) 0.38558(19) 0.52543(18) 0.0517(11) Uani 1 1 d .
C78 C 0.2061(6) 0.3820(3) 0.5243(3) 0.0292(12) Uani 1 1 d .
F79 F 0.1491(4) 0.37083(19) 0.50219(15) 0.0401(9) Uani 1 1 d .
F80 F 0.1921(4) 0.41829(19) 0.53281(15) 0.0401(9) Uani 1 1 d .
F81 F 0.2004(4) 0.35946(19) 0.55236(15) 0.0401(9) Uani 1 1 d .
Sr3 Sr 0.26261(6) 0.25194(3) 0.68383(2) 0.0278(2) Uani 1 1 d .
N101 N 0.3067(5) 0.3161(2) 0.6463(2) 0.031(2) Uani 1 1 d .
C102 C 0.2390(9) 0.3357(4) 0.6307(4) 0.0593(12) Uani 1 1 d .
H10A H 0.2176 0.3203 0.611 0.071 Uiso 1 1 calc R
H10B H 0.2548 0.3615 0.6223 0.071 Uiso 1 1 calc R
C103 C 0.1740(9) 0.3417(4) 0.6549(4) 0.0593(12) Uani 1 1 d .
H10C H 0.1932 0.3576 0.6746 0.071 Uiso 1 1 calc R
H10D H 0.1279 0.3547 0.6432 0.071 Uiso 1 1 calc R
O104 O 0.1550(5) 0.3020(3) 0.6650(2) 0.0510(11) Uani 1 1 d .
C105 C 0.0908(9) 0.3001(4) 0.6850(3) 0.0593(12) Uani 1 1 d .
H10E H 0.0535 0.3211 0.6779 0.071 Uiso 1 1 calc R
H10F H 0.0638 0.2748 0.6809 0.071 Uiso 1 1 calc R
C106 C 0.1119(9) 0.3038(4) 0.7188(4) 0.0593(12) Uani 1 1 d .
H10G H 0.0657 0.2996 0.7316 0.071 Uiso 1 1 calc R
H10H H 0.1319 0.3305 0.7237 0.071 Uiso 1 1 calc R
O107 O 0.1717(5) 0.2753(3) 0.7291(2) 0.0510(11) Uani 1 1 d .
C108 C 0.1969(9) 0.2713(4) 0.7636(4) 0.0593(12) Uani 1 1 d .
H10I H 0.1509 0.2701 0.7769 0.071 Uiso 1 1 calc R
H10J H 0.2284 0.2943 0.7712 0.071 Uiso 1 1 calc R
C109 C 0.2433(9) 0.2359(4) 0.7693(4) 0.0593(12) Uani 1 1 d .
H10K H 0.2661 0.2355 0.7929 0.071 Uiso 1 1 calc R
H10L H 0.209 0.2128 0.7657 0.071 Uiso 1 1 calc R
O110 O 0.3056(5) 0.2337(3) 0.7469(2) 0.0510(11) Uani 1 1 d .
C111 C 0.3767(9) 0.2519(4) 0.7614(4) 0.0593(12) Uani 1 1 d .
H11C H 0.4085 0.2322 0.7745 0.071 Uiso 1 1 calc R
H11D H 0.3633 0.2728 0.7771 0.071 Uiso 1 1 calc R
C112 C 0.4239(9) 0.2691(4) 0.7348(4) 0.0593(12) Uani 1 1 d .
H11E H 0.4684 0.2842 0.7455 0.071 Uiso 1 1 calc R
H11F H 0.4446 0.248 0.7211 0.071 Uiso 1 1 calc R
O113 O 0.3729(5) 0.2943(3) 0.7140(2) 0.0510(11) Uani 1 1 d .
C114 C 0.4105(9) 0.3205(4) 0.6935(4) 0.0593(12) Uani 1 1 d .
H11G H 0.4453 0.3061 0.6794 0.071 Uiso 1 1 calc R
H11H H 0.4425 0.3392 0.7077 0.071 Uiso 1 1 calc R
C115 C 0.3489(9) 0.3424(4) 0.6714(4) 0.0593(12) Uani 1 1 d .
H11I H 0.3111 0.3544 0.6857 0.071 Uiso 1 1 calc R
H11J H 0.3741 0.3637 0.6595 0.071 Uiso 1 1 calc R
O121 O 0.2559(4) 0.17936(19) 0.67541(19) 0.0330(12) Uani 1 1 d .
C122 C 0.1913(8) 0.1584(3) 0.6700(4) 0.0566(19) Uani 1 1 d .
C123 C 0.2012(7) 0.1134(3) 0.6626(4) 0.0566(19) Uani 1 1 d .
H12C H 0.1925 0.0985 0.6833 0.068 Uiso 1 1 calc R
H12D H 0.1605 0.1054 0.645 0.068 Uiso 1 1 calc R
C124 C 0.1428(8) 0.1628(4) 0.7005(4) 0.0566(19) Uani 1 1 d .
F125 F 0.1803(5) 0.1486(3) 0.7274(2) 0.0763(15) Uani 1 1 d .
F126 F 0.0725(5) 0.1422(3) 0.6972(2) 0.0763(15) Uani 1 1 d .
F127 F 0.1253(5) 0.2003(3) 0.7072(2) 0.0763(15) Uani 1 1 d .
C128 C 0.1444(8) 0.1746(3) 0.6394(4) 0.0566(19) Uani 1 1 d .
F129 F 0.0706(5) 0.1600(2) 0.6324(2) 0.0573(11) Uani 1 1 d .
F130 F 0.1797(4) 0.1704(2) 0.6117(2) 0.0573(11) Uani 1 1 d .
F131 F 0.1317(4) 0.2147(2) 0.6423(2) 0.0573(11) Uani 1 1 d .
Sr4 Sr 0.37688(5) 0.16585(2) 0.64827(2) 0.0240(2) Uani 1 1 d .
N151 N 0.2762(6) 0.1030(3) 0.6521(4) 0.078(5) Uani 1 1 d .
C152 C 0.2635(8) 0.0834(4) 0.6188(4) 0.0552(11) Uani 1 1 d .
H15C H 0.2395 0.0574 0.6215 0.066 Uiso 1 1 calc R
H15D H 0.228 0.0992 0.6035 0.066 Uiso 1 1 calc R
C153 C 0.3393(8) 0.0791(4) 0.6049(4) 0.0552(11) Uani 1 1 d .
H15E H 0.3754 0.0644 0.6209 0.066 Uiso 1 1 calc R
H15F H 0.3327 0.0643 0.5836 0.066 Uiso 1 1 calc R
O154 O 0.3721(4) 0.1176(2) 0.59883(19) 0.0366(9) Uani 1 1 d .
C155 C 0.4411(8) 0.1171(4) 0.5810(4) 0.0552(11) Uani 1 1 d .
H15G H 0.4442 0.1415 0.5678 0.066 Uiso 1 1 calc R
H15H H 0.4388 0.0948 0.5651 0.066 Uiso 1 1 calc R
C156 C 0.5111(8) 0.1135(4) 0.6049(4) 0.0552(11) Uani 1 1 d .
H15I H 0.5105 0.0881 0.6168 0.066 Uiso 1 1 calc R
H15J H 0.5587 0.1147 0.5927 0.066 Uiso 1 1 calc R
O157 O 0.5111(5) 0.1447(2) 0.62852(18) 0.0366(9) Uani 1 1 d .
C158 C 0.5822(8) 0.1498(4) 0.6489(4) 0.0552(11) Uani 1 1 d .
H15K H 0.6262 0.1536 0.6348 0.066 Uiso 1 1 calc R
H15L H 0.5934 0.1267 0.6635 0.066 Uiso 1 1 calc R
C159 C 0.5709(8) 0.1848(4) 0.6694(4) 0.0552(11) Uani 1 1 d .
H15M H 0.6177 0.1889 0.6852 0.066 Uiso 1 1 calc R
H15N H 0.5647 0.2079 0.6545 0.066 Uiso 1 1 calc R
O160 O 0.5021(4) 0.1809(2) 0.68842(19) 0.0366(9) Uani 1 1 d .
C161 C 0.5199(8) 0.1595(4) 0.7203(4) 0.0552(11) Uani 1 1 d .
H16A H 0.5371 0.1775 0.7389 0.066 Uiso 1 1 calc R
H16B H 0.5606 0.1394 0.7181 0.066 Uiso 1 1 calc R
C162 C 0.4377(8) 0.1400(4) 0.7259(4) 0.0552(11) Uani 1 1 d .
H16C H 0.4441 0.1219 0.7453 0.066 Uiso 1 1 calc R
H16D H 0.4004 0.1606 0.7313 0.066 Uiso 1 1 calc R
O163 O 0.4099(4) 0.1212(2) 0.69982(19) 0.0366(9) Uani 1 1 d .
C164 C 0.3470(8) 0.0926(4) 0.7051(4) 0.0552(11) Uani 1 1 d .
H16E H 0.3682 0.0726 0.7213 0.066 Uiso 1 1 calc R
H16F H 0.3046 0.1064 0.7154 0.066 Uiso 1 1 calc R
C165 C 0.3187(8) 0.0757(4) 0.6795(4) 0.0552(11) Uani 1 1 d .
H16G H 0.281 0.0559 0.6862 0.066 Uiso 1 1 calc R
H16H H 0.361 0.0616 0.6692 0.066 Uiso 1 1 calc R
O171 O 0.3703(4) 0.23820(19) 0.64670(19) 0.0330(12) Uani 1 1 d .
C172 C 0.3711(6) 0.2596(3) 0.6183(2) 0.0283(11) Uani 1 1 d .
C173 C 0.4481(6) 0.2546(3) 0.6026(2) 0.0283(11) Uani 1 1 d .
C174 C 0.3599(6) 0.3041(3) 0.6207(2) 0.0283(11) Uani 1 1 d .
H17A H 0.4115 0.3165 0.6261 0.034 Uiso 1 1 calc R
H17B H 0.3389 0.314 0.5984 0.034 Uiso 1 1 calc R
F175 F 0.5085(4) 0.26745(19) 0.62319(16) 0.0415(9) Uani 1 1 d .
F176 F 0.4540(4) 0.27343(19) 0.57320(15) 0.0415(9) Uani 1 1 d .
F177 F 0.4638(4) 0.21634(19) 0.59572(16) 0.0415(9) Uani 1 1 d .
C178 C 0.3070(6) 0.2431(3) 0.5919(2) 0.0283(11) Uani 1 1 d .
F179 F 0.3026(4) 0.25853(18) 0.56249(16) 0.0428(9) Uani 1 1 d .
F180 F 0.2371(4) 0.24930(18) 0.60584(16) 0.0428(9) Uani 1 1 d .
F181 F 0.3145(4) 0.20372(18) 0.58856(15) 0.0428(9) Uani 1 1 d .
N200 N 0.2903(5) 0.1029(2) 0.40435(19) 0.029(2) Uani 1 1 d .
H20A H 0.2904 0.0892 0.3845 0.035 Uiso 1 1 calc R
H20B H 0.2385 0.1055 0.4082 0.035 Uiso 1 1 calc R
B201 B 0.3246(6) 0.0709(3) 0.4336(2) 0.017(2) Uani 1 1 d .
C202 C 0.4155(5) 0.0829(2) 0.4448(2) 0.0206(8) Uani 1 1 d D
C203 C 0.4723(5) 0.0801(2) 0.4220(2) 0.0206(8) Uani 1 1 d D
F204 F 0.4522(3) 0.06753(17) 0.39037(13) 0.0313(6) Uani 1 1 d .
C205 C 0.5505(5) 0.0893(2) 0.4289(2) 0.0206(8) Uani 1 1 d D
F206 F 0.6008(3) 0.08710(17) 0.40439(13) 0.0313(6) Uani 1 1 d .
C207 C 0.5771(5) 0.1025(3) 0.4609(2) 0.0206(8) Uani 1 1 d D
F208 F 0.6507(3) 0.11209(17) 0.46848(14) 0.0313(6) Uani 1 1 d .
C209 C 0.5226(5) 0.1050(3) 0.4845(2) 0.0206(8) Uani 1 1 d D
F210 F 0.5451(3) 0.11865(17) 0.51539(13) 0.0313(6) Uani 1 1 d .
C211 C 0.4447(5) 0.0954(3) 0.4765(2) 0.0206(8) Uani 1 1 d D
F212 F 0.3976(3) 0.10221(17) 0.50062(13) 0.0313(6) Uani 1 1 d .
C213 C 0.2678(6) 0.0683(3) 0.4651(2) 0.0286(9) Uani 1 1 d D
C214 C 0.2904(6) 0.0441(3) 0.4917(2) 0.0286(9) Uani 1 1 d D
F215 F 0.3612(4) 0.02608(18) 0.49200(17) 0.0449(7) Uani 1 1 d .
C216 C 0.2493(6) 0.0367(3) 0.5185(2) 0.0286(9) Uani 1 1 d D
F217 F 0.2774(4) 0.01324(18) 0.54338(17) 0.0449(7) Uani 1 1 d .
C218 C 0.1780(6) 0.0548(3) 0.5201(3) 0.0286(9) Uani 1 1 d D
F219 F 0.1367(4) 0.04865(18) 0.54642(16) 0.0449(7) Uani 1 1 d .
C220 C 0.1515(6) 0.0780(3) 0.4945(3) 0.0286(9) Uani 1 1 d D
F221 F 0.0802(4) 0.09552(18) 0.49463(17) 0.0449(7) Uani 1 1 d .
C222 C 0.1942(6) 0.0840(3) 0.4666(2) 0.0286(9) Uani 1 1 d D
F223 F 0.1584(4) 0.10558(18) 0.44224(17) 0.0449(7) Uani 1 1 d .
C224 C 0.3152(6) 0.0276(3) 0.4155(2) 0.0251(9) Uani 1 1 d D
C225 C 0.3689(6) -0.0021(3) 0.4182(2) 0.0251(9) Uani 1 1 d D
F226 F 0.4401(4) 0.00243(17) 0.43475(15) 0.0389(7) Uani 1 1 d .
C227 C 0.3562(6) -0.0401(3) 0.4056(2) 0.0251(9) Uani 1 1 d D
F228 F 0.4127(4) -0.06698(17) 0.40912(15) 0.0389(7) Uani 1 1 d .
C229 C 0.2854(6) -0.0493(3) 0.3886(2) 0.0251(9) Uani 1 1 d D
F230 F 0.2738(4) -0.08491(17) 0.37574(15) 0.0389(7) Uani 1 1 d .
C231 C 0.2271(6) -0.0212(3) 0.3847(2) 0.0251(9) Uani 1 1 d D
F232 F 0.1575(4) -0.02928(16) 0.37027(15) 0.0389(7) Uani 1 1 d .
C233 C 0.2448(6) 0.0157(3) 0.3987(2) 0.0251(9) Uani 1 1 d D
F234 F 0.1842(4) 0.04144(17) 0.39485(15) 0.0389(7) Uani 1 1 d .
B251 B 0.3156(6) 0.1467(3) 0.3941(2) 0.018(2) Uani 1 1 d .
C252 C 0.2329(6) 0.1703(3) 0.3817(2) 0.0248(9) Uani 1 1 d D
C253 C 0.1745(6) 0.1517(3) 0.3594(2) 0.0248(9) Uani 1 1 d D
F254 F 0.1879(4) 0.11472(17) 0.34934(15) 0.0411(7) Uani 1 1 d .
C255 C 0.1068(6) 0.1692(3) 0.3468(2) 0.0248(9) Uani 1 1 d D
F256 F 0.0567(4) 0.15002(17) 0.32468(15) 0.0411(7) Uani 1 1 d .
C257 C 0.0927(6) 0.2065(3) 0.3550(2) 0.0248(9) Uani 1 1 d D
F258 F 0.0265(4) 0.22471(17) 0.34210(15) 0.0411(7) Uani 1 1 d .
C259 C 0.1458(6) 0.2266(3) 0.3766(2) 0.0248(9) Uani 1 1 d D
F260 F 0.1301(4) 0.26377(18) 0.38482(15) 0.0411(7) Uani 1 1 d .
C261 C 0.2127(6) 0.2087(3) 0.3892(2) 0.0248(9) Uani 1 1 d D
F262 F 0.2616(4) 0.23055(18) 0.40940(15) 0.0411(7) Uani 1 1 d .
C263 C 0.3629(7) 0.1464(4) 0.3600(3) 0.0443(12) Uani 1 1 d D
C264 C 0.3706(6) 0.1127(4) 0.3368(3) 0.0443(12) Uani 1 1 d D
F265 F 0.3381(5) 0.0799(2) 0.34285(18) 0.0644(9) Uani 1 1 d .
C266 C 0.4098(7) 0.1177(4) 0.3094(3) 0.0443(12) Uani 1 1 d D
F267 F 0.4121(5) 0.0839(2) 0.28939(18) 0.0644(9) Uani 1 1 d .
C268 C 0.4407(7) 0.1505(4) 0.3012(3) 0.0443(12) Uani 1 1 d D
F269 F 0.4799(5) 0.1538(2) 0.27230(18) 0.0644(9) Uani 1 1 d .
C270 C 0.4328(7) 0.1839(4) 0.3192(3) 0.0443(12) Uani 1 1 d D
F271 F 0.4615(5) 0.2178(2) 0.31065(18) 0.0644(9) Uani 1 1 d .
C272 C 0.3932(7) 0.1798(4) 0.3493(3) 0.0443(12) Uani 1 1 d D
F273 F 0.3855(5) 0.2137(2) 0.36665(18) 0.0644(9) Uani 1 1 d .
C274 C 0.3650(6) 0.1674(3) 0.4278(2) 0.0245(8) Uani 1 1 d D
C275 C 0.4425(6) 0.1763(2) 0.4305(2) 0.0245(8) Uani 1 1 d D
F276 F 0.4893(4) 0.16919(17) 0.40571(14) 0.0365(6) Uani 1 1 d .
C277 C 0.4808(6) 0.1914(3) 0.4600(2) 0.0245(8) Uani 1 1 d D
F278 F 0.5572(4) 0.19809(18) 0.46211(14) 0.0365(6) Uani 1 1 d .
C279 C 0.4386(6) 0.1975(3) 0.4874(2) 0.0245(8) Uani 1 1 d D
F280 F 0.4751(3) 0.21013(18) 0.51637(14) 0.0365(6) Uani 1 1 d .
C281 C 0.3614(6) 0.1884(3) 0.4854(2) 0.0245(8) Uani 1 1 d D
F282 F 0.3200(3) 0.19434(18) 0.51231(14) 0.0365(6) Uani 1 1 d .
C283 C 0.3248(6) 0.1732(3) 0.4552(2) 0.0245(8) Uani 1 1 d D
F284 F 0.2476(4) 0.16664(17) 0.45548(15) 0.0365(6) Uani 1 1 d .
N300 N 0.8145(4) 0.2755(2) 0.4651(2) 0.0183(16) Uani 1 1 d .
H30A H 0.7847 0.2851 0.4813 0.022 Uiso 1 1 calc R
H30B H 0.7854 0.2796 0.445 0.022 Uiso 1 1 calc R
B301 B 0.8099(6) 0.2286(3) 0.4701(2) 0.014(2) Uani 1 1 d .
C302 C 0.7502(5) 0.2193(3) 0.5005(2) 0.0219(8) Uani 1 1 d D
C303 C 0.6999(5) 0.2434(3) 0.5154(2) 0.0219(8) Uani 1 1 d D
F304 F 0.6926(3) 0.28184(16) 0.50509(14) 0.0302(6) Uani 1 1 d .
C305 C 0.6515(5) 0.2336(3) 0.5393(2) 0.0219(8) Uani 1 1 d D
F306 F 0.6030(3) 0.25902(16) 0.55195(14) 0.0302(6) Uani 1 1 d .
C307 C 0.6512(5) 0.1944(3) 0.5505(2) 0.0219(8) Uani 1 1 d D
F308 F 0.6057(3) 0.18351(16) 0.57411(14) 0.0302(6) Uani 1 1 d .
C309 C 0.6999(5) 0.1678(3) 0.5366(2) 0.0219(8) Uani 1 1 d D
F310 F 0.7035(3) 0.13085(16) 0.54713(14) 0.0302(6) Uani 1 1 d .
C311 C 0.7462(5) 0.1802(3) 0.5112(2) 0.0219(8) Uani 1 1 d D
F312 F 0.7911(3) 0.15246(16) 0.49963(14) 0.0302(6) Uani 1 1 d .
C313 C 0.7611(6) 0.2081(3) 0.4367(2) 0.0264(9) Uani 1 1 d D
C314 C 0.6944(6) 0.2253(3) 0.4218(2) 0.0264(9) Uani 1 1 d D
F315 F 0.6687(4) 0.25929(17) 0.43436(15) 0.0391(7) Uani 1 1 d .
C316 C 0.6498(6) 0.2103(3) 0.3951(2) 0.0264(9) Uani 1 1 d D
F317 F 0.5858(4) 0.23000(17) 0.38182(15) 0.0391(7) Uani 1 1 d .
C318 C 0.6677(6) 0.1754(3) 0.3805(2) 0.0264(9) Uani 1 1 d D
F319 F 0.6255(4) 0.15998(17) 0.35545(15) 0.0391(7) Uani 1 1 d .
C320 C 0.7340(6) 0.1562(3) 0.3955(2) 0.0264(9) Uani 1 1 d D
F321 F 0.7548(4) 0.12175(17) 0.38292(15) 0.0391(7) Uani 1 1 d .
C322 C 0.7781(6) 0.1722(3) 0.4228(2) 0.0264(9) Uani 1 1 d D
F323 F 0.8409(4) 0.15123(17) 0.43380(15) 0.0391(7) Uani 1 1 d .
C324 C 0.8992(5) 0.2111(3) 0.4795(2) 0.0238(8) Uani 1 1 d D
C325 C 0.9515(5) 0.2065(2) 0.4564(2) 0.0238(8) Uani 1 1 d D
F326 F 0.9293(3) 0.21615(17) 0.42283(14) 0.0339(6) Uani 1 1 d .
C327 C 1.0262(5) 0.1940(3) 0.4620(2) 0.0238(8) Uani 1 1 d D
F328 F 1.0742(3) 0.19132(17) 0.43618(14) 0.0339(6) Uani 1 1 d .
C329 C 1.0546(6) 0.1853(3) 0.4941(2) 0.0238(8) Uani 1 1 d D
F330 F 1.1296(3) 0.17345(17) 0.50104(14) 0.0339(6) Uani 1 1 d .
C331 C 1.0064(5) 0.1881(3) 0.5197(2) 0.0238(8) Uani 1 1 d D
F332 F 1.0322(3) 0.18144(18) 0.55127(14) 0.0339(6) Uani 1 1 d .
C333 C 0.9290(6) 0.2026(3) 0.5119(2) 0.0238(8) Uani 1 1 d D
F334 F 0.8883(3) 0.20587(17) 0.53910(14) 0.0339(6) Uani 1 1 d .
B351 B 0.8862(6) 0.3076(3) 0.4644(3) 0.022(2) Uani 1 1 d .
C352 C 0.9187(7) 0.3122(3) 0.4278(3) 0.0401(11) Uani 1 1 d D
C353 C 0.8915(7) 0.2965(3) 0.3977(3) 0.0401(11) Uani 1 1 d D
F354 F 0.8281(5) 0.2702(2) 0.39703(17) 0.0582(9) Uani 1 1 d .
C355 C 0.9168(7) 0.3041(3) 0.3669(3) 0.0401(11) Uani 1 1 d D
F356 F 0.8846(5) 0.2852(2) 0.33877(17) 0.0582(9) Uani 1 1 d .
C357 C 0.9760(7) 0.3297(3) 0.3652(3) 0.0401(11) Uani 1 1 d D
F358 F 1.0041(5) 0.3374(2) 0.33516(18) 0.0582(9) Uani 1 1 d .
C359 C 1.0062(7) 0.3487(3) 0.3940(3) 0.0401(11) Uani 1 1 d D
F360 F 1.0597(5) 0.3771(2) 0.39175(17) 0.0582(9) Uani 1 1 d .
C361 C 0.9780(7) 0.3398(3) 0.4237(3) 0.0401(11) Uani 1 1 d D
F362 F 1.0085(5) 0.3596(2) 0.45059(17) 0.0582(9) Uani 1 1 d .
C363 C 0.9500(6) 0.2956(3) 0.4969(3) 0.0344(10) Uani 1 1 d D
C364 C 1.0289(6) 0.2883(3) 0.4953(3) 0.0344(10) Uani 1 1 d D
F365 F 1.0617(4) 0.2870(2) 0.46607(17) 0.0493(8) Uani 1 1 d .
C366 C 1.0777(6) 0.2805(3) 0.5244(3) 0.0344(10) Uani 1 1 d D
F367 F 1.1539(4) 0.2721(2) 0.51947(17) 0.0493(8) Uani 1 1 d .
C368 C 1.0514(6) 0.2795(3) 0.5539(3) 0.0344(10) Uani 1 1 d D
F369 F 1.0974(4) 0.2712(2) 0.58205(17) 0.0493(8) Uani 1 1 d .
C370 C 0.9727(6) 0.2847(3) 0.5566(3) 0.0344(10) Uani 1 1 d D
F371 F 0.9444(4) 0.28154(19) 0.58734(17) 0.0493(8) Uani 1 1 d .
C372 C 0.9252(6) 0.2927(3) 0.5284(3) 0.0344(10) Uani 1 1 d D
F373 F 0.8491(4) 0.2994(2) 0.53265(17) 0.0493(8) Uani 1 1 d .
C374 C 0.8478(6) 0.3499(3) 0.4715(2) 0.0244(8) Uani 1 1 d D
C375 C 0.8780(6) 0.3797(3) 0.4942(2) 0.0244(8) Uani 1 1 d D
F376 F 0.9449(4) 0.37290(16) 0.51392(15) 0.0383(7) Uani 1 1 d .
C377 C 0.8461(6) 0.4155(3) 0.4965(2) 0.0244(8) Uani 1 1 d D
F378 F 0.8797(4) 0.44204(16) 0.51879(15) 0.0383(7) Uani 1 1 d .
C379 C 0.7805(6) 0.4253(3) 0.4767(2) 0.0244(8) Uani 1 1 d D
F380 F 0.7469(4) 0.46148(16) 0.47986(15) 0.0383(7) Uani 1 1 d .
C381 C 0.7468(6) 0.3993(3) 0.4550(2) 0.0244(8) Uani 1 1 d D
F382 F 0.6833(4) 0.40820(16) 0.43459(15) 0.0383(7) Uani 1 1 d .
C383 C 0.7823(6) 0.3630(3) 0.4520(2) 0.0244(8) Uani 1 1 d D
F384 F 0.7459(4) 0.33853(16) 0.42856(16) 0.0383(7) Uani 1 1 d .
N400 N 0.8437(4) 0.3624(2) 0.66390(19) 0.0199(16) Uani 1 1 d .
H40A H 0.8805 0.3516 0.6513 0.024 Uiso 1 1 calc R
H40B H 0.8638 0.36 0.6859 0.024 Uiso 1 1 calc R
B401 B 0.8493(6) 0.4092(3) 0.6563(3) 0.020(2) Uani 1 1 d .
C402 C 0.8965(5) 0.4295(3) 0.6895(2) 0.0206(8) Uani 1 1 d D
C403 C 0.9675(5) 0.4124(3) 0.7027(2) 0.0206(8) Uani 1 1 d D
F404 F 0.9924(3) 0.37906(16) 0.68924(14) 0.0314(6) Uani 1 1 d .
C405 C 1.0172(5) 0.4276(3) 0.7287(2) 0.0206(8) Uani 1 1 d D
F406 F 1.0829(3) 0.40820(16) 0.73959(14) 0.0314(6) Uani 1 1 d .
C407 C 0.9988(6) 0.4622(3) 0.7427(2) 0.0206(8) Uani 1 1 d D
F408 F 1.0453(3) 0.47776(16) 0.76796(14) 0.0314(6) Uani 1 1 d .
C409 C 0.9314(6) 0.4803(3) 0.7311(2) 0.0206(8) Uani 1 1 d D
F410 F 0.9126(3) 0.51471(16) 0.74540(14) 0.0314(6) Uani 1 1 d .
C411 C 0.8829(6) 0.4638(3) 0.7049(2) 0.0206(8) Uani 1 1 d D
F412 F 0.8179(3) 0.48602(16) 0.69466(14) 0.0314(6) Uani 1 1 d .
C413 C 0.9098(5) 0.4187(3) 0.6270(2) 0.0222(8) Uani 1 1 d D
C414 C 0.9152(5) 0.4575(3) 0.6153(2) 0.0222(8) Uani 1 1 d D
F415 F 0.8709(3) 0.48541(16) 0.62871(14) 0.0302(6) Uani 1 1 d .
C416 C 0.9630(5) 0.4691(3) 0.5921(2) 0.0222(8) Uani 1 1 d D
F417 F 0.9652(3) 0.50664(16) 0.58121(14) 0.0302(6) Uani 1 1 d .
C418 C 1.0096(5) 0.4427(3) 0.5785(2) 0.0222(8) Uani 1 1 d D
F419 F 1.0576(3) 0.45406(16) 0.55390(14) 0.0302(6) Uani 1 1 d .
C420 C 1.0098(5) 0.4046(3) 0.5887(2) 0.0222(8) Uani 1 1 d D
F421 F 1.0561(3) 0.37763(16) 0.57600(14) 0.0302(6) Uani 1 1 d .
C422 C 0.9612(5) 0.3939(3) 0.6127(2) 0.0222(8) Uani 1 1 d D
F423 F 0.9655(3) 0.35494(16) 0.62111(14) 0.0302(6) Uani 1 1 d .
C424 C 0.7615(6) 0.4263(2) 0.6462(2) 0.0225(8) Uani 1 1 d D
C425 C 0.7075(6) 0.4315(2) 0.6703(2) 0.0225(8) Uani 1 1 d D
F426 F 0.7269(3) 0.42266(17) 0.70261(13) 0.0314(6) Uani 1 1 d .
C427 C 0.6304(6) 0.4457(3) 0.6635(2) 0.0225(8) Uani 1 1 d D
F428 F 0.5838(3) 0.44961(17) 0.68771(13) 0.0314(6) Uani 1 1 d .
C429 C 0.6062(6) 0.4544(3) 0.6306(2) 0.0225(8) Uani 1 1 d D
F430 F 0.5335(3) 0.46706(17) 0.62294(13) 0.0314(6) Uani 1 1 d .
C431 C 0.6578(6) 0.4492(3) 0.6058(2) 0.0225(8) Uani 1 1 d D
F432 F 0.6323(3) 0.45808(17) 0.57346(13) 0.0314(6) Uani 1 1 d .
C433 C 0.7307(6) 0.4367(3) 0.6139(2) 0.0225(8) Uani 1 1 d D
F434 F 0.7746(3) 0.43139(17) 0.58747(13) 0.0314(6) Uani 1 1 d .
B451 B 0.7730(6) 0.3313(3) 0.6606(2) 0.016(2) Uani 1 1 d .
C452 C 0.8145(6) 0.2871(3) 0.6546(2) 0.0229(8) Uani 1 1 d D
C453 C 0.7897(5) 0.2589(3) 0.6314(2) 0.0229(8) Uani 1 1 d D
F454 F 0.7306(4) 0.26503(16) 0.60825(15) 0.0366(7) Uani 1 1 d .
C455 C 0.8239(5) 0.2221(3) 0.6311(2) 0.0229(8) Uani 1 1 d D
F456 F 0.7956(4) 0.19553(16) 0.60693(15) 0.0366(7) Uani 1 1 d .
C457 C 0.8839(6) 0.2116(3) 0.6528(2) 0.0229(8) Uani 1 1 d D
F458 F 0.9163(4) 0.17661(16) 0.65285(15) 0.0366(7) Uani 1 1 d .
C459 C 0.9105(6) 0.2393(3) 0.6769(2) 0.0229(8) Uani 1 1 d D
F460 F 0.9701(4) 0.22949(16) 0.69940(15) 0.0366(7) Uani 1 1 d .
C461 C 0.8764(6) 0.2756(3) 0.6769(2) 0.0229(8) Uani 1 1 d D
F462 F 0.9049(4) 0.29955(16) 0.70236(15) 0.0366(7) Uani 1 1 d .
C463 C 0.7110(6) 0.3429(3) 0.6285(2) 0.0225(8) Uani 1 1 d D
C464 C 0.7397(6) 0.3449(2) 0.5964(2) 0.0225(8) Uani 1 1 d D
F465 F 0.8169(3) 0.33964(17) 0.59371(14) 0.0322(6) Uani 1 1 d .
C466 C 0.6943(6) 0.3527(3) 0.5669(2) 0.0225(8) Uani 1 1 d D
F467 F 0.7274(3) 0.35647(17) 0.53752(13) 0.0322(6) Uani 1 1 d .
C468 C 0.6177(5) 0.3589(3) 0.5683(2) 0.0225(8) Uani 1 1 d D
F469 F 0.5706(3) 0.36573(17) 0.53915(13) 0.0322(6) Uani 1 1 d .
C470 C 0.5841(6) 0.3571(3) 0.5989(2) 0.0225(8) Uani 1 1 d D
F471 F 0.5083(3) 0.36358(17) 0.60068(13) 0.0322(6) Uani 1 1 d .
C472 C 0.6326(5) 0.3494(3) 0.6278(2) 0.0225(8) Uani 1 1 d D
F473 F 0.5962(3) 0.34971(17) 0.65675(13) 0.0322(6) Uani 1 1 d .
C474 C 0.7336(5) 0.3239(3) 0.6963(2) 0.0208(8) Uani 1 1 d D
C475 C 0.6781(5) 0.2944(2) 0.6966(2) 0.0208(8) Uani 1 1 d D
F476 F 0.6527(3) 0.27547(16) 0.66833(13) 0.0309(6) Uani 1 1 d .
C477 C 0.6459(5) 0.2822(3) 0.7257(2) 0.0208(8) Uani 1 1 d D
F478 F 0.5929(4) 0.25323(16) 0.72409(13) 0.0309(6) Uani 1 1 d .
C479 C 0.6667(5) 0.3002(3) 0.7555(2) 0.0208(8) Uani 1 1 d D
F480 F 0.6357(3) 0.28920(16) 0.78371(13) 0.0309(6) Uani 1 1 d .
C481 C 0.7238(5) 0.3293(3) 0.7565(2) 0.0208(8) Uani 1 1 d D
F482 F 0.7477(3) 0.34677(16) 0.78614(13) 0.0309(6) Uani 1 1 d .
C483 C 0.7572(6) 0.3399(3) 0.7263(2) 0.0208(8) Uani 1 1 d D
F484 F 0.8149(3) 0.36608(16) 0.73117(13) 0.0309(6) Uani 1 1 d .
N500 N 0.8547(5) 0.03556(19) 0.73270(19) 0.0203(17) Uani 1 1 d .
H50A H 0.8343 0.0452 0.7516 0.024 Uiso 1 1 calc R
H50B H 0.9079 0.0382 0.7367 0.024 Uiso 1 1 calc R
B501 B 0.8397(6) -0.0126(3) 0.7345(3) 0.019(2) Uani 1 1 d .
C502 C 0.7878(6) -0.0230(3) 0.7653(2) 0.0309(9) Uani 1 1 d D
C503 C 0.7654(6) 0.0002(3) 0.7915(2) 0.0309(9) Uani 1 1 d D
F504 F 0.7881(4) 0.03825(19) 0.79446(14) 0.0439(7) Uani 1 1 d .
C505 C 0.7200(6) -0.0119(3) 0.8170(2) 0.0309(9) Uani 1 1 d D
F506 F 0.7019(4) 0.01445(19) 0.84047(14) 0.0439(7) Uani 1 1 d .
C507 C 0.6959(6) -0.0501(3) 0.8185(2) 0.0309(9) Uani 1 1 d D
F508 F 0.6528(4) -0.06191(19) 0.84231(14) 0.0439(7) Uani 1 1 d .
C509 C 0.7166(6) -0.0753(3) 0.7932(2) 0.0309(9) Uani 1 1 d D
F510 F 0.6940(4) -0.11206(19) 0.79431(14) 0.0439(7) Uani 1 1 d .
C511 C 0.7602(6) -0.0623(3) 0.7685(2) 0.0309(9) Uani 1 1 d D
F512 F 0.7769(4) -0.08793(19) 0.74568(14) 0.0439(7) Uani 1 1 d .
C513 C 0.9254(6) -0.0320(3) 0.7470(2) 0.0260(9) Uani 1 1 d D
C514 C 0.9724(5) -0.0168(3) 0.7728(2) 0.0260(9) Uani 1 1 d D
F515 F 0.9508(4) 0.01707(17) 0.78870(15) 0.0400(7) Uani 1 1 d .
C516 C 1.0423(6) -0.0327(3) 0.7864(2) 0.0260(9) Uani 1 1 d D
F517 F 1.0833(4) -0.01498(17) 0.81186(15) 0.0400(7) Uani 1 1 d .
C518 C 1.0686(6) -0.0668(3) 0.7732(2) 0.0260(9) Uani 1 1 d D
F519 F 1.1353(4) -0.08266(18) 0.78535(15) 0.0400(7) Uani 1 1 d .
C520 C 1.0229(6) -0.0855(3) 0.7483(2) 0.0260(9) Uani 1 1 d D
F521 F 1.0473(4) -0.11857(18) 0.73569(15) 0.0400(7) Uani 1 1 d .
C522 C 0.9535(6) -0.0680(3) 0.7355(2) 0.0260(9) Uani 1 1 d D
F523 F 0.9127(4) -0.08860(17) 0.71111(15) 0.0400(7) Uani 1 1 d .
C524 C 0.8000(6) -0.0270(2) 0.6982(2) 0.0222(8) Uani 1 1 d D
C525 C 0.8418(6) -0.0335(2) 0.6703(2) 0.0222(8) Uani 1 1 d D
F526 F 0.9184(4) -0.02554(17) 0.67246(14) 0.0327(6) Uani 1 1 d .
C527 C 0.8100(6) -0.0479(2) 0.6400(2) 0.0222(8) Uani 1 1 d D
F528 F 0.8545(3) -0.05122(17) 0.61398(14) 0.0327(6) Uani 1 1 d .
C529 C 0.7324(6) -0.0558(3) 0.6354(2) 0.0222(8) Uani 1 1 d D
F530 F 0.6997(3) -0.06921(16) 0.60550(13) 0.0327(6) Uani 1 1 d .
C531 C 0.6878(6) -0.0510(3) 0.6615(2) 0.0222(8) Uani 1 1 d D
F532 F 0.6101(3) -0.05844(17) 0.65733(13) 0.0327(6) Uani 1 1 d .
C533 C 0.7204(6) -0.0366(3) 0.6915(2) 0.0222(8) Uani 1 1 d D
F534 F 0.6689(3) -0.02964(17) 0.71531(14) 0.0327(6) Uani 1 1 d .
B551 B 0.8309(6) 0.0675(3) 0.7042(3) 0.022(2) Uani 1 1 d .
C552 C 0.8918(6) 0.0687(3) 0.6742(2) 0.0282(9) Uani 1 1 d D
C553 C 0.9659(6) 0.0519(3) 0.6761(2) 0.0282(9) Uani 1 1 d D
F554 F 0.9941(4) 0.03189(17) 0.70345(15) 0.0363(6) Uani 1 1 d .
C555 C 1.0169(6) 0.0560(3) 0.6513(2) 0.0282(9) Uani 1 1 d D
F556 F 1.0874(4) 0.03904(17) 0.65477(15) 0.0363(6) Uani 1 1 d .
C557 C 0.9950(6) 0.0770(3) 0.6226(3) 0.0282(9) Uani 1 1 d D
F558 F 1.0441(4) 0.08117(17) 0.59891(15) 0.0363(6) Uani 1 1 d .
C559 C 0.9247(6) 0.0953(3) 0.6203(3) 0.0282(9) Uani 1 1 d D
F560 F 0.9046(4) 0.11845(17) 0.59304(15) 0.0363(6) Uani 1 1 d .
C561 C 0.8749(6) 0.0910(3) 0.6451(3) 0.0282(9) Uani 1 1 d D
F562 F 0.8069(4) 0.11182(17) 0.64230(15) 0.0363(6) Uani 1 1 d .
C563 C 0.7384(6) 0.0592(2) 0.6910(2) 0.0213(8) Uani 1 1 d D
C564 C 0.7093(6) 0.0458(2) 0.6585(2) 0.0213(8) Uani 1 1 d D
F565 F 0.7570(3) 0.03836(16) 0.63484(14) 0.0316(6) Uani 1 1 d .
C566 C 0.6327(6) 0.0369(2) 0.6510(2) 0.0213(8) Uani 1 1 d D
F567 F 0.6083(3) 0.02330(16) 0.61963(14) 0.0316(6) Uani 1 1 d .
C568 C 0.5783(6) 0.0411(3) 0.6747(2) 0.0213(8) Uani 1 1 d D
F569 F 0.5025(3) 0.03255(16) 0.66668(14) 0.0316(6) Uani 1 1 d .
C570 C 0.6029(6) 0.0539(3) 0.7066(2) 0.0213(8) Uani 1 1 d D
F571 F 0.5524(3) 0.05796(16) 0.72902(14) 0.0316(6) Uani 1 1 d .
C572 C 0.6807(6) 0.0618(3) 0.7129(2) 0.0213(8) Uani 1 1 d D
F573 F 0.7016(3) 0.07511(16) 0.74460(14) 0.0316(6) Uani 1 1 d .
C574 C 0.8425(6) 0.1114(3) 0.7212(2) 0.0288(9) Uani 1 1 d D
C575 C 0.7931(6) 0.1432(3) 0.7161(2) 0.0288(9) Uani 1 1 d D
F576 F 0.7244(4) 0.13922(17) 0.69719(17) 0.0449(7) Uani 1 1 d .
C577 C 0.8056(6) 0.1797(3) 0.7293(2) 0.0288(9) Uani 1 1 d D
F578 F 0.7562(4) 0.20877(17) 0.72372(17) 0.0449(7) Uani 1 1 d .
C579 C 0.8740(6) 0.1867(3) 0.7497(2) 0.0288(9) Uani 1 1 d D
F580 F 0.8899(4) 0.22236(17) 0.76297(17) 0.0449(7) Uani 1 1 d .
C581 C 0.9258(6) 0.1569(3) 0.7556(2) 0.0288(9) Uani 1 1 d D
F582 F 0.9937(4) 0.16329(17) 0.77426(17) 0.0449(7) Uani 1 1 d .
C583 C 0.9102(6) 0.1217(3) 0.7413(2) 0.0288(9) Uani 1 1 d D
F584 F 0.9666(4) 0.09362(17) 0.74814(17) 0.0449(7) Uani 1 1 d .
C701 C 0.464(2) 0.0546(9) 0.8239(5) 0.23(2) Uani 1 1 d .
H70A H 0.4253 0.0509 0.8045 0.274 Uiso 1 1 calc R
H70B H 0.4434 0.0735 0.8395 0.274 Uiso 1 1 calc R
Cl71 Cl 0.4865(3) 0.00723(11) 0.84551(10) 0.0734(11) Uani 1 1 d .
Cl72 Cl 0.5518(6) 0.07174(19) 0.81029(19) 0.152(3) Uani 1 1 d .
C801 C 0.8689(12) 0.8489(6) 0.8284(5) 0.102(6) Uani 1 1 d .
H80A H 0.8305 0.869 0.8337 0.122 Uiso 1 1 calc R
H80B H 0.9181 0.8544 0.8423 0.122 Uiso 1 1 calc R
Cl81 Cl 0.8338(4) 0.80237(16) 0.84009(13) 0.120(2) Uani 1 1 d .
Cl82 Cl 0.8850(3) 0.85300(14) 0.78871(13) 0.0930(14) Uani 1 1 d .
C900 C 0.4944(7) 0.5713(4) 0.3639(3) 0.045(3) Uani 1 1 d .
H90A H 0.5163 0.5854 0.3452 0.054 Uiso 1 1 calc R
H90B H 0.5308 0.5498 0.3708 0.054 Uiso 1 1 calc R
Cl91 Cl 0.4055(2) 0.55118(10) 0.34909(8) 0.0570(9) Uani 1 1 d .
Cl92 Cl 0.4904(2) 0.60316(10) 0.39760(8) 0.0562(9) Uani 1 1 d .

loop_
_atom_site_aniso_label
_atom_site_aniso_U_11
_atom_site_aniso_U_22
_atom_site_aniso_U_33
_atom_site_aniso_U_23
_atom_site_aniso_U_13
_atom_site_aniso_U_12
Sr1 0.0253(5) 0.0219(5) 0.0277(5) -0.0002(4) 0.0101(4) 0.0072(4)
N1 0.074(8) 0.009(4) 0.044(5) 0.002(4) 0.028(5) 0.005(4)
C2 0.072(3) 0.048(3) 0.075(3) -0.010(2) 0.013(3) 0.006(2)
C3 0.072(3) 0.048(3) 0.075(3) -0.010(2) 0.013(3) 0.006(2)
O4 0.057(3) 0.056(3) 0.085(4) -0.005(3) 0.012(3) -0.006(2)
C5 0.072(3) 0.048(3) 0.075(3) -0.010(2) 0.013(3) 0.006(2)
C6 0.072(3) 0.048(3) 0.075(3) -0.010(2) 0.013(3) 0.006(2)
O7 0.057(3) 0.056(3) 0.085(4) -0.005(3) 0.012(3) -0.006(2)
C8 0.072(3) 0.048(3) 0.075(3) -0.010(2) 0.013(3) 0.006(2)
C9 0.072(3) 0.048(3) 0.075(3) -0.010(2) 0.013(3) 0.006(2)
O10 0.057(3) 0.056(3) 0.085(4) -0.005(3) 0.012(3) -0.006(2)
C11 0.072(3) 0.048(3) 0.075(3) -0.010(2) 0.013(3) 0.006(2)
C12 0.072(3) 0.048(3) 0.075(3) -0.010(2) 0.013(3) 0.006(2)
O13 0.057(3) 0.056(3) 0.085(4) -0.005(3) 0.012(3) -0.006(2)
C14 0.072(3) 0.048(3) 0.075(3) -0.010(2) 0.013(3) 0.006(2)
C15 0.072(3) 0.048(3) 0.075(3) -0.010(2) 0.013(3) 0.006(2)
O21 0.029(3) 0.023(2) 0.030(3) -0.001(2) 0.015(2) -0.002(2)
C22 0.028(3) 0.027(3) 0.035(3) 0.000(2) 0.006(2) -0.009(2)
C23 0.028(3) 0.027(3) 0.035(3) 0.000(2) 0.006(2) -0.009(2)
C24 0.028(3) 0.027(3) 0.035(3) 0.000(2) 0.006(2) -0.009(2)
F25 0.056(3) 0.056(3) 0.048(2) 0.0159(19) 0.0126(19) 0.000(2)
F26 0.056(3) 0.056(3) 0.048(2) 0.0159(19) 0.0126(19) 0.000(2)
F27 0.056(3) 0.056(3) 0.048(2) 0.0159(19) 0.0126(19) 0.000(2)
C28 0.028(3) 0.027(3) 0.035(3) 0.000(2) 0.006(2) -0.009(2)
F29 0.045(2) 0.049(2) 0.041(2) 0.0120(17) 0.0058(18) 0.0038(19)
F30 0.045(2) 0.049(2) 0.041(2) 0.0120(17) 0.0058(18) 0.0038(19)
F31 0.045(2) 0.049(2) 0.041(2) 0.0120(17) 0.0058(18) 0.0038(19)
Sr2 0.0188(4) 0.0163(4) 0.0164(4) -0.0001(3) 0.0010(3) 0.0026(3)
N51 0.024(5) 0.036(5) 0.053(6) -0.010(4) 0.007(4) -0.003(4)
C52 0.038(2) 0.0321(19) 0.0398(19) -0.0029(15) -0.0001(16) -0.0032(16)
C53 0.038(2) 0.0321(19) 0.0398(19) -0.0029(15) -0.0001(16) -0.0032(16)
O54 0.029(2) 0.033(2) 0.0289(18) 0.0010(15) 0.0069(15) 0.0027(16)
C55 0.038(2) 0.0321(19) 0.0398(19) -0.0029(15) -0.0001(16) -0.0032(16)
C56 0.038(2) 0.0321(19) 0.0398(19) -0.0029(15) -0.0001(16) -0.0032(16)
O57 0.029(2) 0.033(2) 0.0289(18) 0.0010(15) 0.0069(15) 0.0027(16)
C58 0.038(2) 0.0321(19) 0.0398(19) -0.0029(15) -0.0001(16) -0.0032(16)
C59 0.038(2) 0.0321(19) 0.0398(19) -0.0029(15) -0.0001(16) -0.0032(16)
O60 0.029(2) 0.033(2) 0.0289(18) 0.0010(15) 0.0069(15) 0.0027(16)
C61 0.038(2) 0.0321(19) 0.0398(19) -0.0029(15) -0.0001(16) -0.0032(16)
C62 0.038(2) 0.0321(19) 0.0398(19) -0.0029(15) -0.0001(16) -0.0032(16)
O63 0.029(2) 0.033(2) 0.0289(18) 0.0010(15) 0.0069(15) 0.0027(16)
C64 0.038(2) 0.0321(19) 0.0398(19) -0.0029(15) -0.0001(16) -0.0032(16)
C65 0.038(2) 0.0321(19) 0.0398(19) -0.0029(15) -0.0001(16) -0.0032(16)
O71 0.029(3) 0.023(2) 0.030(3) -0.001(2) 0.015(2) -0.002(2)
C72 0.032(3) 0.023(3) 0.033(3) 0.001(2) 0.010(2) -0.001(2)
C73 0.032(3) 0.023(3) 0.033(3) 0.001(2) 0.010(2) -0.001(2)
C74 0.032(3) 0.023(3) 0.033(3) 0.001(2) 0.010(2) -0.001(2)
F75 0.037(2) 0.045(2) 0.073(3) 0.031(2) 0.004(2) -0.0046(18)
F76 0.037(2) 0.045(2) 0.073(3) 0.031(2) 0.004(2) -0.0046(18)
F77 0.037(2) 0.045(2) 0.073(3) 0.031(2) 0.004(2) -0.0046(18)
C78 0.032(3) 0.023(3) 0.033(3) 0.001(2) 0.010(2) -0.001(2)
F79 0.0256(19) 0.051(2) 0.044(2) 0.0083(18) 0.0044(16) -0.0038(17)
F80 0.0256(19) 0.051(2) 0.044(2) 0.0083(18) 0.0044(16) -0.0038(17)
F81 0.0256(19) 0.051(2) 0.044(2) 0.0083(18) 0.0044(16) -0.0038(17)
Sr3 0.0236(5) 0.0219(5) 0.0397(5) 0.0113(4) 0.0124(4) 0.0070(4)
N101 0.030(5) 0.029(5) 0.033(5) -0.006(4) 0.001(4) -0.005(4)
C102 0.052(3) 0.060(3) 0.067(3) 0.002(2) 0.006(2) 0.010(2)
C103 0.052(3) 0.060(3) 0.067(3) 0.002(2) 0.006(2) 0.010(2)
O104 0.051(3) 0.054(3) 0.049(2) 0.008(2) 0.012(2) 0.010(2)
C105 0.052(3) 0.060(3) 0.067(3) 0.002(2) 0.006(2) 0.010(2)
C106 0.052(3) 0.060(3) 0.067(3) 0.002(2) 0.006(2) 0.010(2)
O107 0.051(3) 0.054(3) 0.049(2) 0.008(2) 0.012(2) 0.010(2)
C108 0.052(3) 0.060(3) 0.067(3) 0.002(2) 0.006(2) 0.010(2)
C109 0.052(3) 0.060(3) 0.067(3) 0.002(2) 0.006(2) 0.010(2)
O110 0.051(3) 0.054(3) 0.049(2) 0.008(2) 0.012(2) 0.010(2)
C111 0.052(3) 0.060(3) 0.067(3) 0.002(2) 0.006(2) 0.010(2)
C112 0.052(3) 0.060(3) 0.067(3) 0.002(2) 0.006(2) 0.010(2)
O113 0.051(3) 0.054(3) 0.049(2) 0.008(2) 0.012(2) 0.010(2)
C114 0.052(3) 0.060(3) 0.067(3) 0.002(2) 0.006(2) 0.010(2)
C115 0.052(3) 0.060(3) 0.067(3) 0.002(2) 0.006(2) 0.010(2)
O121 0.030(3) 0.015(2) 0.056(3) 0.012(2) 0.014(2) 0.003(2)
C122 0.035(3) 0.028(3) 0.111(6) 0.019(3) 0.028(4) 0.002(3)
C123 0.035(3) 0.028(3) 0.111(6) 0.019(3) 0.028(4) 0.002(3)
C124 0.035(3) 0.028(3) 0.111(6) 0.019(3) 0.028(4) 0.002(3)
F125 0.047(3) 0.082(3) 0.103(4) 0.040(3) 0.027(3) 0.009(3)
F126 0.047(3) 0.082(3) 0.103(4) 0.040(3) 0.027(3) 0.009(3)
F127 0.047(3) 0.082(3) 0.103(4) 0.040(3) 0.027(3) 0.009(3)
C128 0.035(3) 0.028(3) 0.111(6) 0.019(3) 0.028(4) 0.002(3)
F129 0.049(3) 0.042(2) 0.083(3) -0.004(2) 0.015(2) -0.005(2)
F130 0.049(3) 0.042(2) 0.083(3) -0.004(2) 0.015(2) -0.005(2)
F131 0.049(3) 0.042(2) 0.083(3) -0.004(2) 0.015(2) -0.005(2)
Sr4 0.0167(4) 0.0139(4) 0.0408(5) 0.0033(4) 0.0001(4) 0.0022(3)
N151 0.020(5) 0.024(5) 0.192(15) -0.002(7) 0.025(7) 0.007(4)
C152 0.046(2) 0.037(2) 0.083(3) 0.007(2) 0.007(2) 0.0109(19)
C153 0.046(2) 0.037(2) 0.083(3) 0.007(2) 0.007(2) 0.0109(19)
O154 0.036(2) 0.0246(19) 0.047(2) -0.0012(17) -0.0101(18) 0.0081(16)
C155 0.046(2) 0.037(2) 0.083(3) 0.007(2) 0.007(2) 0.0109(19)
C156 0.046(2) 0.037(2) 0.083(3) 0.007(2) 0.007(2) 0.0109(19)
O157 0.036(2) 0.0246(19) 0.047(2) -0.0012(17) -0.0101(18) 0.0081(16)
C158 0.046(2) 0.037(2) 0.083(3) 0.007(2) 0.007(2) 0.0109(19)
C159 0.046(2) 0.037(2) 0.083(3) 0.007(2) 0.007(2) 0.0109(19)
O160 0.036(2) 0.0246(19) 0.047(2) -0.0012(17) -0.0101(18) 0.0081(16)
C161 0.046(2) 0.037(2) 0.083(3) 0.007(2) 0.007(2) 0.0109(19)
C162 0.046(2) 0.037(2) 0.083(3) 0.007(2) 0.007(2) 0.0109(19)
O163 0.036(2) 0.0246(19) 0.047(2) -0.0012(17) -0.0101(18) 0.0081(16)
C164 0.046(2) 0.037(2) 0.083(3) 0.007(2) 0.007(2) 0.0109(19)
C165 0.046(2) 0.037(2) 0.083(3) 0.007(2) 0.007(2) 0.0109(19)
O171 0.030(3) 0.015(2) 0.056(3) 0.012(2) 0.014(2) 0.003(2)
C172 0.035(3) 0.022(3) 0.029(3) 0.014(2) 0.011(2) 0.005(2)
C173 0.035(3) 0.022(3) 0.029(3) 0.014(2) 0.011(2) 0.005(2)
C174 0.035(3) 0.022(3) 0.029(3) 0.014(2) 0.011(2) 0.005(2)
F175 0.033(2) 0.047(2) 0.046(2) 0.0160(18) 0.0120(17) 0.0079(17)
F176 0.033(2) 0.047(2) 0.046(2) 0.0160(18) 0.0120(17) 0.0079(17)
F177 0.033(2) 0.047(2) 0.046(2) 0.0160(18) 0.0120(17) 0.0079(17)
C178 0.035(3) 0.022(3) 0.029(3) 0.014(2) 0.011(2) 0.005(2)
F179 0.041(2) 0.040(2) 0.045(2) 0.0043(17) -0.0110(17) 0.0009(17)
F180 0.041(2) 0.040(2) 0.045(2) 0.0043(17) -0.0110(17) 0.0009(17)
F181 0.041(2) 0.040(2) 0.045(2) 0.0043(17) -0.0110(17) 0.0009(17)
N200 0.035(5) 0.030(5) 0.020(4) 0.001(3) -0.009(4) 0.002(4)
B201 0.018(5) 0.015(5) 0.016(5) -0.006(4) -0.007(4) 0.003(4)
C202 0.0203(19) 0.0175(19) 0.0237(19) 0.0004(16) -0.0004(15) -0.0022(16)
C203 0.0203(19) 0.0175(19) 0.0237(19) 0.0004(16) -0.0004(15) -0.0022(16)
F204 0.0242(14) 0.0391(15) 0.0303(13) -0.0047(11) 0.0007(11) -0.0057(12)
C205 0.0203(19) 0.0175(19) 0.0237(19) 0.0004(16) -0.0004(15) -0.0022(16)
F206 0.0242(14) 0.0391(15) 0.0303(13) -0.0047(11) 0.0007(11) -0.0057(12)
C207 0.0203(19) 0.0175(19) 0.0237(19) 0.0004(16) -0.0004(15) -0.0022(16)
F208 0.0242(14) 0.0391(15) 0.0303(13) -0.0047(11) 0.0007(11) -0.0057(12)
C209 0.0203(19) 0.0175(19) 0.0237(19) 0.0004(16) -0.0004(15) -0.0022(16)
F210 0.0242(14) 0.0391(15) 0.0303(13) -0.0047(11) 0.0007(11) -0.0057(12)
C211 0.0203(19) 0.0175(19) 0.0237(19) 0.0004(16) -0.0004(15) -0.0022(16)
F212 0.0242(14) 0.0391(15) 0.0303(13) -0.0047(11) 0.0007(11) -0.0057(12)
C213 0.029(2) 0.023(2) 0.035(2) -0.0084(17) 0.0090(18) -0.0038(18)
C214 0.029(2) 0.023(2) 0.035(2) -0.0084(17) 0.0090(18) -0.0038(18)
F215 0.0408(17) 0.0390(16) 0.0572(18) 0.0015(14) 0.0169(14) -0.0042(14)
C216 0.029(2) 0.023(2) 0.035(2) -0.0084(17) 0.0090(18) -0.0038(18)
F217 0.0408(17) 0.0390(16) 0.0572(18) 0.0015(14) 0.0169(14) -0.0042(14)
C218 0.029(2) 0.023(2) 0.035(2) -0.0084(17) 0.0090(18) -0.0038(18)
F219 0.0408(17) 0.0390(16) 0.0572(18) 0.0015(14) 0.0169(14) -0.0042(14)
C220 0.029(2) 0.023(2) 0.035(2) -0.0084(17) 0.0090(18) -0.0038(18)
F221 0.0408(17) 0.0390(16) 0.0572(18) 0.0015(14) 0.0169(14) -0.0042(14)
C222 0.029(2) 0.023(2) 0.035(2) -0.0084(17) 0.0090(18) -0.0038(18)
F223 0.0408(17) 0.0390(16) 0.0572(18) 0.0015(14) 0.0169(14) -0.0042(14)
C224 0.029(2) 0.023(2) 0.023(2) -0.0009(17) 0.0010(17) -0.0015(17)
C225 0.029(2) 0.023(2) 0.023(2) -0.0009(17) 0.0010(17) -0.0015(17)
F226 0.0378(17) 0.0282(15) 0.0491(17) -0.0033(12) -0.0046(13) -0.0036(12)
C227 0.029(2) 0.023(2) 0.023(2) -0.0009(17) 0.0010(17) -0.0015(17)
F228 0.0378(17) 0.0282(15) 0.0491(17) -0.0033(12) -0.0046(13) -0.0036(12)
C229 0.029(2) 0.023(2) 0.023(2) -0.0009(17) 0.0010(17) -0.0015(17)
F230 0.0378(17) 0.0282(15) 0.0491(17) -0.0033(12) -0.0046(13) -0.0036(12)
C231 0.029(2) 0.023(2) 0.023(2) -0.0009(17) 0.0010(17) -0.0015(17)
F232 0.0378(17) 0.0282(15) 0.0491(17) -0.0033(12) -0.0046(13) -0.0036(12)
C233 0.029(2) 0.023(2) 0.023(2) -0.0009(17) 0.0010(17) -0.0015(17)
F234 0.0378(17) 0.0282(15) 0.0491(17) -0.0033(12) -0.0046(13) -0.0036(12)
B251 0.023(5) 0.014(5) 0.019(5) -0.001(4) 0.001(4) -0.002(4)
C252 0.026(2) 0.030(2) 0.0181(19) -0.0024(16) -0.0011(16) 0.0018(17)
C253 0.026(2) 0.030(2) 0.0181(19) -0.0024(16) -0.0011(16) 0.0018(17)
F254 0.0416(17) 0.0342(16) 0.0445(16) -0.0078(12) -0.0129(13) 0.0061(13)
C255 0.026(2) 0.030(2) 0.0181(19) -0.0024(16) -0.0011(16) 0.0018(17)
F256 0.0416(17) 0.0342(16) 0.0445(16) -0.0078(12) -0.0129(13) 0.0061(13)
C257 0.026(2) 0.030(2) 0.0181(19) -0.0024(16) -0.0011(16) 0.0018(17)
F258 0.0416(17) 0.0342(16) 0.0445(16) -0.0078(12) -0.0129(13) 0.0061(13)
C259 0.026(2) 0.030(2) 0.0181(19) -0.0024(16) -0.0011(16) 0.0018(17)
F260 0.0416(17) 0.0342(16) 0.0445(16) -0.0078(12) -0.0129(13) 0.0061(13)
C261 0.026(2) 0.030(2) 0.0181(19) -0.0024(16) -0.0011(16) 0.0018(17)
F262 0.0416(17) 0.0342(16) 0.0445(16) -0.0078(12) -0.0129(13) 0.0061(13)
C263 0.038(3) 0.071(4) 0.024(2) 0.004(2) 0.006(2) 0.015(3)
C264 0.038(3) 0.071(4) 0.024(2) 0.004(2) 0.006(2) 0.015(3)
F265 0.067(2) 0.073(2) 0.054(2) 0.0065(17) 0.0095(17) 0.0082(19)
C266 0.038(3) 0.071(4) 0.024(2) 0.004(2) 0.006(2) 0.015(3)
F267 0.067(2) 0.073(2) 0.054(2) 0.0065(17) 0.0095(17) 0.0082(19)
C268 0.038(3) 0.071(4) 0.024(2) 0.004(2) 0.006(2) 0.015(3)
F269 0.067(2) 0.073(2) 0.054(2) 0.0065(17) 0.0095(17) 0.0082(19)
C270 0.038(3) 0.071(4) 0.024(2) 0.004(2) 0.006(2) 0.015(3)
F271 0.067(2) 0.073(2) 0.054(2) 0.0065(17) 0.0095(17) 0.0082(19)
C272 0.038(3) 0.071(4) 0.024(2) 0.004(2) 0.006(2) 0.015(3)
F273 0.067(2) 0.073(2) 0.054(2) 0.0065(17) 0.0095(17) 0.0082(19)
C274 0.024(2) 0.020(2) 0.029(2) -0.0037(16) -0.0006(17) 0.0016(16)
C275 0.024(2) 0.020(2) 0.029(2) -0.0037(16) -0.0006(17) 0.0016(16)
F276 0.0288(15) 0.0411(16) 0.0389(15) -0.0083(12) -0.0014(12) -0.0048(12)
C277 0.024(2) 0.020(2) 0.029(2) -0.0037(16) -0.0006(17) 0.0016(16)
F278 0.0288(15) 0.0411(16) 0.0389(15) -0.0083(12) -0.0014(12) -0.0048(12)
C279 0.024(2) 0.020(2) 0.029(2) -0.0037(16) -0.0006(17) 0.0016(16)
F280 0.0288(15) 0.0411(16) 0.0389(15) -0.0083(12) -0.0014(12) -0.0048(12)
C281 0.024(2) 0.020(2) 0.029(2) -0.0037(16) -0.0006(17) 0.0016(16)
F282 0.0288(15) 0.0411(16) 0.0389(15) -0.0083(12) -0.0014(12) -0.0048(12)
C283 0.024(2) 0.020(2) 0.029(2) -0.0037(16) -0.0006(17) 0.0016(16)
F284 0.0288(15) 0.0411(16) 0.0389(15) -0.0083(12) -0.0014(12) -0.0048(12)
N300 0.007(3) 0.013(4) 0.035(4) -0.006(3) 0.002(3) 0.003(3)
B301 0.013(5) 0.004(4) 0.026(5) 0.000(4) -0.002(4) 0.003(4)
C302 0.0173(19) 0.022(2) 0.026(2) -0.0010(16) 0.0019(15) -0.0015(15)
C303 0.0173(19) 0.022(2) 0.026(2) -0.0010(16) 0.0019(15) -0.0015(15)
F304 0.0288(14) 0.0256(14) 0.0378(14) 0.0050(11) 0.0121(12) -0.0002(11)
C305 0.0173(19) 0.022(2) 0.026(2) -0.0010(16) 0.0019(15) -0.0015(15)
F306 0.0288(14) 0.0256(14) 0.0378(14) 0.0050(11) 0.0121(12) -0.0002(11)
C307 0.0173(19) 0.022(2) 0.026(2) -0.0010(16) 0.0019(15) -0.0015(15)
F308 0.0288(14) 0.0256(14) 0.0378(14) 0.0050(11) 0.0121(12) -0.0002(11)
C309 0.0173(19) 0.022(2) 0.026(2) -0.0010(16) 0.0019(15) -0.0015(15)
F310 0.0288(14) 0.0256(14) 0.0378(14) 0.0050(11) 0.0121(12) -0.0002(11)
C311 0.0173(19) 0.022(2) 0.026(2) -0.0010(16) 0.0019(15) -0.0015(15)
F312 0.0288(14) 0.0256(14) 0.0378(14) 0.0050(11) 0.0121(12) -0.0002(11)
C313 0.028(2) 0.020(2) 0.031(2) -0.0042(17) -0.0006(17) 0.0013(17)
C314 0.028(2) 0.020(2) 0.031(2) -0.0042(17) -0.0006(17) 0.0013(17)
F315 0.0403(17) 0.0308(15) 0.0433(16) -0.0098(12) -0.0126(13) 0.0085(13)
C316 0.028(2) 0.020(2) 0.031(2) -0.0042(17) -0.0006(17) 0.0013(17)
F317 0.0403(17) 0.0308(15) 0.0433(16) -0.0098(12) -0.0126(13) 0.0085(13)
C318 0.028(2) 0.020(2) 0.031(2) -0.0042(17) -0.0006(17) 0.0013(17)
F319 0.0403(17) 0.0308(15) 0.0433(16) -0.0098(12) -0.0126(13) 0.0085(13)
C320 0.028(2) 0.020(2) 0.031(2) -0.0042(17) -0.0006(17) 0.0013(17)
F321 0.0403(17) 0.0308(15) 0.0433(16) -0.0098(12) -0.0126(13) 0.0085(13)
C322 0.028(2) 0.020(2) 0.031(2) -0.0042(17) -0.0006(17) 0.0013(17)
F323 0.0403(17) 0.0308(15) 0.0433(16) -0.0098(12) -0.0126(13) 0.0085(13)
C324 0.0180(19) 0.020(2) 0.034(2) -0.0015(17) 0.0039(16) 0.0002(16)
C325 0.0180(19) 0.020(2) 0.034(2) -0.0015(17) 0.0039(16) 0.0002(16)
F326 0.0244(14) 0.0400(16) 0.0377(15) 0.0042(12) 0.0044(12) 0.0065(12)
C327 0.0180(19) 0.020(2) 0.034(2) -0.0015(17) 0.0039(16) 0.0002(16)
F328 0.0244(14) 0.0400(16) 0.0377(15) 0.0042(12) 0.0044(12) 0.0065(12)
C329 0.0180(19) 0.020(2) 0.034(2) -0.0015(17) 0.0039(16) 0.0002(16)
F330 0.0244(14) 0.0400(16) 0.0377(15) 0.0042(12) 0.0044(12) 0.0065(12)
C331 0.0180(19) 0.020(2) 0.034(2) -0.0015(17) 0.0039(16) 0.0002(16)
F332 0.0244(14) 0.0400(16) 0.0377(15) 0.0042(12) 0.0044(12) 0.0065(12)
C333 0.0180(19) 0.020(2) 0.034(2) -0.0015(17) 0.0039(16) 0.0002(16)
F334 0.0244(14) 0.0400(16) 0.0377(15) 0.0042(12) 0.0044(12) 0.0065(12)
B351 0.007(5) 0.029(6) 0.030(6) -0.012(5) -0.004(4) -0.008(4)
C352 0.046(3) 0.035(3) 0.041(2) 0.000(2) 0.017(2) 0.002(2)
C353 0.046(3) 0.035(3) 0.041(2) 0.000(2) 0.017(2) 0.002(2)
F354 0.070(2) 0.056(2) 0.0515(19) 0.0004(15) 0.0208(17) -0.0154(18)
C355 0.046(3) 0.035(3) 0.041(2) 0.000(2) 0.017(2) 0.002(2)
F356 0.070(2) 0.056(2) 0.0515(19) 0.0004(15) 0.0208(17) -0.0154(18)
C357 0.046(3) 0.035(3) 0.041(2) 0.000(2) 0.017(2) 0.002(2)
F358 0.070(2) 0.056(2) 0.0515(19) 0.0004(15) 0.0208(17) -0.0154(18)
C359 0.046(3) 0.035(3) 0.041(2) 0.000(2) 0.017(2) 0.002(2)
F360 0.070(2) 0.056(2) 0.0515(19) 0.0004(15) 0.0208(17) -0.0154(18)
C361 0.046(3) 0.035(3) 0.041(2) 0.000(2) 0.017(2) 0.002(2)
F362 0.070(2) 0.056(2) 0.0515(19) 0.0004(15) 0.0208(17) -0.0154(18)
C363 0.029(2) 0.021(2) 0.050(3) 0.004(2) -0.015(2) 0.0017(18)
C364 0.029(2) 0.021(2) 0.050(3) 0.004(2) -0.015(2) 0.0017(18)
F365 0.0413(18) 0.0478(18) 0.0562(19) 0.0063(15) -0.0110(15) 0.0106(14)
C366 0.029(2) 0.021(2) 0.050(3) 0.004(2) -0.015(2) 0.0017(18)
F367 0.0413(18) 0.0478(18) 0.0562(19) 0.0063(15) -0.0110(15) 0.0106(14)
C368 0.029(2) 0.021(2) 0.050(3) 0.004(2) -0.015(2) 0.0017(18)
F369 0.0413(18) 0.0478(18) 0.0562(19) 0.0063(15) -0.0110(15) 0.0106(14)
C370 0.029(2) 0.021(2) 0.050(3) 0.004(2) -0.015(2) 0.0017(18)
F371 0.0413(18) 0.0478(18) 0.0562(19) 0.0063(15) -0.0110(15) 0.0106(14)
C372 0.029(2) 0.021(2) 0.050(3) 0.004(2) -0.015(2) 0.0017(18)
F373 0.0413(18) 0.0478(18) 0.0562(19) 0.0063(15) -0.0110(15) 0.0106(14)
C374 0.025(2) 0.0182(19) 0.029(2) 0.0008(16) -0.0009(16) -0.0030(16)
C375 0.025(2) 0.0182(19) 0.029(2) 0.0008(16) -0.0009(16) -0.0030(16)
F376 0.0375(16) 0.0229(14) 0.0521(17) -0.0024(12) -0.0108(13) 0.0031(12)
C377 0.025(2) 0.0182(19) 0.029(2) 0.0008(16) -0.0009(16) -0.0030(16)
F378 0.0375(16) 0.0229(14) 0.0521(17) -0.0024(12) -0.0108(13) 0.0031(12)
C379 0.025(2) 0.0182(19) 0.029(2) 0.0008(16) -0.0009(16) -0.0030(16)
F380 0.0375(16) 0.0229(14) 0.0521(17) -0.0024(12) -0.0108(13) 0.0031(12)
C381 0.025(2) 0.0182(19) 0.029(2) 0.0008(16) -0.0009(16) -0.0030(16)
F382 0.0375(16) 0.0229(14) 0.0521(17) -0.0024(12) -0.0108(13) 0.0031(12)
C383 0.025(2) 0.0182(19) 0.029(2) 0.0008(16) -0.0009(16) -0.0030(16)
F384 0.0375(16) 0.0229(14) 0.0521(17) -0.0024(12) -0.0108(13) 0.0031(12)
N400 0.018(4) 0.015(4) 0.026(4) -0.004(3) 0.002(3) 0.005(3)
B401 0.020(5) 0.017(5) 0.023(5) -0.009(4) 0.009(4) -0.005(4)
C402 0.023(2) 0.018(2) 0.0206(19) 0.0031(15) 0.0018(15) 0.0003(16)
C403 0.023(2) 0.018(2) 0.0206(19) 0.0031(15) 0.0018(15) 0.0003(16)
F404 0.0289(14) 0.0253(14) 0.0389(15) -0.0074(11) -0.0036(12) 0.0003(11)
C405 0.023(2) 0.018(2) 0.0206(19) 0.0031(15) 0.0018(15) 0.0003(16)
F406 0.0289(14) 0.0253(14) 0.0389(15) -0.0074(11) -0.0036(12) 0.0003(11)
C407 0.023(2) 0.018(2) 0.0206(19) 0.0031(15) 0.0018(15) 0.0003(16)
F408 0.0289(14) 0.0253(14) 0.0389(15) -0.0074(11) -0.0036(12) 0.0003(11)
C409 0.023(2) 0.018(2) 0.0206(19) 0.0031(15) 0.0018(15) 0.0003(16)
F410 0.0289(14) 0.0253(14) 0.0389(15) -0.0074(11) -0.0036(12) 0.0003(11)
C411 0.023(2) 0.018(2) 0.0206(19) 0.0031(15) 0.0018(15) 0.0003(16)
F412 0.0289(14) 0.0253(14) 0.0389(15) -0.0074(11) -0.0036(12) 0.0003(11)
C413 0.0154(18) 0.029(2) 0.0225(19) 0.0021(16) 0.0011(15) -0.0020(16)
C414 0.0154(18) 0.029(2) 0.0225(19) 0.0021(16) 0.0011(15) -0.0020(16)
F415 0.0261(14) 0.0301(14) 0.0359(14) 0.0024(11) 0.0113(11) 0.0014(11)
C416 0.0154(18) 0.029(2) 0.0225(19) 0.0021(16) 0.0011(15) -0.0020(16)
F417 0.0261(14) 0.0301(14) 0.0359(14) 0.0024(11) 0.0113(11) 0.0014(11)
C418 0.0154(18) 0.029(2) 0.0225(19) 0.0021(16) 0.0011(15) -0.0020(16)
F419 0.0261(14) 0.0301(14) 0.0359(14) 0.0024(11) 0.0113(11) 0.0014(11)
C420 0.0154(18) 0.029(2) 0.0225(19) 0.0021(16) 0.0011(15) -0.0020(16)
F421 0.0261(14) 0.0301(14) 0.0359(14) 0.0024(11) 0.0113(11) 0.0014(11)
C422 0.0154(18) 0.029(2) 0.0225(19) 0.0021(16) 0.0011(15) -0.0020(16)
F423 0.0261(14) 0.0301(14) 0.0359(14) 0.0024(11) 0.0113(11) 0.0014(11)
C424 0.023(2) 0.016(2) 0.027(2) -0.0022(16) 0.0011(16) 0.0022(16)
C425 0.023(2) 0.016(2) 0.027(2) -0.0022(16) 0.0011(16) 0.0022(16)
F426 0.0195(13) 0.0444(16) 0.0306(13) 0.0055(12) 0.0031(10) 0.0043(12)
C427 0.023(2) 0.016(2) 0.027(2) -0.0022(16) 0.0011(16) 0.0022(16)
F428 0.0195(13) 0.0444(16) 0.0306(13) 0.0055(12) 0.0031(10) 0.0043(12)
C429 0.023(2) 0.016(2) 0.027(2) -0.0022(16) 0.0011(16) 0.0022(16)
F430 0.0195(13) 0.0444(16) 0.0306(13) 0.0055(12) 0.0031(10) 0.0043(12)
C431 0.023(2) 0.016(2) 0.027(2) -0.0022(16) 0.0011(16) 0.0022(16)
F432 0.0195(13) 0.0444(16) 0.0306(13) 0.0055(12) 0.0031(10) 0.0043(12)
C433 0.023(2) 0.016(2) 0.027(2) -0.0022(16) 0.0011(16) 0.0022(16)
F434 0.0195(13) 0.0444(16) 0.0306(13) 0.0055(12) 0.0031(10) 0.0043(12)
B451 0.019(5) 0.016(5) 0.013(5) 0.010(4) 0.002(4) 0.004(4)
C452 0.022(2) 0.019(2) 0.028(2) -0.0025(16) 0.0025(16) 0.0025(16)
C453 0.022(2) 0.019(2) 0.028(2) -0.0025(16) 0.0025(16) 0.0025(16)
F454 0.0378(16) 0.0196(13) 0.0499(16) -0.0054(12) -0.0106(13) 0.0050(12)
C455 0.022(2) 0.019(2) 0.028(2) -0.0025(16) 0.0025(16) 0.0025(16)
F456 0.0378(16) 0.0196(13) 0.0499(16) -0.0054(12) -0.0106(13) 0.0050(12)
C457 0.022(2) 0.019(2) 0.028(2) -0.0025(16) 0.0025(16) 0.0025(16)
F458 0.0378(16) 0.0196(13) 0.0499(16) -0.0054(12) -0.0106(13) 0.0050(12)
C459 0.022(2) 0.019(2) 0.028(2) -0.0025(16) 0.0025(16) 0.0025(16)
F460 0.0378(16) 0.0196(13) 0.0499(16) -0.0054(12) -0.0106(13) 0.0050(12)
C461 0.022(2) 0.019(2) 0.028(2) -0.0025(16) 0.0025(16) 0.0025(16)
F462 0.0378(16) 0.0196(13) 0.0499(16) -0.0054(12) -0.0106(13) 0.0050(12)
C463 0.0205(19) 0.025(2) 0.0212(18) 0.0009(16) -0.0041(16) -0.0026(16)
C464 0.0205(19) 0.025(2) 0.0212(18) 0.0009(16) -0.0041(16) -0.0026(16)
F465 0.0238(13) 0.0423(16) 0.0299(13) 0.0053(11) -0.0009(11) 0.0040(12)
C466 0.0205(19) 0.025(2) 0.0212(18) 0.0009(16) -0.0041(16) -0.0026(16)
F467 0.0238(13) 0.0423(16) 0.0299(13) 0.0053(11) -0.0009(11) 0.0040(12)
C468 0.0205(19) 0.025(2) 0.0212(18) 0.0009(16) -0.0041(16) -0.0026(16)
F469 0.0238(13) 0.0423(16) 0.0299(13) 0.0053(11) -0.0009(11) 0.0040(12)
C470 0.0205(19) 0.025(2) 0.0212(18) 0.0009(16) -0.0041(16) -0.0026(16)
F471 0.0238(13) 0.0423(16) 0.0299(13) 0.0053(11) -0.0009(11) 0.0040(12)
C472 0.0205(19) 0.025(2) 0.0212(18) 0.0009(16) -0.0041(16) -0.0026(16)
F473 0.0238(13) 0.0423(16) 0.0299(13) 0.0053(11) -0.0009(11) 0.0040(12)
C474 0.0242(19) 0.019(2) 0.0198(18) 0.0028(15) 0.0039(15) 0.0010(16)
C475 0.0242(19) 0.019(2) 0.0198(18) 0.0028(15) 0.0039(15) 0.0010(16)
F476 0.0364(15) 0.0284(14) 0.0284(13) -0.0045(11) 0.0055(11) -0.0088(12)
C477 0.0242(19) 0.019(2) 0.0198(18) 0.0028(15) 0.0039(15) 0.0010(16)
F478 0.0364(15) 0.0284(14) 0.0284(13) -0.0045(11) 0.0055(11) -0.0088(12)
C479 0.0242(19) 0.019(2) 0.0198(18) 0.0028(15) 0.0039(15) 0.0010(16)
F480 0.0364(15) 0.0284(14) 0.0284(13) -0.0045(11) 0.0055(11) -0.0088(12)
C481 0.0242(19) 0.019(2) 0.0198(18) 0.0028(15) 0.0039(15) 0.0010(16)
F482 0.0364(15) 0.0284(14) 0.0284(13) -0.0045(11) 0.0055(11) -0.0088(12)
C483 0.0242(19) 0.019(2) 0.0198(18) 0.0028(15) 0.0039(15) 0.0010(16)
F484 0.0364(15) 0.0284(14) 0.0284(13) -0.0045(11) 0.0055(11) -0.0088(12)
N500 0.026(4) 0.006(4) 0.028(4) -0.005(3) -0.005(3) -0.001(3)
B501 0.013(5) 0.022(6) 0.022(5) 0.001(4) 0.002(4) -0.004(4)
C502 0.036(2) 0.041(2) 0.0149(18) 0.0030(17) 0.0016(17) -0.001(2)
C503 0.036(2) 0.041(2) 0.0149(18) 0.0030(17) 0.0016(17) -0.001(2)
F504 0.056(2) 0.0469(17) 0.0292(14) 0.0082(13) 0.0084(13) -0.0061(15)
C505 0.036(2) 0.041(2) 0.0149(18) 0.0030(17) 0.0016(17) -0.001(2)
F506 0.056(2) 0.0469(17) 0.0292(14) 0.0082(13) 0.0084(13) -0.0061(15)
C507 0.036(2) 0.041(2) 0.0149(18) 0.0030(17) 0.0016(17) -0.001(2)
F508 0.056(2) 0.0469(17) 0.0292(14) 0.0082(13) 0.0084(13) -0.0061(15)
C509 0.036(2) 0.041(2) 0.0149(18) 0.0030(17) 0.0016(17) -0.001(2)
F510 0.056(2) 0.0469(17) 0.0292(14) 0.0082(13) 0.0084(13) -0.0061(15)
C511 0.036(2) 0.041(2) 0.0149(18) 0.0030(17) 0.0016(17) -0.001(2)
F512 0.056(2) 0.0469(17) 0.0292(14) 0.0082(13) 0.0084(13) -0.0061(15)
C513 0.022(2) 0.026(2) 0.030(2) 0.0036(17) -0.0007(16) -0.0013(17)
C514 0.022(2) 0.026(2) 0.030(2) 0.0036(17) -0.0007(16) -0.0013(17)
F515 0.0381(16) 0.0365(16) 0.0425(16) -0.0017(13) -0.0134(13) 0.0097(13)
C516 0.022(2) 0.026(2) 0.030(2) 0.0036(17) -0.0007(16) -0.0013(17)
F517 0.0381(16) 0.0365(16) 0.0425(16) -0.0017(13) -0.0134(13) 0.0097(13)
C518 0.022(2) 0.026(2) 0.030(2) 0.0036(17) -0.0007(16) -0.0013(17)
F519 0.0381(16) 0.0365(16) 0.0425(16) -0.0017(13) -0.0134(13) 0.0097(13)
C520 0.022(2) 0.026(2) 0.030(2) 0.0036(17) -0.0007(16) -0.0013(17)
F521 0.0381(16) 0.0365(16) 0.0425(16) -0.0017(13) -0.0134(13) 0.0097(13)
C522 0.022(2) 0.026(2) 0.030(2) 0.0036(17) -0.0007(16) -0.0013(17)
F523 0.0381(16) 0.0365(16) 0.0425(16) -0.0017(13) -0.0134(13) 0.0097(13)
C524 0.028(2) 0.0144(19) 0.0234(19) -0.0005(15) -0.0019(16) 0.0001(16)
C525 0.028(2) 0.0144(19) 0.0234(19) -0.0005(15) -0.0019(16) 0.0001(16)
F526 0.0328(15) 0.0351(15) 0.0294(14) -0.0037(11) -0.0016(11) -0.0027(12)
C527 0.028(2) 0.0144(19) 0.0234(19) -0.0005(15) -0.0019(16) 0.0001(16)
F528 0.0328(15) 0.0351(15) 0.0294(14) -0.0037(11) -0.0016(11) -0.0027(12)
C529 0.028(2) 0.0144(19) 0.0234(19) -0.0005(15) -0.0019(16) 0.0001(16)
F530 0.0328(15) 0.0351(15) 0.0294(14) -0.0037(11) -0.0016(11) -0.0027(12)
C531 0.028(2) 0.0144(19) 0.0234(19) -0.0005(15) -0.0019(16) 0.0001(16)
F532 0.0328(15) 0.0351(15) 0.0294(14) -0.0037(11) -0.0016(11) -0.0027(12)
C533 0.028(2) 0.0144(19) 0.0234(19) -0.0005(15) -0.0019(16) 0.0001(16)
F534 0.0328(15) 0.0351(15) 0.0294(14) -0.0037(11) -0.0016(11) -0.0027(12)
B551 0.018(5) 0.018(5) 0.032(6) -0.006(5) 0.006(4) -0.002(4)
C552 0.032(2) 0.018(2) 0.036(2) -0.0072(17) 0.0082(19) -0.0100(18)
C553 0.032(2) 0.018(2) 0.036(2) -0.0072(17) 0.0082(19) -0.0100(18)
F554 0.0330(15) 0.0338(15) 0.0430(15) -0.0013(12) 0.0096(12) -0.0013(12)
C555 0.032(2) 0.018(2) 0.036(2) -0.0072(17) 0.0082(19) -0.0100(18)
F556 0.0330(15) 0.0338(15) 0.0430(15) -0.0013(12) 0.0096(12) -0.0013(12)
C557 0.032(2) 0.018(2) 0.036(2) -0.0072(17) 0.0082(19) -0.0100(18)
F558 0.0330(15) 0.0338(15) 0.0430(15) -0.0013(12) 0.0096(12) -0.0013(12)
C559 0.032(2) 0.018(2) 0.036(2) -0.0072(17) 0.0082(19) -0.0100(18)
F560 0.0330(15) 0.0338(15) 0.0430(15) -0.0013(12) 0.0096(12) -0.0013(12)
C561 0.032(2) 0.018(2) 0.036(2) -0.0072(17) 0.0082(19) -0.0100(18)
F562 0.0330(15) 0.0338(15) 0.0430(15) -0.0013(12) 0.0096(12) -0.0013(12)
C563 0.022(2) 0.0139(18) 0.0281(19) 0.0062(16) 0.0035(16) -0.0008(16)
C564 0.022(2) 0.0139(18) 0.0281(19) 0.0062(16) 0.0035(16) -0.0008(16)
F565 0.0226(14) 0.0344(15) 0.0371(14) 0.0018(12) -0.0013(11) -0.0020(11)
C566 0.022(2) 0.0139(18) 0.0281(19) 0.0062(16) 0.0035(16) -0.0008(16)
F567 0.0226(14) 0.0344(15) 0.0371(14) 0.0018(12) -0.0013(11) -0.0020(11)
C568 0.022(2) 0.0139(18) 0.0281(19) 0.0062(16) 0.0035(16) -0.0008(16)
F569 0.0226(14) 0.0344(15) 0.0371(14) 0.0018(12) -0.0013(11) -0.0020(11)
C570 0.022(2) 0.0139(18) 0.0281(19) 0.0062(16) 0.0035(16) -0.0008(16)
F571 0.0226(14) 0.0344(15) 0.0371(14) 0.0018(12) -0.0013(11) -0.0020(11)
C572 0.022(2) 0.0139(18) 0.0281(19) 0.0062(16) 0.0035(16) -0.0008(16)
F573 0.0226(14) 0.0344(15) 0.0371(14) 0.0018(12) -0.0013(11) -0.0020(11)
C574 0.035(2) 0.020(2) 0.032(2) -0.0059(17) 0.0051(18) -0.0027(18)
C575 0.035(2) 0.020(2) 0.032(2) -0.0059(17) 0.0051(18) -0.0027(18)
F576 0.0414(18) 0.0239(15) 0.0668(19) -0.0101(13) -0.0111(15) 0.0008(13)
C577 0.035(2) 0.020(2) 0.032(2) -0.0059(17) 0.0051(18) -0.0027(18)
F578 0.0414(18) 0.0239(15) 0.0668(19) -0.0101(13) -0.0111(15) 0.0008(13)
C579 0.035(2) 0.020(2) 0.032(2) -0.0059(17) 0.0051(18) -0.0027(18)
F580 0.0414(18) 0.0239(15) 0.0668(19) -0.0101(13) -0.0111(15) 0.0008(13)
C581 0.035(2) 0.020(2) 0.032(2) -0.0059(17) 0.0051(18) -0.0027(18)
F582 0.0414(18) 0.0239(15) 0.0668(19) -0.0101(13) -0.0111(15) 0.0008(13)
C583 0.035(2) 0.020(2) 0.032(2) -0.0059(17) 0.0051(18) -0.0027(18)
F584 0.0414(18) 0.0239(15) 0.0668(19) -0.0101(13) -0.0111(15) 0.0008(13)
C701 0.40(5) 0.24(3) 0.063(12) -0.057(16) 0.13(2) -0.23(4)
Cl71 0.086(3) 0.064(2) 0.073(2) 0.0123(19) 0.017(2) 0.003(2)
Cl72 0.215(9) 0.100(4) 0.150(5) 0.008(4) 0.081(6) 0.006(5)
C801 0.068(12) 0.137(18) 0.104(14) -0.019(13) 0.029(11) 0.011(12)
Cl81 0.189(7) 0.093(4) 0.084(3) -0.004(3) 0.054(4) 0.018(4)
Cl82 0.079(3) 0.092(3) 0.109(3) 0.032(3) 0.010(3) -0.001(3)
C900 0.043(7) 0.048(7) 0.044(7) 0.005(6) 0.013(6) 0.002(6)
Cl91 0.054(2) 0.069(2) 0.0457(18) -0.0070(16) -0.0100(15) -0.0088(17)
Cl92 0.059(2) 0.065(2) 0.0434(17) -0.0114(15) -0.0044(15) -0.0141(17)

loop_
_atom_type_symbol
_atom_type_description
_atom_type_scat_dispersion_real
_atom_type_scat_dispersion_imag
_atom_type_scat_source
C C 0.0033 0.0016 'International Tables Vol C Tables 4.2.6.8 and 6.1.1.4'
H H 0 0 'International Tables Vol C Tables 4.2.6.8 and 6.1.1.4'
B B 0.0013 0.0007 'International Tables Vol C Tables 4.2.6.8 and 6.1.1.4'
Cl Cl 0.1484 0.1585 'International Tables Vol C Tables 4.2.6.8 and 6.1.1.4'
F F 0.0171 0.0103 'International Tables Vol C Tables 4.2.6.8 and 6.1.1.4'
N N 0.0061 0.0033 'International Tables Vol C Tables 4.2.6.8 and 6.1.1.4'
O O 0.0106 0.006 'International Tables Vol C Tables 4.2.6.8 and 6.1.1.4'
Sr Sr -1.5307 3.2498 'International Tables Vol C Tables 4.2.6.8 and 6.1.1.4'

loop_
_geom_angle_atom_site_label_1
_geom_angle_atom_site_label_2
_geom_angle_atom_site_label_3
_geom_angle
O71 Sr1 O21 75.2(2)
O71 Sr1 O13 81.2(3)
O21 Sr1 O13 129.8(3)
O71 Sr1 O4 117.8(3)
O21 Sr1 O4 128.1(3)
O13 Sr1 O4 102.1(3)
O71 Sr1 O7 170.2(3)
O21 Sr1 O7 112.4(3)
O13 Sr1 O7 89.2(3)
O4 Sr1 O7 62.9(3)
O71 Sr1 O10 113.6(3)
O21 Sr1 O10 85.4(3)
O13 Sr1 O10 64.6(3)
O4 Sr1 O10 123.7(3)
O7 Sr1 O10 62.5(3)
O71 Sr1 N1 64.3(2)
O21 Sr1 N1 133.5(2)
O13 Sr1 N1 66.6(3)
O4 Sr1 N1 61.3(3)
O7 Sr1 N1 110.7(3)
O10 Sr1 N1 130.7(3)
O71 Sr1 F30 101.0(2)
O21 Sr1 F30 59.1(2)
O13 Sr1 F30 170.8(3)
O4 Sr1 F30 68.9(3)
O7 Sr1 F30 88.4(3)
O10 Sr1 F30 121.5(2)
N1 Sr1 F30 106.2(3)
O71 Sr1 F77 56.1(2)
O21 Sr1 F77 77.89(19)
O13 Sr1 F77 122.6(3)
O4 Sr1 F77 72.6(3)
O7 Sr1 F77 130.1(3)
O10 Sr1 F77 162.2(2)
N1 Sr1 F77 61.2(2)
F30 Sr1 F77 53.91(17)
O71 Sr1 F25 131.8(2)
O21 Sr1 F25 57.0(2)
O13 Sr1 F25 133.7(3)
O4 Sr1 F25 89.8(3)
O7 Sr1 F25 56.8(2)
O10 Sr1 F25 71.5(3)
N1 Sr1 F25 149.7(3)
F30 Sr1 F25 50.53(17)
F77 Sr1 F25 103.70(17)
O71 Sr1 C72 20.0(2)
O21 Sr1 C72 86.8(2)
O13 Sr1 C72 85.4(3)
O4 Sr1 C72 97.9(3)
O7 Sr1 C72 158.4(3)
O10 Sr1 C72 131.9(3)
N1 Sr1 C72 48.2(2)
F30 Sr1 C72 93.7(2)
F77 Sr1 C72 41.8(2)
F25 Sr1 C72 137.6(2)
O71 Sr1 C14 67.9(3)
O21 Sr1 C14 134.5(3)
O13 Sr1 C14 21.4(3)
O4 Sr1 C14 93.2(3)
O7 Sr1 C14 102.5(3)
O10 Sr1 C14 85.9(3)
N1 Sr1 C14 46.1(3)
F30 Sr1 C14 152.3(3)
F77 Sr1 C14 101.4(3)
F25 Sr1 C14 154.4(3)
C72 Sr1 C14 67.1(3)
C73 N1 C2 110.8(9)
C73 N1 C15 107.4(10)
C2 N1 C15 114.2(10)
C73 N1 Sr1 111.9(6)
C2 N1 Sr1 108.3(8)
C15 N1 Sr1 104.1(7)
N1 C2 C3 113.5(12)
N1 C2 H2A 108.9
C3 C2 H2A 108.9
N1 C2 H2B 108.9
C3 C2 H2B 108.9
H2A C2 H2B 107.7
O4 C3 C2 101.2(11)
O4 C3 H3A 111.5
C2 C3 H3A 111.5
O4 C3 H3B 111.5
C2 C3 H3B 111.5
H3A C3 H3B 109.3
C3 O4 C5 109.5(11)
C3 O4 Sr1 127.2(10)
C5 O4 Sr1 114.6(9)
O4 C5 C6 108.6(14)
C6 C5 Sr1 82.7(9)
O4 C5 H5A 110
C6 C5 H5A 110
Sr1 C5 H5A 153.7
O4 C5 H5B 110
C6 C5 H5B 110
Sr1 C5 H5B 87.5
H5A C5 H5B 108.3
C5 C6 O7 108.6(11)
C5 C6 H6A 110
O7 C6 H6A 110
C5 C6 H6B 110
O7 C6 H6B 110
H6A C6 H6B 108.3
C8 O7 C6 119.9(11)
C8 O7 Sr1 118.3(9)
C6 O7 Sr1 113.7(8)
O7 C8 C9 115.7(13)
O7 C8 H8A 108.4
C9 C8 H8A 108.4
O7 C8 H8B 108.4
C9 C8 H8B 108.4
H8A C8 H8B 107.4
C8 C9 O10 110.8(12)
C8 C9 H9A 109.5
O10 C9 H9A 109.5
C8 C9 H9B 109.5
O10 C9 H9B 109.5
H9A C9 H9B 108.1
C11 O10 C9 107.3(11)
C11 O10 Sr1 114.7(8)
C9 O10 Sr1 112.4(8)
O10 C11 C12 110.4(12)
O10 C11 H11A 109.6
C12 C11 H11A 109.6
O10 C11 H11B 109.6
C12 C11 H11B 109.6
H11A C11 H11B 108.1
O13 C12 C11 105.0(12)
C11 C12 Sr1 82.7(9)
O13 C12 H12A 110.7
C11 C12 H12A 110.7
Sr1 C12 H12A 84.6
O13 C12 H12B 110.7
C11 C12 H12B 110.7
Sr1 C12 H12B 154.6
H12A C12 H12B 108.8
C14 O13 C12 116.2(12)
C14 O13 Sr1 116.7(9)
C12 O13 Sr1 111.7(8)
O13 C14 C15 110.8(14)
C15 C14 Sr1 80.4(9)
O13 C14 H14A 109.5
C15 C14 H14A 109.5
Sr1 C14 H14A 149.6
O13 C14 H14B 109.5
C15 C14 H14B 109.5
Sr1 C14 H14B 94.6
H14A C14 H14B 108.1
C14 C15 N1 112.9(11)
C14 C15 H15A 109
N1 C15 H15A 109
C14 C15 H15B 109
N1 C15 H15B 109
H15A C15 H15B 107.8
C22 O21 Sr2 125.1(6)
C22 O21 Sr1 123.5(6)
Sr2 O21 Sr1 104.0(2)
O21 C22 C28 108.2(8)
O21 C22 C24 108.2(8)
C28 C22 C24 109.1(9)
O21 C22 C23 116.2(9)
C28 C22 C23 108.8(8)
C24 C22 C23 106.2(8)
N51 C23 C22 113.5(8)
N51 C23 H23A 108.9
C22 C23 H23A 108.9
N51 C23 H23B 108.9
C22 C23 H23B 108.9
H23A C23 H23B 107.7
F26 C24 F27 106.8(8)
F26 C24 F25 106.4(9)
F27 C24 F25 104.0(8)
F26 C24 C22 114.7(8)
F27 C24 C22 112.0(9)
F25 C24 C22 112.2(8)
C24 F25 Sr1 106.0(6)
F31 C28 F30 107.9(9)
F31 C28 F29 105.7(8)
F30 C28 F29 106.4(8)
F31 C28 C22 113.8(8)
F30 C28 C22 111.3(8)
F29 C28 C22 111.2(9)
C28 F30 Sr1 115.8(6)
O21 Sr2 O71 75.6(2)
O21 Sr2 O63 84.6(2)
O71 Sr2 O63 132.5(2)
O21 Sr2 O54 123.1(2)
O71 Sr2 O54 131.4(2)
O63 Sr2 O54 95.6(2)
O21 Sr2 O60 107.3(2)
O71 Sr2 O60 82.5(2)
O63 Sr2 O60 62.7(2)
O54 Sr2 O60 123.1(2)
O21 Sr2 O57 168.6(2)
O71 Sr2 O57 109.3(2)
O63 Sr2 O57 84.7(2)
O54 Sr2 O57 61.9(2)
O60 Sr2 O57 64.1(2)
O21 Sr2 F75 87.8(2)
O71 Sr2 F75 61.0(2)
O63 Sr2 F75 161.3(2)
O54 Sr2 F75 74.4(2)
O60 Sr2 F75 136.0(2)
O57 Sr2 F75 103.6(2)
O21 Sr2 N51 64.8(2)
O71 Sr2 N51 134.9(3)
O63 Sr2 N51 65.7(3)
O54 Sr2 N51 63.9(2)
O60 Sr2 N51 128.3(3)
O57 Sr2 N51 113.7(2)
F75 Sr2 N51 95.7(2)
O21 Sr2 F80 129.5(2)
O71 Sr2 F80 58.28(19)
O63 Sr2 F80 141.6(2)
O54 Sr2 F80 80.6(2)
O60 Sr2 F80 87.35(19)
O57 Sr2 F80 59.63(19)
F75 Sr2 F80 53.59(18)
N51 Sr2 F80 139.2(2)
O21 Sr2 C72 87.9(2)
O71 Sr2 C72 20.6(2)
O63 Sr2 C72 152.2(2)
O54 Sr2 C72 110.8(2)
O60 Sr2 C72 94.5(2)
O57 Sr2 C72 99.9(2)
F75 Sr2 C72 43.8(2)
N51 Sr2 C72 133.5(3)
F80 Sr2 C72 42.1(2)
O21 Sr2 Sr1 38.53(15)
O71 Sr2 Sr1 38.20(14)
O63 Sr2 Sr1 106.36(15)
O54 Sr2 Sr1 146.90(16)
O60 Sr2 Sr1 89.31(15)
O57 Sr2 Sr1 143.06(16)
F75 Sr2 Sr1 77.24(16)
N51 Sr2 Sr1 102.77(19)
F80 Sr2 Sr1 96.03(13)
C72 Sr2 Sr1 54.77(17)
C23 N51 C52 110.5(8)
C23 N51 C65 110.7(9)
C52 N51 C65 110.6(8)
C23 N51 Sr2 115.0(6)
C52 N51 Sr2 104.6(6)
C65 N51 Sr2 105.1(6)
N51 C52 C53 117.0(9)
N51 C52 H52A 108
C53 C52 H52A 108
N51 C52 H52B 108
C53 C52 H52B 108
H52A C52 H52B 107.3
O54 C53 C52 106.6(8)
O54 C53 H53A 110.4
C52 C53 H53A 110.4
O54 C53 H53B 110.4
C52 C53 H53B 110.4
H53A C53 H53B 108.6
C53 O54 C55 112.8(8)
C53 O54 Sr2 126.5(6)
C55 O54 Sr2 118.3(6)
O54 C55 C56 109.6(9)
O54 C55 H55A 109.7
C56 C55 H55A 109.7
O54 C55 H55B 109.7
C56 C55 H55B 109.7
H55A C55 H55B 108.2
O57 C56 C55 105.8(9)
O57 C56 H56A 110.6
C55 C56 H56A 110.6
O57 C56 H56B 110.6
C55 C56 H56B 110.6
H56A C56 H56B 108.7
C56 O57 C58 114.1(8)
C56 O57 Sr2 118.2(6)
C58 O57 Sr2 119.5(6)
O57 C58 C59 107.3(9)
O57 C58 H58A 110.3
C59 C58 H58A 110.3
O57 C58 H58B 110.3
C59 C58 H58B 110.3
H58A C58 H58B 108.5
O60 C59 C58 111.2(9)
O60 C59 H59A 109.4
C58 C59 H59A 109.4
O60 C59 H59B 109.4
C58 C59 H59B 109.4
H59A C59 H59B 108
C59 O60 C61 113.1(8)
C59 O60 Sr2 111.2(6)
C61 O60 Sr2 119.8(6)
O60 C61 C62 105.2(9)
O60 C61 H61A 110.7
C62 C61 H61A 110.7
O60 C61 H61B 110.7
C62 C61 H61B 110.7
H61A C61 H61B 108.8
O63 C62 C61 108.4(9)
O63 C62 H62A 110
C61 C62 H62A 110
O63 C62 H62B 110
C61 C62 H62B 110
H62A C62 H62B 108.4
C62 O63 C64 113.5(8)
C62 O63 Sr2 110.2(6)
C64 O63 Sr2 117.8(6)
C65 C64 O63 110.1(9)
C65 C64 H64A 109.6
O63 C64 H64A 109.6
C65 C64 H64B 109.6
O63 C64 H64B 109.6
H64A C64 H64B 108.2
C64 C65 N51 112.4(9)
C64 C65 H65A 109.1
N51 C65 H65A 109.1
C64 C65 H65B 109.1
N51 C65 H65B 109.1
H65A C65 H65B 107.9
C72 O71 Sr1 121.2(6)
C72 O71 Sr2 118.3(6)
Sr1 O71 Sr2 102.9(2)
O71 C72 C74 108.9(8)
O71 C72 C78 110.9(9)
C74 C72 C78 111.2(8)
O71 C72 C73 111.1(8)
C74 C72 C73 109.8(9)
C78 C72 C73 104.8(8)
O71 C72 Sr2 41.0(4)
C74 C72 Sr2 84.5(6)
C78 C72 Sr2 91.2(6)
C73 C72 Sr2 152.1(6)
C74 C72 Sr1 93.9(6)
C78 C72 Sr1 147.7(7)
C73 C72 Sr1 84.2(5)
Sr2 C72 Sr1 70.6(2)
N1 C73 C72 115.0(8)
N1 C73 H73A 108.5
C72 C73 H73A 108.5
N1 C73 H73B 108.5
C72 C73 H73B 108.5
H73A C73 H73B 107.5
F76 C74 F77 109.1(9)
F76 C74 F75 106.8(8)
F77 C74 F75 104.0(8)
F76 C74 C72 116.0(9)
F77 C74 C72 110.8(8)
F75 C74 C72 109.4(8)
C74 F75 Sr2 115.7(6)
C74 F77 Sr1 107.4(6)
F80 C78 F79 107.8(9)
F80 C78 F81 107.0(8)
F79 C78 F81 106.4(8)
F80 C78 C72 111.4(8)
F79 C78 C72 112.4(8)
F81 C78 C72 111.5(8)
C78 F80 Sr2 108.1(5)
O121 Sr3 O171 76.3(2)
O121 Sr3 O104 126.4(3)
O171 Sr3 O104 119.9(2)
O121 Sr3 O113 129.6(3)
O171 Sr3 O113 80.3(3)
O104 Sr3 O113 104.0(3)
O121 Sr3 O107 111.9(3)
O171 Sr3 O107 168.3(3)
O104 Sr3 O107 62.7(3)
O113 Sr3 O107 88.0(3)
O121 Sr3 O110 84.2(3)
O171 Sr3 O110 110.9(3)
O104 Sr3 O110 124.7(3)
O113 Sr3 O110 63.6(3)
O107 Sr3 O110 63.2(3)
O121 Sr3 N101 135.8(2)
O171 Sr3 N101 65.5(2)
O104 Sr3 N101 62.9(3)
O113 Sr3 N101 65.8(2)
O107 Sr3 N101 109.6(3)
O110 Sr3 N101 129.0(3)
O121 Sr3 F131 58.4(2)
O171 Sr3 F131 98.8(2)
O104 Sr3 F131 68.5(3)
O113 Sr3 F131 170.8(2)
O107 Sr3 F131 92.7(3)
O110 Sr3 F131 124.6(3)
N101 Sr3 F131 105.4(2)
O121 Sr3 F180 80.6(2)
O171 Sr3 F180 56.8(2)
O104 Sr3 F180 72.1(2)
O113 Sr3 F180 121.0(2)
O107 Sr3 F180 131.2(2)
O110 Sr3 F180 162.4(2)
N101 Sr3 F180 60.6(2)
F131 Sr3 F180 52.61(19)
O121 Sr3 F127 57.1(2)
O171 Sr3 F127 132.7(2)
O104 Sr3 F127 85.5(3)
O113 Sr3 F127 135.3(3)
O107 Sr3 F127 57.3(3)
O110 Sr3 F127 75.0(3)
N101 Sr3 F127 147.3(2)
F131 Sr3 F127 51.1(2)
F180 Sr3 F127 103.6(2)
O121 Sr3 C172 89.7(2)
O171 Sr3 C172 21.0(2)
O104 Sr3 C172 98.9(3)
O113 Sr3 C172 83.4(3)
O107 Sr3 C172 157.2(2)
O110 Sr3 C172 129.3(3)
N101 Sr3 C172 47.7(2)
F131 Sr3 C172 92.6(2)
F180 Sr3 C172 42.3(2)
F127 Sr3 C172 139.1(3)
O121 Sr3 Sr4 38.48(16)
O171 Sr3 Sr4 38.73(15)
O104 Sr3 Sr4 140.37(19)
O113 Sr3 Sr4 102.72(19)
O107 Sr3 Sr4 146.87(19)
O110 Sr3 Sr4 93.38(19)
N101 Sr3 Sr4 103.41(18)
F131 Sr3 Sr4 81.56(14)
F180 Sr3 Sr4 69.16(12)
F127 Sr3 Sr4 95.61(17)
C172 Sr3 Sr4 55.95(16)
C102 N101 C174 110.8(9)
C102 N101 C115 109.9(10)
C174 N101 C115 109.6(9)
C102 N101 Sr3 110.6(8)
C174 N101 Sr3 111.2(6)
C115 N101 Sr3 104.7(7)
N101 C102 C103 113.0(11)
N101 C102 H10A 109
C103 C102 H10A 109
N101 C102 H10B 109
C103 C102 H10B 109
H10A C102 H10B 107.8
O104 C103 C102 103.9(11)
O104 C103 H10C 111
C102 C103 H10C 111
O104 C103 H10D 111
C102 C103 H10D 111
H10C C103 H10D 109
C105 O104 C103 113.8(10)
C105 O104 Sr3 112.3(7)
C103 O104 Sr3 121.6(8)
C106 C105 O104 113.3(13)
C106 C105 H10E 108.9
O104 C105 H10E 108.9
C106 C105 H10F 108.9
O104 C105 H10F 108.9
H10E C105 H10F 107.7
C105 C106 O107 109.7(12)
C105 C106 H10G 109.7
O107 C106 H10G 109.7
C105 C106 H10H 109.7
O107 C106 H10H 109.7
H10G C106 H10H 108.2
C108 O107 C106 119.4(10)
C108 O107 Sr3 119.4(8)
C106 O107 Sr3 117.6(7)
O107 C108 C109 110.5(12)
O107 C108 H10I 109.6
C109 C108 H10I 109.6
O107 C108 H10J 109.6
C109 C108 H10J 109.6
H10I C108 H10J 108.1
O110 C109 C108 111.9(12)
O110 C109 H10K 109.2
C108 C109 H10K 109.2
O110 C109 H10L 109.2
C108 C109 H10L 109.2
H10K C109 H10L 107.9
C111 O110 C109 111.9(10)
C111 O110 Sr3 116.0(7)
C109 O110 Sr3 114.3(7)
O110 C111 C112 112.0(12)
O110 C111 H11C 109.2
C112 C111 H11C 109.2
O110 C111 H11D 109.2
C112 C111 H11D 109.2
H11C C111 H11D 107.9
O113 C112 C111 107.5(11)
O113 C112 H11E 110.2
C111 C112 H11E 110.2
O113 C112 H11F 110.2
C111 C112 H11F 110.2
H11E C112 H11F 108.5
C114 O113 C112 115.4(10)
C114 O113 Sr3 116.1(8)
C112 O113 Sr3 108.6(8)
O113 C114 C115 108.7(12)
O113 C114 H11G 110
C115 C114 H11G 110
O113 C114 H11H 110
C115 C114 H11H 110
H11G C114 H11H 108.3
N101 C115 C114 111.7(11)
N101 C115 H11I 109.3
C114 C115 H11I 109.3
N101 C115 H11J 109.3
C114 C115 H11J 109.3
H11I C115 H11J 107.9
C122 O121 Sr4 123.6(7)
C122 O121 Sr3 125.9(7)
Sr4 O121 Sr3 102.3(2)
O121 C122 C128 108.4(10)
O121 C122 C124 108.7(12)
C128 C122 C124 108.3(11)
O121 C122 C123 117.1(10)
C128 C122 C123 105.5(12)
C124 C122 C123 108.5(10)
C128 C122 Sr4 102.5(8)
C124 C122 Sr4 141.3(10)
C123 C122 Sr4 84.6(7)
N151 C123 C122 114.3(10)
N151 C123 H12C 108.7
C122 C123 H12C 108.7
N151 C123 H12D 108.7
C122 C123 H12D 108.7
H12C C123 H12D 107.6
F125 C124 F127 107.2(13)
F125 C124 F126 104.7(10)
F127 C124 F126 107.0(10)
F125 C124 C122 110.5(11)
F127 C124 C122 113.3(10)
F126 C124 C122 113.5(13)
C124 F127 Sr3 106.8(7)
F130 C128 F129 105.9(12)
F130 C128 F131 105.1(9)
F129 C128 F131 103.1(9)
F130 C128 C122 112.8(11)
F129 C128 C122 117.0(10)
F131 C128 C122 111.8(12)
C128 F131 Sr3 110.6(7)
O121 Sr4 O171 77.6(2)
O121 Sr4 O154 118.9(3)
O171 Sr4 O154 128.6(2)
O121 Sr4 O163 84.2(2)
O171 Sr4 O163 128.1(2)
O154 Sr4 O163 102.8(2)
O121 Sr4 O157 170.5(2)
O171 Sr4 O157 108.0(2)
O154 Sr4 O157 63.9(2)
O163 Sr4 O157 86.3(2)
O121 Sr4 O160 112.0(2)
O171 Sr4 O160 81.5(2)
O154 Sr4 O160 124.5(2)
O163 Sr4 O160 61.1(2)
O157 Sr4 O160 62.4(2)
O121 Sr4 N151 64.4(3)
O171 Sr4 N151 138.5(3)
O154 Sr4 N151 64.1(4)
O163 Sr4 N151 66.1(4)
O157 Sr4 N151 112.0(3)
O160 Sr4 N151 127.1(3)
O121 Sr4 F181 90.6(2)
O171 Sr4 F181 60.7(2)
O154 Sr4 F181 70.4(2)
O163 Sr4 F181 168.0(2)
O157 Sr4 F181 98.9(2)
O160 Sr4 F181 130.9(2)
N151 Sr4 F181 101.9(3)
O121 Sr4 F177 130.33(19)
O171 Sr4 F177 57.6(2)
O154 Sr4 F177 80.2(2)
O163 Sr4 F177 139.5(2)
O157 Sr4 F177 58.28(19)
O160 Sr4 F177 83.6(2)
N151 Sr4 F177 141.9(4)
F181 Sr4 F177 50.64(18)
O121 Sr4 C122 19.0(3)
O171 Sr4 C122 92.3(3)
O154 Sr4 C122 100.3(3)
O163 Sr4 C122 84.3(3)
O157 Sr4 C122 159.2(3)
O160 Sr4 C122 126.9(3)
N151 Sr4 C122 47.3(3)
F181 Sr4 C122 87.2(3)
F177 Sr4 C122 135.6(3)
O121 Sr4 Sr3 39.20(15)
O171 Sr4 Sr3 39.36(17)
O154 Sr4 Sr3 141.75(16)
O163 Sr4 Sr3 104.00(17)
O157 Sr4 Sr3 144.29(16)
O160 Sr4 Sr3 92.45(16)
N151 Sr4 Sr3 103.4(2)
F181 Sr4 Sr3 78.04(14)
F177 Sr4 Sr3 96.28(12)
C122 Sr4 Sr3 56.3(2)
C123 N151 C152 107.9(12)
C123 N151 C165 108.7(12)
C152 N151 C165 112.2(9)
C123 N151 Sr4 113.8(7)
C152 N151 Sr4 110.2(9)
C165 N151 Sr4 104.0(8)
C153 C152 N151 108.4(12)
C153 C152 H15C 110
N151 C152 H15C 110
C153 C152 H15D 110
N151 C152 H15D 110
H15C C152 H15D 108.4
O154 C153 C152 109.9(10)
O154 C153 H15E 109.7
C152 C153 H15E 109.7
O154 C153 H15F 109.7
C152 C153 H15F 109.7
H15E C153 H15F 108.2
C155 O154 C153 114.7(9)
C155 O154 Sr4 114.5(7)
C153 O154 Sr4 116.1(7)
O154 C155 C156 110.1(12)
O154 C155 H15G 109.7
C156 C155 H15G 109.7
O154 C155 H15H 109.7
C156 C155 H15H 109.7
H15G C155 H15H 108.2
O157 C156 C155 108.7(10)
O157 C156 H15I 110
C155 C156 H15I 110
O157 C156 H15J 110
C155 C156 H15J 110
H15I C156 H15J 108.3
C158 O157 C156 115.1(9)
C158 O157 Sr4 122.3(7)
C156 O157 Sr4 117.2(7)
O157 C158 C159 105.6(10)
O157 C158 H15K 110.6
C159 C158 H15K 110.6
O157 C158 H15L 110.6
C159 C158 H15L 110.6
H15K C158 H15L 108.7
O160 C159 C158 111.4(11)
O160 C159 H15M 109.3
C158 C159 H15M 109.3
O160 C159 H15N 109.3
C158 C159 H15N 109.3
H15M C159 H15N 108
C159 O160 C161 111.9(9)
C159 O160 Sr4 111.0(7)
C161 O160 Sr4 121.9(7)
O160 C161 C162 101.9(10)
O160 C161 H16A 111.4
C162 C161 H16A 111.4
O160 C161 H16B 111.4
C162 C161 H16B 111.4
H16A C161 H16B 109.2
O163 C162 C161 111.6(12)
O163 C162 H16C 109.3
C161 C162 H16C 109.3
O163 C162 H16D 109.3
C161 C162 H16D 109.3
H16C C162 H16D 108
C162 O163 C164 116.2(10)
C162 O163 Sr4 113.1(7)
C164 O163 Sr4 112.8(7)
C165 C164 O163 115.6(13)
C165 C164 H16E 108.4
O163 C164 H16E 108.4
C165 C164 H16F 108.4
O163 C164 H16F 108.4
H16E C164 H16F 107.4
C164 C165 N151 115.1(12)
C164 C165 H16G 108.5
N151 C165 H16G 108.5
C164 C165 H16H 108.5
N151 C165 H16H 108.5
H16G C165 H16H 107.5
C172 O171 Sr4 123.9(6)
C172 O171 Sr3 117.0(6)
Sr4 O171 Sr3 101.9(2)
O171 C172 C173 110.9(8)
O171 C172 C174 118.2(8)
C173 C172 C174 104.8(8)
O171 C172 C178 108.3(8)
C173 C172 C178 105.7(8)
C174 C172 C178 108.3(8)
C173 C172 Sr3 151.0(6)
C174 C172 Sr3 87.0(5)
C178 C172 Sr3 95.1(6)
F175 C173 F176 105.3(8)
F175 C173 F177 106.3(8)
F176 C173 F177 104.8(8)
F175 C173 C172 111.4(8)
F176 C173 C172 115.8(8)
F177 C173 C172 112.5(8)
N101 C174 C172 113.8(8)
N101 C174 H17A 108.8
C172 C174 H17A 108.8
N101 C174 H17B 108.8
C172 C174 H17B 108.8
H17A C174 H17B 107.7
C173 F177 Sr4 106.0(5)
F179 C178 F181 108.5(8)
F179 C178 F180 108.6(8)
F181 C178 F180 106.5(8)
F179 C178 C172 116.8(8)
F181 C178 C172 110.8(8)
F180 C178 C172 105.1(8)
C178 F180 Sr3 110.8(5)
C178 F181 Sr4 113.7(5)
B251 N200 B201 134.0(7)
B251 N200 H20A 103.7
B201 N200 H20A 103.7
B251 N200 H20B 103.7
B201 N200 H20B 103.7
H20A N200 H20B 105.3
C202 B201 C224 113.5(8)
C202 B201 C213 114.7(7)
C224 B201 C213 104.0(7)
C202 B201 N200 107.2(7)
C224 B201 N200 105.6(7)
C213 B201 N200 111.6(8)
C211 C202 C203 113.3(8)
C211 C202 B201 125.9(8)
C203 C202 B201 120.7(8)
F204 C203 C205 115.3(8)
F204 C203 C202 119.5(8)
C205 C203 C202 125.2(8)
F206 C205 C203 120.6(8)
F206 C205 C207 119.8(8)
C203 C205 C207 119.6(9)
F208 C207 C209 121.3(8)
F208 C207 C205 121.7(8)
C209 C207 C205 117.0(8)
F210 C209 C207 119.1(8)
F210 C209 C211 119.5(8)
C207 C209 C211 121.4(8)
F212 C211 C202 121.2(8)
F212 C211 C209 115.1(8)
C202 C211 C209 123.4(9)
C214 C213 C222 113.6(9)
C214 C213 B201 118.1(9)
C222 C213 B201 127.9(9)
C216 C214 F215 115.7(9)
C216 C214 C213 126.1(10)
F215 C214 C213 118.1(9)
F217 C216 C214 121.2(9)
F217 C216 C218 120.2(9)
C214 C216 C218 118.6(10)
F219 C218 C220 121.6(9)
F219 C218 C216 120.1(9)
C220 C218 C216 118.3(9)
C218 C220 F221 120.2(9)
C218 C220 C222 121.8(10)
F221 C220 C222 118.0(9)
F223 C222 C213 123.7(9)
F223 C222 C220 114.9(9)
C213 C222 C220 121.4(10)
C225 C224 C233 112.0(9)
C225 C224 B201 126.2(9)
C233 C224 B201 121.4(9)
F226 C225 C224 122.1(8)
F226 C225 C227 112.8(8)
C224 C225 C227 125.1(9)
F228 C227 C229 119.9(8)
F228 C227 C225 120.7(9)
C229 C227 C225 119.4(9)
F230 C229 C227 119.7(9)
F230 C229 C231 120.5(9)
C227 C229 C231 119.8(9)
F232 C231 C229 121.8(9)
F232 C231 C233 121.4(9)
C229 C231 C233 116.6(9)
F234 C233 C224 119.4(8)
F234 C233 C231 113.5(8)
C224 C233 C231 127.1(9)
N200 B251 C263 111.4(8)
N200 B251 C252 106.4(7)
C263 B251 C252 102.9(7)
N200 B251 C274 108.4(7)
C263 B251 C274 114.3(8)
C252 B251 C274 113.0(7)
C261 C252 C253 112.1(9)
C261 C252 B251 127.7(8)
C253 C252 B251 120.1(8)
F254 C253 C255 117.6(8)
F254 C253 C252 118.2(8)
C255 C253 C252 124.2(9)
C257 C255 F256 120.2(9)
C257 C255 C253 119.5(9)
F256 C255 C253 120.2(8)
C255 C257 F258 120.4(8)
C255 C257 C259 119.9(9)
F258 C257 C259 119.7(8)
F260 C259 C261 121.0(8)
F260 C259 C257 119.0(8)
C261 C259 C257 120.0(9)
F262 C261 C259 116.1(8)
F262 C261 C252 119.7(8)
C259 C261 C252 124.2(9)
C272 C263 C264 113.9(10)
C272 C263 B251 119.4(10)
C264 C263 B251 126.5(11)
F265 C264 C266 121.3(12)
F265 C264 C263 119.7(10)
C266 C264 C263 119.0(12)
C268 C266 C264 124.0(12)
C268 C266 F267 122.6(10)
C264 C266 F267 113.4(12)
C266 C268 C270 122.2(11)
C266 C268 F269 121.2(11)
C270 C268 F269 116.5(12)
F271 C270 C268 123.2(10)
F271 C270 C272 121.0(11)
C268 C270 C272 115.8(12)
C263 C272 F273 120.5(10)
C263 C272 C270 124.9(12)
F273 C272 C270 114.6(11)
C283 C274 C275 117.8(9)
C283 C274 B251 116.6(8)
C275 C274 B251 125.4(9)
F276 C275 C274 122.9(8)
F276 C275 C277 114.5(8)
C274 C275 C277 122.4(9)
F278 C277 C279 120.5(8)
F278 C277 C275 120.7(9)
C279 C277 C275 118.8(9)
F280 C279 C281 120.7(9)
F280 C279 C277 119.6(9)
C281 C279 C277 119.7(9)
F282 C281 C279 119.7(8)
F282 C281 C283 120.4(8)
C279 C281 C283 119.9(9)
F284 C283 C274 123.4(8)
F284 C283 C281 115.1(8)
C274 C283 C281 121.4(9)
B301 N300 B351 134.8(7)
B301 N300 H30A 103.5
B351 N300 H30A 103.5
B301 N300 H30B 103.5
B351 N300 H30B 103.5
H30A N300 H30B 105.3
N300 B301 C324 109.4(7)
N300 B301 C313 110.1(7)
C324 B301 C313 114.8(7)
N300 B301 C302 108.4(7)
C324 B301 C302 112.3(7)
C313 B301 C302 101.4(7)
C303 C302 C311 113.0(8)
C303 C302 B301 130.3(8)
C311 C302 B301 116.5(8)
C305 C303 C302 127.2(9)
C305 C303 F304 113.5(8)
C302 C303 F304 119.3(8)
F306 C305 C303 123.0(8)
F306 C305 C307 118.6(8)
C303 C305 C307 118.4(9)
F308 C307 C309 120.9(8)
F308 C307 C305 120.6(8)
C309 C307 C305 118.5(8)
F310 C309 C307 120.8(8)
F310 C309 C311 119.9(8)
C307 C309 C311 119.3(9)
F312 C311 C302 121.9(8)
F312 C311 C309 114.5(8)
C302 C311 C309 123.4(8)
C314 C313 C322 113.6(9)
C314 C313 B301 120.7(8)
C322 C313 B301 125.6(8)
F315 C314 C316 115.7(8)
F315 C314 C313 119.4(8)
C316 C314 C313 124.9(9)
C314 C316 F317 120.2(8)
C314 C316 C318 121.9(9)
F317 C316 C318 117.9(8)
F319 C318 C316 123.3(9)
F319 C318 C320 121.2(8)
C316 C318 C320 115.5(9)
F321 C320 C322 119.6(9)
F321 C320 C318 119.1(8)
C322 C320 C318 121.3(9)
F323 C322 C320 114.8(8)
F323 C322 C313 122.2(8)
C320 C322 C313 122.9(9)
C325 C324 C333 113.5(9)
C325 C324 B301 123.1(8)
C333 C324 B301 123.3(8)
C324 C325 C327 127.0(9)
C324 C325 F326 118.8(8)
C327 C325 F326 114.2(8)
C325 C327 C329 118.8(9)
C325 C327 F328 121.3(8)
C329 C327 F328 119.9(8)
F330 C329 C327 120.8(8)
F330 C329 C331 119.7(8)
C327 C329 C331 119.5(9)
F332 C331 C329 121.4(8)
F332 C331 C333 119.8(8)
C329 C331 C333 118.4(9)
F334 C333 C324 124.1(8)
F334 C333 C331 113.2(8)
C324 C333 C331 122.7(9)
C352 B351 C374 104.4(8)
C352 B351 N300 113.4(8)
C374 B351 N300 106.0(7)
C352 B351 C363 117.9(9)
C374 B351 C363 109.2(7)
N300 B351 C363 105.4(8)
C353 C352 C361 111.0(10)
C353 C352 B351 129.8(10)
C361 C352 B351 118.7(10)
C352 C353 C355 127.5(11)
C352 C353 F354 118.3(10)
C355 C353 F354 114.1(10)
C357 C355 C353 118.0(11)
C357 C355 F356 121.4(10)
C353 C355 F356 120.6(10)
C355 C357 F358 120.0(10)
C355 C357 C359 119.7(10)
F358 C357 C359 120.4(10)
F360 C359 C361 121.1(11)
F360 C359 C357 119.7(10)
C361 C359 C357 119.1(11)
F362 C361 C359 116.3(11)
F362 C361 C352 119.1(10)
C359 C361 C352 124.6(11)
C372 C363 C364 114.4(10)
C372 C363 B351 119.6(9)
C364 C363 B351 126.0(10)
F365 C364 C363 122.2(9)
F365 C364 C366 116.6(10)
C363 C364 C366 121.1(11)
C368 C366 F367 122.4(9)
C368 C366 C364 121.8(11)
F367 C366 C364 115.7(10)
C366 C368 F369 122.3(10)
C366 C368 C370 119.2(10)
F369 C368 C370 118.3(10)
F371 C370 C372 121.7(10)
F371 C370 C368 119.2(9)
C372 C370 C368 119.1(11)
F373 C372 C370 116.6(11)
F373 C372 C363 119.1(9)
C370 C372 C363 124.3(11)
C383 C374 C375 111.0(8)
C383 C374 B351 120.7(8)
C375 C374 B351 127.9(8)
C377 C375 F376 116.6(8)
C377 C375 C374 124.1(9)
F376 C375 C374 119.2(8)
C375 C377 C379 120.4(9)
C375 C377 F378 119.7(8)
C379 C377 F378 120.0(8)
C381 C379 C377 120.3(9)
C381 C379 F380 119.7(8)
C377 C379 F380 120.0(8)
C379 C381 F382 121.8(9)
C379 C381 C383 118.6(9)
F382 C381 C383 119.4(8)
F384 C383 C374 119.3(8)
F384 C383 C381 115.2(8)
C374 C383 C381 125.4(9)
B451 N400 B401 133.4(7)
B451 N400 H40A 103.9
B401 N400 H40A 103.9
B451 N400 H40B 103.9
B401 N400 H40B 103.9
H40A N400 H40B 105.4
N400 B401 C424 109.1(7)
N400 B401 C402 107.3(7)
C424 B401 C402 115.5(7)
N400 B401 C413 111.7(7)
C424 B401 C413 112.1(8)
C402 B401 C413 100.8(7)
C411 C402 C403 111.4(8)
C411 C402 B401 129.6(8)
C403 C402 B401 118.5(8)
F404 C403 C405 114.8(8)
F404 C403 C402 119.6(8)
C405 C403 C402 125.6(8)
F406 C405 C407 120.9(8)
F406 C405 C403 120.2(8)
C407 C405 C403 118.9(9)
F408 C407 C405 120.7(8)
F408 C407 C409 120.6(8)
C405 C407 C409 118.8(8)
F410 C409 C407 118.7(8)
F410 C409 C411 120.9(8)
C407 C409 C411 120.3(8)
C402 C411 F412 120.5(8)
C402 C411 C409 125.0(9)
F412 C411 C409 114.5(8)
C422 C413 C414 112.3(8)
C422 C413 B401 129.1(8)
C414 C413 B401 118.4(8)
C416 C414 F415 117.3(8)
C416 C414 C413 124.1(9)
F415 C414 C413 118.5(8)
C418 C416 C414 119.8(9)
C418 C416 F417 118.2(8)
C414 C416 F417 122.0(9)
C416 C418 C420 120.4(9)
C416 C418 F419 120.3(8)
C420 C418 F419 119.3(8)
F421 C420 C418 122.0(8)
F421 C420 C422 119.6(8)
C418 C420 C422 118.4(9)
C420 C422 F423 114.0(8)
C420 C422 C413 124.9(9)
F423 C422 C413 121.1(8)
C433 C424 C425 112.2(9)
C433 C424 B401 126.0(8)
C425 C424 B401 121.8(8)
F426 C425 C424 120.4(8)
F426 C425 C427 114.5(8)
C424 C425 C427 125.1(9)
F428 C427 C429 121.7(9)
F428 C427 C425 120.9(8)
C429 C427 C425 117.4(9)
F430 C429 C427 119.4(8)
F430 C429 C431 121.2(8)
C427 C429 C431 119.3(9)
C433 C431 F432 121.5(8)
C433 C431 C429 120.4(9)
F432 C431 C429 118.1(8)
C431 C433 F434 115.0(8)
C431 C433 C424 125.5(9)
F434 C433 C424 119.4(8)
N400 B451 C463 109.8(7)
N400 B451 C474 113.1(7)
C463 B451 C474 115.1(7)
N400 B451 C452 106.0(7)
C463 B451 C452 111.0(7)
C474 B451 C452 101.2(6)
C453 C452 C461 114.1(8)
C453 C452 B451 127.4(8)
C461 C452 B451 118.3(8)
F454 C453 C452 122.0(8)
F454 C453 C455 115.8(8)
C452 C453 C455 122.2(9)
C457 C455 F456 118.7(8)
C457 C455 C453 122.7(9)
F456 C455 C453 118.5(8)
F458 C457 C455 123.0(8)
F458 C457 C459 120.1(8)
C455 C457 C459 116.9(8)
F460 C459 C461 121.8(8)
F460 C459 C457 118.4(8)
C461 C459 C457 119.8(9)
F462 C461 C459 114.5(8)
F462 C461 C452 121.0(8)
C459 C461 C452 124.3(9)
C472 C463 C464 113.1(8)
C472 C463 B451 129.1(8)
C464 C463 B451 117.7(8)
F465 C464 C466 116.5(8)
F465 C464 C463 119.0(8)
C466 C464 C463 124.5(9)
C468 C466 F467 120.6(8)
C468 C466 C464 118.7(9)
F467 C466 C464 120.5(8)
C466 C468 F469 120.0(8)
C466 C468 C470 120.8(8)
F469 C468 C470 119.2(8)
F471 C470 C472 120.6(8)
F471 C470 C468 121.4(8)
C472 C470 C468 118.0(9)
F473 C472 C463 120.5(8)
F473 C472 C470 114.6(8)
C463 C472 C470 124.8(9)
C483 C474 C475 116.2(8)
C483 C474 B451 126.2(8)
C475 C474 B451 116.9(8)
F476 C475 C474 121.2(8)
F476 C475 C477 115.6(8)
C474 C475 C477 123.3(8)
F478 C477 C479 120.2(8)
F478 C477 C475 119.9(8)
C479 C477 C475 119.9(9)
F480 C479 C477 120.8(8)
F480 C479 C481 120.4(8)
C477 C479 C481 118.7(8)
F482 C481 C479 120.0(8)
F482 C481 C483 120.6(8)
C479 C481 C483 119.4(8)
F484 C483 C474 124.4(8)
F484 C483 C481 113.2(7)
C474 C483 C481 122.3(9)
B551 N500 B501 132.2(7)
B551 N500 H50A 104.2
B501 N500 H50A 104.2
B551 N500 H50B 104.2
B501 N500 H50B 104.2
H50A N500 H50B 105.5
C502 B501 C524 113.1(8)
C502 B501 C513 102.6(7)
C524 B501 C513 116.3(8)
C502 B501 N500 110.4(8)
C524 B501 N500 108.4(7)
C513 B501 N500 105.8(7)
C503 C502 C511 110.7(9)
C503 C502 B501 130.4(9)
C511 C502 B501 118.8(9)
F504 C503 C502 121.0(9)
F504 C503 C505 113.4(9)
C502 C503 C505 125.7(10)
F506 C505 C507 121.1(9)
F506 C505 C503 118.6(9)
C507 C505 C503 120.2(9)
F508 C507 C505 120.8(9)
F508 C507 C509 121.8(9)
C505 C507 C509 117.4(9)
F510 C509 C511 121.2(9)
F510 C509 C507 118.0(9)
C511 C509 C507 120.8(10)
F512 C511 C509 116.7(9)
F512 C511 C502 118.1(9)
C509 C511 C502 125.2(10)
C514 C513 C522 112.5(9)
C514 C513 B501 122.2(9)
C522 C513 B501 124.8(8)
C513 C514 F515 120.1(9)
C513 C514 C516 126.1(9)
F515 C514 C516 113.8(8)
F517 C516 C518 120.6(9)
F517 C516 C514 120.5(9)
C518 C516 C514 118.9(9)
F519 C518 C520 120.0(9)
F519 C518 C516 120.7(8)
C520 C518 C516 119.2(9)
F521 C520 C518 119.6(9)
F521 C520 C522 121.3(8)
C518 C520 C522 119.0(9)
F523 C522 C520 114.6(8)
F523 C522 C513 121.3(8)
C520 C522 C513 124.1(9)
C525 C524 C533 111.7(8)
C525 C524 B501 123.7(9)
C533 C524 B501 124.5(8)
F526 C525 C527 116.4(8)
F526 C525 C524 119.1(8)
C527 C525 C524 124.5(9)
F528 C527 C529 119.7(8)
F528 C527 C525 119.9(9)
C529 C527 C525 120.2(9)
F530 C529 C531 119.9(9)
F530 C529 C527 121.1(8)
C531 C529 C527 118.9(8)
C529 C531 F532 119.9(8)
C529 C531 C533 119.9(9)
F532 C531 C533 120.1(8)
C531 C533 F534 115.2(8)
C531 C533 C524 124.6(9)
F534 C533 C524 120.1(8)
N500 B551 C574 108.3(8)
N500 B551 C552 112.9(8)
C574 B551 C552 102.2(7)
N500 B551 C563 106.7(7)
C574 B551 C563 111.5(8)
C552 B551 C563 115.1(8)
C553 C552 C561 113.3(9)
C553 C552 B551 125.6(9)
C561 C552 B551 120.8(9)
F554 C553 C555 115.2(9)
F554 C553 C552 121.2(9)
C555 C553 C552 123.5(10)
F556 C555 C557 119.4(9)
F556 C555 C553 120.3(9)
C557 C555 C553 120.2(10)
F558 C557 C559 121.4(9)
F558 C557 C555 120.2(9)
C559 C557 C555 118.3(9)
C557 C559 F560 118.9(9)
C557 C559 C561 120.7(10)
F560 C559 C561 120.4(9)
F562 C561 C559 118.0(9)
F562 C561 C552 118.0(9)
C559 C561 C552 123.9(10)
C572 C563 C564 112.4(9)
C572 C563 B551 120.7(8)
C564 C563 B551 126.7(8)
F565 C564 C566 116.7(8)
F565 C564 C563 121.1(8)
C566 C564 C563 121.9(9)
C564 C566 F567 119.4(8)
C564 C566 C568 121.6(9)
F567 C566 C568 119.0(8)
F569 C568 C570 120.2(8)
F569 C568 C566 120.7(8)
C570 C568 C566 119.1(9)
F571 C570 C572 123.3(8)
F571 C570 C568 119.8(8)
C572 C570 C568 116.9(9)
F573 C572 C570 114.5(8)
F573 C572 C563 117.5(8)
C570 C572 C563 128.0(9)
C575 C574 C583 110.8(9)
C575 C574 B551 127.0(9)
C583 C574 B551 122.0(9)
F576 C575 C577 114.0(9)
F576 C575 C574 119.9(9)
C577 C575 C574 126.0(10)
F578 C577 C575 123.3(10)
F578 C577 C579 118.1(9)
C575 C577 C579 118.6(10)
F580 C579 C581 120.2(9)
F580 C579 C577 121.2(9)
C581 C579 C577 118.7(9)
C583 C581 F582 120.7(9)
C583 C581 C579 119.5(10)
F582 C581 C579 119.7(8)
C581 C583 F584 115.3(9)
C581 C583 C574 126.4(10)
F584 C583 C574 118.3(8)
Cl72 C701 Cl71 107(2)
Cl72 C701 H70A 110.4
Cl71 C701 H70A 110.4
Cl72 C701 H70B 110.4
Cl71 C701 H70B 110.4
H70A C701 H70B 108.6
Cl82 C801 Cl81 114.8(12)
Cl82 C801 H80A 108.6
Cl81 C801 H80A 108.6
Cl82 C801 H80B 108.6
Cl81 C801 H80B 108.6
H80A C801 H80B 107.5
Cl91 C900 Cl92 114.9(7)
Cl91 C900 H90A 108.6
Cl92 C900 H90A 108.6
Cl91 C900 H90B 108.6
Cl92 C900 H90B 108.6
H90A C900 H90B 107.5

loop_
_geom_bond_atom_site_label_1
_geom_bond_atom_site_label_2
_geom_bond_distance
Sr1 O71 2.477(6)
Sr1 O21 2.507(7)
Sr1 O13 2.531(10)
Sr1 O4 2.596(10)
Sr1 O7 2.661(10)
Sr1 O10 2.695(10)
Sr1 N1 2.783(8)
Sr1 F30 2.859(7)
Sr1 F77 3.172(7)
Sr1 F25 3.210(7)
Sr1 C72 3.380(10)
Sr1 C14 3.388(16)
N1 C73 1.456(13)
N1 C2 1.458(18)
N1 C15 1.494(18)
C2 C3 1.57(2)
C2 H2A 0.99
C2 H2B 0.99
C3 O4 1.326(16)
C3 H3A 0.99
C3 H3B 0.99
O4 C5 1.377(18)
C5 C6 1.45(2)
C5 H5A 0.99
C5 H5B 0.99
C6 O7 1.483(17)
C6 H6A 0.99
C6 H6B 0.99
O7 C8 1.297(17)
C8 C9 1.44(2)
C8 H8A 0.99
C8 H8B 0.99
C9 O10 1.469(18)
C9 H9A 0.99
C9 H9B 0.99
O10 C11 1.433(18)
C11 C12 1.55(2)
C11 H11A 0.99
C11 H11B 0.99
C12 O13 1.505(18)
C12 H12A 0.99
C12 H12B 0.99
O13 C14 1.386(17)
C14 C15 1.48(2)
C14 H14A 0.99
C14 H14B 0.99
C15 H15A 0.99
C15 H15B 0.99
O21 C22 1.399(12)
O21 Sr2 2.446(7)
C22 C28 1.509(15)
C22 C24 1.513(14)
C22 C23 1.556(14)
C23 N51 1.479(14)
C23 H23A 0.99
C23 H23B 0.99
C24 F26 1.327(12)
C24 F27 1.335(12)
C24 F25 1.371(12)
C28 F31 1.341(12)
C28 F30 1.343(12)
C28 F29 1.342(12)
Sr2 O71 2.516(6)
Sr2 O63 2.559(7)
Sr2 O54 2.569(7)
Sr2 O60 2.595(7)
Sr2 O57 2.620(7)
Sr2 F75 2.741(6)
Sr2 N51 2.763(9)
Sr2 F80 3.100(6)
Sr2 C72 3.373(10)
N51 C52 1.497(14)
N51 C65 1.501(14)
C52 C53 1.528(16)
C52 H52A 0.99
C52 H52B 0.99
C53 O54 1.407(13)
C53 H53A 0.99
C53 H53B 0.99
O54 C55 1.432(13)
C55 C56 1.473(15)
C55 H55A 0.99
C55 H55B 0.99
C56 O57 1.426(13)
C56 H56A 0.99
C56 H56B 0.99
O57 C58 1.457(13)
C58 C59 1.548(16)
C58 H58A 0.99
C58 H58B 0.99
C59 O60 1.422(13)
C59 H59A 0.99
C59 H59B 0.99
O60 C61 1.463(13)
C61 C62 1.512(15)
C61 H61A 0.99
C61 H61B 0.99
C62 O63 1.417(12)
C62 H62A 0.99
C62 H62B 0.99
O63 C64 1.449(13)
C64 C65 1.446(15)
C64 H64A 0.99
C64 H64B 0.99
C65 H65A 0.99
C65 H65B 0.99
O71 C72 1.350(12)
C72 C74 1.510(15)
C72 C78 1.512(15)
C72 C73 1.596(14)
C73 H73A 0.99
C73 H73B 0.99
C74 F76 1.309(12)
C74 F77 1.337(12)
C74 F75 1.375(12)
C78 F80 1.316(12)
C78 F79 1.318(12)
C78 F81 1.371(12)
Sr3 O121 2.509(7)
Sr3 O171 2.514(7)
Sr3 O104 2.588(9)
Sr3 O113 2.600(9)
Sr3 O107 2.612(9)
Sr3 O110 2.638(8)
Sr3 N101 2.800(9)
Sr3 F131 2.969(8)
Sr3 F180 3.107(6)
Sr3 F127 3.156(8)
Sr3 C172 3.351(10)
Sr3 Sr4 3.8781(13)
N101 C102 1.440(16)
N101 C174 1.488(13)
N101 C115 1.489(16)
C102 C103 1.55(2)
C102 H10A 0.99
C102 H10B 0.99
C103 O104 1.462(16)
C103 H10C 0.99
C103 H10D 0.99
O104 C105 1.416(16)
C105 C106 1.373(19)
C105 H10E 0.99
C105 H10F 0.99
C106 O107 1.452(16)
C106 H10G 0.99
C106 H10H 0.99
O107 C108 1.415(16)
C108 C109 1.457(19)
C108 H10I 0.99
C108 H10J 0.99
C109 O110 1.454(16)
C109 H10K 0.99
C109 H10L 0.99
O110 C111 1.448(17)
C111 C112 1.51(2)
C111 H11C 0.99
C111 H11D 0.99
C112 O113 1.443(16)
C112 H11E 0.99
C112 H11F 0.99
O113 C114 1.409(16)
C114 C115 1.518(19)
C114 H11G 0.99
C114 H11H 0.99
C115 H11I 0.99
C115 H11J 0.99
O121 C122 1.326(15)
O121 Sr4 2.470(7)
C122 C128 1.51(2)
C122 C124 1.54(2)
C122 C123 1.580(17)
C122 Sr4 3.389(13)
C123 N151 1.435(16)
C123 H12C 0.99
C123 H12D 0.99
C124 F125 1.299(16)
C124 F127 1.349(15)
C124 F126 1.397(15)
C128 F130 1.316(16)
C128 F129 1.370(15)
C128 F131 1.396(14)
Sr4 O171 2.480(6)
Sr4 O154 2.568(7)
Sr4 O163 2.587(7)
Sr4 O157 2.606(8)
Sr4 O160 2.624(7)
Sr4 N151 2.776(10)
Sr4 F181 2.841(6)
Sr4 F177 3.186(6)
N151 C152 1.48(2)
N151 C165 1.571(18)
C152 C153 1.467(18)
C152 H15C 0.99
C152 H15D 0.99
C153 O154 1.463(15)
C153 H15E 0.99
C153 H15F 0.99
O154 C155 1.437(16)
C155 C156 1.477(19)
C155 H15G 0.99
C155 H15H 0.99
C156 O157 1.423(15)
C156 H15I 0.99
C156 H15J 0.99
O157 C158 1.422(16)
C158 C159 1.472(19)
C158 H15K 0.99
C158 H15L 0.99
C159 O160 1.466(15)
C159 H15M 0.99
C159 H15N 0.99
O160 C161 1.477(15)
C161 C162 1.598(19)
C161 H16A 0.99
C161 H16B 0.99
C162 O163 1.282(15)
C162 H16C 0.99
C162 H16D 0.99
O163 C164 1.488(15)
C164 C165 1.237(18)
C164 H16E 0.99
C164 H16F 0.99
C165 H16G 0.99
C165 H16H 0.99
O171 C172 1.351(12)
C172 C173 1.523(15)
C172 C174 1.541(14)
C172 C178 1.565(15)
C173 F175 1.344(12)
C173 F176 1.349(11)
C173 F177 1.368(12)
C174 H17A 0.99
C174 H17B 0.99
C178 F179 1.282(11)
C178 F181 1.362(11)
C178 F180 1.383(12)
N200 B251 1.621(13)
N200 B201 1.673(12)
N200 H20A 0.92
N200 H20B 0.92
B201 C202 1.641(13)
B201 C224 1.650(14)
B201 C213 1.657(15)
C202 C211 1.388(13)
C202 C203 1.394(13)
C203 F204 1.349(10)
C203 C205 1.387(13)
C205 F206 1.363(11)
C205 C207 1.393(13)
C207 F208 1.320(10)
C207 C209 1.388(13)
C209 F210 1.344(10)
C209 C211 1.392(13)
C211 F212 1.332(11)
C213 C214 1.378(15)
C213 C222 1.382(14)
C214 C216 1.356(14)
C214 F215 1.365(12)
C216 F217 1.335(12)
C216 C218 1.380(14)
C218 F219 1.333(11)
C218 C220 1.344(15)
C220 F221 1.367(12)
C220 C222 1.401(14)
C222 F223 1.328(12)
C224 C225 1.370(14)
C224 C233 1.395(13)
C225 F226 1.351(11)
C225 C227 1.406(14)
C227 F228 1.338(11)
C227 C229 1.379(14)
C229 F230 1.333(11)
C229 C231 1.387(14)
C231 F232 1.313(11)
C231 C233 1.406(13)
C233 F234 1.362(11)
B251 C263 1.646(15)
B251 C252 1.675(14)
B251 C274 1.685(13)
C252 C261 1.399(14)
C252 C253 1.434(13)
C253 F254 1.353(11)
C253 C255 1.368(13)
C255 C257 1.345(14)
C255 F256 1.350(11)
C257 F258 1.361(11)
C257 C259 1.385(13)
C259 F260 1.347(11)
C259 C261 1.360(13)
C261 F262 1.343(11)
C263 C272 1.341(18)
C263 C264 1.491(18)
C264 F265 1.288(15)
C264 C266 1.344(16)
C266 C268 1.297(18)
C266 F267 1.407(14)
C268 C270 1.362(18)
C268 F269 1.389(13)
C270 F271 1.319(15)
C270 C272 1.439(16)
C272 F273 1.362(14)
C274 C283 1.356(14)
C274 C275 1.363(14)
C275 F276 1.349(11)
C275 C277 1.400(13)
C277 F278 1.330(11)
C277 C279 1.380(14)
C279 F280 1.338(11)
C279 C281 1.359(13)
C281 F282 1.354(11)
C281 C283 1.410(13)
C283 F284 1.348(11)
N300 B301 1.618(12)
N300 B351 1.654(12)
N300 H30A 0.92
N300 H30B 0.92
B301 C324 1.662(13)
B301 C313 1.669(13)
B301 C302 1.684(14)
C302 C303 1.368(13)
C302 C311 1.410(13)
C303 C305 1.360(13)
C303 F304 1.381(11)
C305 F306 1.335(11)
C305 C307 1.416(13)
C307 F308 1.327(11)
C307 C309 1.383(13)
C309 F310 1.332(11)
C309 C311 1.410(13)
C311 F312 1.331(11)
C313 C314 1.379(14)
C313 C322 1.392(14)
C314 F315 1.355(11)
C314 C316 1.358(13)
C316 F317 1.359(11)
C316 C318 1.376(13)
C318 F319 1.298(11)
C318 C320 1.405(14)
C320 F321 1.342(11)
C320 C322 1.387(14)
C322 F323 1.339(11)
C324 C325 1.351(13)
C324 C333 1.383(14)
C325 C327 1.355(13)
C325 F326 1.400(11)
C327 C329 1.368(14)
C327 F328 1.376(11)
C329 F330 1.358(11)
C329 C331 1.370(13)
C331 F332 1.321(11)
C331 C333 1.428(13)
C333 F334 1.345(11)
B351 C352 1.613(16)
B351 C374 1.628(15)
B351 C363 1.678(15)
C352 C353 1.361(16)
C352 C361 1.410(17)
C353 C355 1.365(15)
C353 F354 1.413(14)
C355 C357 1.349(16)
C355 F356 1.371(13)
C357 F358 1.354(13)
C357 C359 1.382(16)
C359 F360 1.349(14)
C359 C361 1.355(15)
C361 F362 1.338(13)
C363 C372 1.364(16)
C363 C364 1.387(15)
C364 F365 1.339(13)
C364 C366 1.399(14)
C366 C368 1.299(16)
C366 F367 1.372(13)
C368 F369 1.347(12)
C368 C370 1.378(15)
C370 F371 1.361(13)
C370 C372 1.363(14)
C372 F373 1.354(13)
C374 C383 1.388(13)
C374 C375 1.432(13)
C375 C377 1.350(13)
C375 F376 1.357(11)
C377 C379 1.362(13)
C377 F378 1.365(11)
C379 C381 1.338(13)
C379 F380 1.378(11)
C381 F382 1.342(11)
C381 C383 1.395(14)
C383 F384 1.367(11)
N400 B451 1.615(13)
N400 B401 1.635(13)
N400 H40A 0.92
N400 H40B 0.92
B401 C424 1.637(14)
B401 C402 1.644(14)
B401 C413 1.665(14)
C402 C411 1.356(13)
C402 C403 1.417(13)
C403 F404 1.347(11)
C403 C405 1.386(13)
C405 F406 1.351(10)
C405 C407 1.358(13)
C407 F408 1.344(11)
C407 C409 1.360(13)
C409 F410 1.359(11)
C409 C411 1.401(13)
C411 F412 1.385(11)
C413 C422 1.384(13)
C413 C414 1.413(14)
C414 C416 1.351(13)
C414 F415 1.359(11)
C416 C418 1.349(13)
C416 F417 1.359(11)
C418 C420 1.367(13)
C418 F419 1.392(11)
C420 F421 1.346(11)
C420 C422 1.372(13)
C422 F423 1.375(11)
C424 C433 1.397(13)
C424 C425 1.402(13)
C425 F426 1.338(11)
C425 C427 1.419(13)
C427 F428 1.314(11)
C427 C429 1.375(13)
C429 F430 1.334(11)
C429 C431 1.398(13)
C431 C433 1.340(13)
C431 F432 1.360(11)
C433 F434 1.361(11)
B451 C463 1.644(13)
B451 C474 1.647(13)
B451 C452 1.697(13)
C452 C453 1.381(13)
C452 C461 1.384(13)
C453 F454 1.332(11)
C453 C455 1.391(13)
C455 C457 1.341(13)
C455 F456 1.383(11)
C457 F458 1.320(11)
C457 C459 1.399(13)
C459 F460 1.346(11)
C459 C461 1.376(13)
C461 F462 1.365(11)
C463 C472 1.366(13)
C463 C464 1.413(13)
C464 F465 1.354(11)
C464 C466 1.382(12)
C466 C468 1.341(13)
C466 F467 1.352(11)
C468 F469 1.380(10)
C468 C470 1.395(13)
C470 F471 1.330(11)
C470 C472 1.389(12)
C472 F473 1.361(11)
C474 C483 1.347(13)
C474 C475 1.390(13)
C475 F476 1.344(10)
C475 C477 1.391(12)
C477 F478 1.347(11)
C477 C479 1.361(13)
C479 F480 1.339(10)
C479 C481 1.395(13)
C481 F482 1.357(10)
C481 C483 1.428(12)
C483 F484 1.338(11)
N500 B551 1.607(14)
N500 B501 1.672(13)
N500 H50A 0.92
N500 H50B 0.92
B501 C502 1.617(14)
B501 C524 1.626(13)
B501 C513 1.656(14)
C502 C503 1.397(14)
C502 C511 1.434(15)
C503 F504 1.360(12)
C503 C505 1.398(14)
C505 F506 1.355(12)
C505 C507 1.374(15)
C507 F508 1.319(12)
C507 C509 1.395(14)
C509 F510 1.321(12)
C509 C511 1.363(14)
C511 F512 1.314(12)
C513 C514 1.355(14)
C513 C522 1.415(14)
C514 F515 1.388(12)
C514 C516 1.388(13)
C516 F517 1.331(11)
C516 C518 1.376(14)
C518 F519 1.323(11)
C518 C520 1.373(14)
C520 F521 1.320(12)
C520 C522 1.395(13)
C522 F523 1.349(11)
C524 C525 1.394(13)
C524 C533 1.411(13)
C525 F526 1.341(11)
C525 C527 1.375(13)
C527 F528 1.346(11)
C527 C529 1.361(13)
C529 F530 1.353(10)
C529 C531 1.357(13)
C531 F532 1.358(11)
C531 C533 1.370(13)
C533 F534 1.375(11)
B551 C574 1.653(14)
B551 C552 1.656(15)
B551 C563 1.659(14)
C552 C553 1.396(15)
C552 C561 1.400(15)
C553 F554 1.343(12)
C553 C555 1.383(14)
C555 F556 1.342(12)
C555 C557 1.380(14)
C557 F558 1.326(11)
C557 C559 1.359(15)
C559 F560 1.366(12)
C559 C561 1.371(14)
C561 F562 1.366(12)
C563 C572 1.380(13)
C563 C564 1.426(13)
C564 F565 1.327(11)
C564 C566 1.360(13)
C566 F567 1.369(11)
C566 C568 1.390(13)
C568 F569 1.348(11)
C568 C570 1.378(13)
C570 F571 1.308(11)
C570 C572 1.367(13)
C572 F573 1.364(11)
C574 C575 1.385(15)
C574 C583 1.401(14)
C575 F576 1.356(12)
C575 C577 1.365(14)
C577 F578 1.317(12)
C577 C579 1.393(14)
C579 F580 1.351(11)
C579 C581 1.361(14)
C581 C583 1.348(14)
C581 F582 1.350(12)
C583 F584 1.378(12)
C701 Cl72 1.74(3)
C701 Cl71 1.86(4)
C701 H70A 0.99
C701 H70B 0.99
C801 Cl82 1.637(19)
C801 Cl81 1.78(2)
C801 H80A 0.99
C801 H80B 0.99
C900 Cl91 1.735(13)
C900 Cl92 1.738(12)
C900 H90A 0.99
C900 H90B 0.99

loop_
_geom_torsion_atom_site_label_1
_geom_torsion_atom_site_label_2
_geom_torsion_atom_site_label_3
_geom_torsion_atom_site_label_4
_geom_torsion
O71 Sr1 N1 C73 -9.2(7)
O21 Sr1 N1 C73 22.9(9)
O13 Sr1 N1 C73 -100.5(8)
O4 Sr1 N1 C73 139.6(8)
O7 Sr1 N1 C73 179.9(7)
O10 Sr1 N1 C73 -109.2(7)
F30 Sr1 N1 C73 85.4(8)
F77 Sr1 N1 C73 54.6(7)
F25 Sr1 N1 C73 120.8(7)
C72 Sr1 N1 C73 5.1(6)
C14 Sr1 N1 C73 -92.5(9)
O71 Sr1 N1 C2 -131.6(8)
O21 Sr1 N1 C2 -99.5(8)
O13 Sr1 N1 C2 137.1(8)
O4 Sr1 N1 C2 17.2(7)
O7 Sr1 N1 C2 57.5(8)
O10 Sr1 N1 C2 128.4(8)
F30 Sr1 N1 C2 -37.0(8)
F77 Sr1 N1 C2 -67.8(7)
F25 Sr1 N1 C2 -1.6(10)
C72 Sr1 N1 C2 -117.3(8)
C14 Sr1 N1 C2 145.1(9)
O71 Sr1 N1 C15 106.5(8)
O21 Sr1 N1 C15 138.5(7)
O13 Sr1 N1 C15 15.2(8)
O4 Sr1 N1 C15 -104.8(8)
O7 Sr1 N1 C15 -64.4(8)
O10 Sr1 N1 C15 6.5(9)
F30 Sr1 N1 C15 -158.9(8)
F77 Sr1 N1 C15 170.3(9)
F25 Sr1 N1 C15 -123.5(8)
C72 Sr1 N1 C15 120.8(9)
C14 Sr1 N1 C15 23.2(8)
C73 N1 C2 C3 -170.5(10)
C15 N1 C2 C3 68.1(15)
Sr1 N1 C2 C3 -47.4(12)
N1 C2 C3 O4 59.5(15)
C2 C3 O4 C5 169.2(12)
C2 C3 O4 Sr1 -45.3(15)
O71 Sr1 O4 C3 50.6(12)
O21 Sr1 O4 C3 143.3(10)
O13 Sr1 O4 C3 -35.7(12)
O7 Sr1 O4 C3 -118.4(12)
O10 Sr1 O4 C3 -103.1(11)
N1 Sr1 O4 C3 18.8(10)
F30 Sr1 O4 C3 142.2(12)
F77 Sr1 O4 C3 85.0(11)
F25 Sr1 O4 C3 -170.6(11)
C72 Sr1 O4 C3 51.3(11)
C14 Sr1 O4 C3 -16.0(11)
O71 Sr1 O4 C5 -165.3(9)
O21 Sr1 O4 C5 -72.6(10)
O13 Sr1 O4 C5 108.4(9)
O7 Sr1 O4 C5 25.7(9)
O10 Sr1 O4 C5 41.0(10)
N1 Sr1 O4 C5 162.8(10)
F30 Sr1 O4 C5 -73.7(9)
F77 Sr1 O4 C5 -131.0(9)
F25 Sr1 O4 C5 -26.5(9)
C72 Sr1 O4 C5 -164.7(9)
C14 Sr1 O4 C5 128.1(9)
C3 O4 C5 C6 93.3(14)
Sr1 O4 C5 C6 -56.9(13)
C3 O4 C5 Sr1 150.2(14)
O71 Sr1 C5 O4 19.8(11)
O21 Sr1 C5 O4 120.7(9)
O13 Sr1 C5 O4 -77.3(9)
O7 Sr1 C5 O4 -146.3(11)
O10 Sr1 C5 O4 -145.3(9)
N1 Sr1 C5 O4 -15.2(9)
F30 Sr1 C5 O4 97.1(9)
F77 Sr1 C5 O4 46.2(9)
F25 Sr1 C5 O4 151.7(10)
C72 Sr1 C5 O4 17.4(10)
C14 Sr1 C5 O4 -54.9(10)
O71 Sr1 C5 C6 146.6(8)
O21 Sr1 C5 C6 -112.5(9)
O13 Sr1 C5 C6 49.6(9)
O4 Sr1 C5 C6 126.8(14)
O7 Sr1 C5 C6 -19.5(8)
O10 Sr1 C5 C6 -18.5(10)
N1 Sr1 C5 C6 111.7(9)
F30 Sr1 C5 C6 -136.1(10)
F77 Sr1 C5 C6 173.0(9)
F25 Sr1 C5 C6 -81.4(9)
C72 Sr1 C5 C6 144.2(8)
C14 Sr1 C5 C6 71.9(9)
O4 C5 C6 O7 61.9(15)
Sr1 C5 C6 O7 26.1(10)
C5 C6 O7 C8 174.1(14)
C5 C6 O7 Sr1 -37.6(15)
O21 Sr1 O7 C8 -81.2(10)
O13 Sr1 O7 C8 52.2(10)
O4 Sr1 O7 C8 156.3(11)
O10 Sr1 O7 C8 -9.4(9)
N1 Sr1 O7 C8 116.7(10)
F30 Sr1 O7 C8 -136.6(10)
F77 Sr1 O7 C8 -174.1(9)
F25 Sr1 O7 C8 -94.5(10)
C72 Sr1 O7 C8 127.4(11)
C14 Sr1 O7 C8 69.1(10)
O21 Sr1 O7 C6 130.1(8)
O13 Sr1 O7 C6 -96.6(9)
O4 Sr1 O7 C6 7.5(8)
O10 Sr1 O7 C6 -158.2(9)
N1 Sr1 O7 C6 -32.1(9)
F30 Sr1 O7 C6 74.6(9)
F77 Sr1 O7 C6 37.1(10)
F25 Sr1 O7 C6 116.8(9)
C72 Sr1 O7 C6 -21.4(14)
C14 Sr1 O7 C6 -79.7(9)
C6 O7 C8 C9 -176.6(13)
Sr1 O7 C8 C9 36.6(17)
O7 C8 C9 O10 -53.0(19)
C8 C9 O10 C11 -85.5(15)
C8 C9 O10 Sr1 41.5(14)
O71 Sr1 O10 C11 -64.6(9)
O21 Sr1 O10 C11 -136.3(9)
O13 Sr1 O10 C11 2.2(8)
O4 Sr1 O10 C11 90.1(9)
O7 Sr1 O10 C11 105.5(9)
N1 Sr1 O10 C11 11.0(10)
F30 Sr1 O10 C11 174.5(8)
F77 Sr1 O10 C11 -115.9(10)
F25 Sr1 O10 C11 167.0(9)
C72 Sr1 O10 C11 -54.8(10)
C14 Sr1 O10 C11 -0.9(9)
O71 Sr1 O10 C9 172.4(8)
O21 Sr1 O10 C9 100.8(8)
O13 Sr1 O10 C9 -120.8(9)
O4 Sr1 O10 C9 -32.9(9)
O7 Sr1 O10 C9 -17.5(8)
N1 Sr1 O10 C9 -111.9(8)
F30 Sr1 O10 C9 51.5(9)
F77 Sr1 O10 C9 121.1(10)
F25 Sr1 O10 C9 44.0(8)
C72 Sr1 O10 C9 -177.8(7)
C14 Sr1 O10 C9 -123.9(8)
C9 O10 C11 C12 154.4(11)
Sr1 O10 C11 C12 28.7(14)
O10 C11 C12 O13 -58.6(14)
O10 C11 C12 Sr1 -20.5(10)
O71 Sr1 C12 O13 -88.8(8)
O21 Sr1 C12 O13 -160.1(8)
O4 Sr1 C12 O13 28.8(10)
O7 Sr1 C12 O13 86.1(8)
O10 Sr1 C12 O13 134.8(10)
N1 Sr1 C12 O13 -24.6(8)
F30 Sr1 C12 O13 173.0(8)
F77 Sr1 C12 O13 -70.3(9)
F25 Sr1 C12 O13 138.7(8)
C72 Sr1 C12 O13 -72.6(8)
C14 Sr1 C12 O13 -21.6(8)
O71 Sr1 C12 C11 150.6(8)
O21 Sr1 C12 C11 79.3(8)
O13 Sr1 C12 C11 -120.6(12)
O4 Sr1 C12 C11 -91.9(8)
O7 Sr1 C12 C11 -34.5(8)
O10 Sr1 C12 C11 14.1(7)
N1 Sr1 C12 C11 -145.2(8)
F30 Sr1 C12 C11 52.4(15)
F77 Sr1 C12 C11 169.1(6)
F25 Sr1 C12 C11 18.0(8)
C72 Sr1 C12 C11 166.7(8)
C14 Sr1 C12 C11 -142.2(10)
C11 C12 O13 C14 -160.6(12)
Sr1 C12 O13 C14 137.3(13)
C11 C12 O13 Sr1 62.1(11)
O71 Sr1 O13 C14 -49.8(9)
O21 Sr1 O13 C14 -112.1(9)
O4 Sr1 O13 C14 66.9(10)
O7 Sr1 O13 C14 129.0(9)
O10 Sr1 O13 C14 -171.4(10)
N1 Sr1 O13 C14 15.9(9)
F77 Sr1 O13 C14 -10.0(10)
F25 Sr1 O13 C14 168.5(8)
C72 Sr1 O13 C14 -30.2(9)
O71 Sr1 O13 C12 87.3(8)
O21 Sr1 O13 C12 25.1(10)
O4 Sr1 O13 C12 -155.9(8)
O7 Sr1 O13 C12 -93.9(8)
O10 Sr1 O13 C12 -34.2(8)
N1 Sr1 O13 C12 153.1(9)
F77 Sr1 O13 C12 127.1(8)
F25 Sr1 O13 C12 -54.4(9)
C72 Sr1 O13 C12 107.0(8)
C14 Sr1 O13 C12 137.1(14)
C12 O13 C14 C15 178.4(11)
Sr1 O13 C14 C15 -46.4(14)
C12 O13 C14 Sr1 -135.2(13)
O71 Sr1 C14 O13 125.4(10)
O21 Sr1 C14 O13 87.2(10)
O4 Sr1 C14 O13 -115.7(9)
O7 Sr1 C14 O13 -52.8(10)
O10 Sr1 C14 O13 7.8(9)
N1 Sr1 C14 O13 -159.6(11)
F30 Sr1 C14 O13 -163.8(7)
F77 Sr1 C14 O13 171.4(9)
F25 Sr1 C14 O13 -19.6(14)
C72 Sr1 C14 O13 147.1(10)
O71 Sr1 C14 C15 -97.9(9)
O21 Sr1 C14 C15 -136.1(8)
O13 Sr1 C14 C15 136.7(14)
O4 Sr1 C14 C15 20.9(9)
O7 Sr1 C14 C15 83.9(9)
O10 Sr1 C14 C15 144.5(9)
N1 Sr1 C14 C15 -22.9(7)
F30 Sr1 C14 C15 -27.1(12)
F77 Sr1 C14 C15 -52.0(9)
F25 Sr1 C14 C15 117.1(9)
C72 Sr1 C14 C15 -76.3(8)
O13 C14 C15 N1 64.0(16)
Sr1 C14 C15 N1 34.6(11)
C73 N1 C15 C14 74.1(14)
C2 N1 C15 C14 -162.6(12)
Sr1 N1 C15 C14 -44.7(14)
O71 Sr1 O21 C22 139.5(7)
O13 Sr1 O21 C22 -155.8(7)
O4 Sr1 O21 C22 25.5(8)
O7 Sr1 O21 C22 -46.9(7)
O10 Sr1 O21 C22 -104.6(7)
N1 Sr1 O21 C22 109.8(7)
F30 Sr1 O21 C22 26.7(6)
F77 Sr1 O21 C22 81.7(7)
F25 Sr1 O21 C22 -33.6(6)
C72 Sr1 O21 C22 122.9(7)
C14 Sr1 O21 C22 175.8(7)
O71 Sr1 O21 Sr2 -11.7(2)
O13 Sr1 O21 Sr2 53.0(4)
O4 Sr1 O21 Sr2 -125.7(3)
O7 Sr1 O21 Sr2 161.9(3)
O10 Sr1 O21 Sr2 104.2(3)
N1 Sr1 O21 Sr2 -41.4(5)
F30 Sr1 O21 Sr2 -124.5(3)
F77 Sr1 O21 Sr2 -69.5(2)
F25 Sr1 O21 Sr2 175.1(3)
C72 Sr1 O21 Sr2 -28.3(3)
C14 Sr1 O21 Sr2 24.6(5)
Sr2 O21 C22 C28 93.4(9)
Sr1 O21 C22 C28 -51.8(9)
Sr2 O21 C22 C24 -148.6(6)
Sr1 O21 C22 C24 66.2(9)
Sr2 O21 C22 C23 -29.3(11)
Sr1 O21 C22 C23 -174.5(6)
O21 C22 C23 N51 20.3(12)
C28 C22 C23 N51 -102.1(10)
C24 C22 C23 N51 140.7(9)
O21 C22 C24 F26 177.4(8)
C28 C22 C24 F26 -65.1(11)
C23 C22 C24 F26 51.9(12)
O21 C22 C24 F27 55.4(11)
C28 C22 C24 F27 172.9(8)
C23 C22 C24 F27 -70.0(10)
O21 C22 C24 F25 -61.1(11)
C28 C22 C24 F25 56.4(11)
C23 C22 C24 F25 173.5(8)
F26 C24 F25 Sr1 157.8(6)
F27 C24 F25 Sr1 -89.6(7)
C22 C24 F25 Sr1 31.7(9)
O71 Sr1 F25 C24 -11.2(7)
O21 Sr1 F25 C24 -2.3(6)
O13 Sr1 F25 C24 113.5(6)
O4 Sr1 F25 C24 -139.8(6)
O7 Sr1 F25 C24 163.0(7)
O10 Sr1 F25 C24 94.4(6)
N1 Sr1 F25 C24 -123.4(7)
F30 Sr1 F25 C24 -77.4(6)
F77 Sr1 F25 C24 -67.8(6)
C72 Sr1 F25 C24 -38.3(7)
C14 Sr1 F25 C24 123.3(8)
O21 C22 C28 F31 171.9(8)
C24 C22 C28 F31 54.4(11)
C23 C22 C28 F31 -61.0(11)
O21 C22 C28 F30 49.6(11)
C24 C22 C28 F30 -67.9(10)
C23 C22 C28 F30 176.7(8)
O21 C22 C28 F29 -68.9(10)
C24 C22 C28 F29 173.6(8)
C23 C22 C28 F29 58.2(10)
F31 C28 F30 Sr1 -154.8(5)
F29 C28 F30 Sr1 92.1(7)
C22 C28 F30 Sr1 -29.2(9)
O71 Sr1 F30 C28 -61.1(6)
O21 Sr1 F30 C28 4.1(6)
O4 Sr1 F30 C28 -176.9(7)
O7 Sr1 F30 C28 121.6(6)
O10 Sr1 F30 C28 65.7(7)
N1 Sr1 F30 C28 -127.3(6)
F77 Sr1 F30 C28 -93.5(6)
F25 Sr1 F30 C28 74.9(6)
C72 Sr1 F30 C28 -79.9(6)
C14 Sr1 F30 C28 -124.1(8)
C22 O21 Sr2 O71 -139.1(7)
Sr1 O21 Sr2 O71 11.5(2)
C22 O21 Sr2 O63 84.5(7)
Sr1 O21 Sr2 O63 -124.9(3)
C22 O21 Sr2 O54 -8.7(8)
Sr1 O21 Sr2 O54 141.9(2)
C22 O21 Sr2 O60 143.6(7)
Sr1 O21 Sr2 O60 -65.8(3)
C22 O21 Sr2 O57 104.1(13)
Sr1 O21 Sr2 O57 -105.3(11)
C22 O21 Sr2 F75 -78.5(7)
Sr1 O21 Sr2 F75 72.1(2)
C22 O21 Sr2 N51 18.9(7)
Sr1 O21 Sr2 N51 169.5(4)
C22 O21 Sr2 F80 -115.2(7)
Sr1 O21 Sr2 F80 35.4(4)
C22 O21 Sr2 C72 -122.3(7)
Sr1 O21 Sr2 C72 28.3(3)
C22 O21 Sr2 Sr1 -150.6(8)
O71 Sr1 Sr2 O21 161.8(4)
O13 Sr1 Sr2 O21 -140.9(4)
O4 Sr1 Sr2 O21 90.9(4)
O7 Sr1 Sr2 O21 -31.7(5)
O10 Sr1 Sr2 O21 -75.9(3)
N1 Sr1 Sr2 O21 150.6(4)
F30 Sr1 Sr2 O21 45.4(3)
F77 Sr1 Sr2 O21 98.9(3)
F25 Sr1 Sr2 O21 -4.1(3)
C72 Sr1 Sr2 O21 144.6(3)
C14 Sr1 Sr2 O21 -162.5(4)
O21 Sr1 Sr2 O71 -161.8(4)
O13 Sr1 Sr2 O71 57.3(4)
O4 Sr1 Sr2 O71 -70.9(4)
O7 Sr1 Sr2 O71 166.5(5)
O10 Sr1 Sr2 O71 122.3(3)
N1 Sr1 Sr2 O71 -11.2(3)
F30 Sr1 Sr2 O71 -116.4(3)
F77 Sr1 Sr2 O71 -62.8(3)
F25 Sr1 Sr2 O71 -165.9(3)
C72 Sr1 Sr2 O71 -17.2(3)
C14 Sr1 Sr2 O71 35.8(4)
O71 Sr1 Sr2 O63 -139.9(3)
O21 Sr1 Sr2 O63 58.3(3)
O13 Sr1 Sr2 O63 -82.7(3)
O4 Sr1 Sr2 O63 149.1(4)
O7 Sr1 Sr2 O63 26.6(4)
O10 Sr1 Sr2 O63 -17.6(3)
N1 Sr1 Sr2 O63 -151.1(3)
F30 Sr1 Sr2 O63 103.6(2)
F77 Sr1 Sr2 O63 157.2(2)
F25 Sr1 Sr2 O63 54.2(2)
C72 Sr1 Sr2 O63 -157.2(3)
C14 Sr1 Sr2 O63 -104.2(3)
O71 Sr1 Sr2 O54 90.5(4)
O21 Sr1 Sr2 O54 -71.3(4)
O13 Sr1 Sr2 O54 147.8(4)
O4 Sr1 Sr2 O54 19.6(5)
O7 Sr1 Sr2 O54 -103.0(5)
O10 Sr1 Sr2 O54 -147.1(4)
N1 Sr1 Sr2 O54 79.3(4)
F30 Sr1 Sr2 O54 -25.9(3)
F77 Sr1 Sr2 O54 27.7(3)
F25 Sr1 Sr2 O54 -75.3(3)
C72 Sr1 Sr2 O54 73.3(4)
C14 Sr1 Sr2 O54 126.3(4)
O71 Sr1 Sr2 O60 -78.8(3)
O21 Sr1 Sr2 O60 119.4(3)
O13 Sr1 Sr2 O60 -21.5(3)
O4 Sr1 Sr2 O60 -149.7(4)
O7 Sr1 Sr2 O60 87.7(4)
O10 Sr1 Sr2 O60 43.6(3)
N1 Sr1 Sr2 O60 -90.0(3)
F30 Sr1 Sr2 O60 164.81(19)
F77 Sr1 Sr2 O60 -141.6(2)
F25 Sr1 Sr2 O60 115.4(2)
C72 Sr1 Sr2 O60 -96.0(3)
C14 Sr1 Sr2 O60 -43.0(3)
O71 Sr1 Sr2 O57 -36.7(4)
O21 Sr1 Sr2 O57 161.6(4)
O13 Sr1 Sr2 O57 20.6(3)
O4 Sr1 Sr2 O57 -107.6(4)
O7 Sr1 Sr2 O57 129.9(5)
O10 Sr1 Sr2 O57 85.7(3)
N1 Sr1 Sr2 O57 -47.9(3)
F30 Sr1 Sr2 O57 -153.1(3)
F77 Sr1 Sr2 O57 -99.5(3)
F25 Sr1 Sr2 O57 157.5(3)
C72 Sr1 Sr2 O57 -53.9(3)
C14 Sr1 Sr2 O57 -0.9(4)
O71 Sr1 Sr2 F75 59.0(3)
O21 Sr1 Sr2 F75 -102.8(3)
O13 Sr1 Sr2 F75 116.3(3)
O4 Sr1 Sr2 F75 -11.9(4)
O7 Sr1 Sr2 F75 -134.5(4)
O10 Sr1 Sr2 F75 -178.7(3)
N1 Sr1 Sr2 F75 47.8(3)
F30 Sr1 Sr2 F75 -57.42(19)
F77 Sr1 Sr2 F75 -3.86(19)
F25 Sr1 Sr2 F75 -106.87(19)
C72 Sr1 Sr2 F75 41.8(3)
C14 Sr1 Sr2 F75 94.7(3)
O71 Sr1 Sr2 N51 152.0(3)
O21 Sr1 Sr2 N51 -9.8(3)
O13 Sr1 Sr2 N51 -150.7(3)
O4 Sr1 Sr2 N51 81.1(4)
O7 Sr1 Sr2 N51 -41.5(5)
O10 Sr1 Sr2 N51 -85.7(3)
N1 Sr1 Sr2 N51 140.8(3)
F30 Sr1 Sr2 N51 35.6(2)
F77 Sr1 Sr2 N51 89.2(2)
F25 Sr1 Sr2 N51 -13.9(2)
C72 Sr1 Sr2 N51 134.8(3)
C14 Sr1 Sr2 N51 -172.3(3)
O71 Sr1 Sr2 F80 8.5(3)
O21 Sr1 Sr2 F80 -153.3(3)
O13 Sr1 Sr2 F80 65.8(3)
O4 Sr1 Sr2 F80 -62.4(4)
O7 Sr1 Sr2 F80 175.0(4)
O10 Sr1 Sr2 F80 130.8(2)
N1 Sr1 Sr2 F80 -2.7(3)
F30 Sr1 Sr2 F80 -107.94(17)
F77 Sr1 Sr2 F80 -54.37(17)
F25 Sr1 Sr2 F80 -157.39(17)
C72 Sr1 Sr2 F80 -8.8(3)
C14 Sr1 Sr2 F80 44.2(3)
O71 Sr1 Sr2 C72 17.2(3)
O21 Sr1 Sr2 C72 -144.6(3)
O13 Sr1 Sr2 C72 74.5(3)
O4 Sr1 Sr2 C72 -53.7(4)
O7 Sr1 Sr2 C72 -176.3(5)
O10 Sr1 Sr2 C72 139.6(3)
N1 Sr1 Sr2 C72 6.0(3)
F30 Sr1 Sr2 C72 -99.2(3)
F77 Sr1 Sr2 C72 -45.6(3)
F25 Sr1 Sr2 C72 -148.6(3)
C14 Sr1 Sr2 C72 53.0(3)
C22 C23 N51 C52 113.1(9)
C22 C23 N51 C65 -124.0(9)
C22 C23 N51 Sr2 -5.1(11)
O21 Sr2 N51 C23 -5.6(6)
O71 Sr2 N51 C23 25.3(9)
O63 Sr2 N51 C23 -101.2(7)
O54 Sr2 N51 C23 148.8(8)
O60 Sr2 N51 C23 -98.2(7)
O57 Sr2 N51 C23 -173.2(6)
F75 Sr2 N51 C23 79.3(7)
F80 Sr2 N51 C23 116.4(7)
C72 Sr2 N51 C23 54.2(8)
Sr1 Sr2 N51 C23 1.1(7)
O21 Sr2 N51 C52 -127.0(7)
O71 Sr2 N51 C52 -96.1(7)
O63 Sr2 N51 C52 137.3(7)
O54 Sr2 N51 C52 27.4(6)
O60 Sr2 N51 C52 140.3(6)
O57 Sr2 N51 C52 65.4(7)
F75 Sr2 N51 C52 -42.1(6)
F80 Sr2 N51 C52 -5.0(8)
C72 Sr2 N51 C52 -67.2(7)
Sr1 Sr2 N51 C52 -120.3(6)
O21 Sr2 N51 C65 116.4(7)
O71 Sr2 N51 C65 147.3(6)
O63 Sr2 N51 C65 20.7(6)
O54 Sr2 N51 C65 -89.2(6)
O60 Sr2 N51 C65 23.7(7)
O57 Sr2 N51 C65 -51.2(7)
F75 Sr2 N51 C65 -158.7(6)
F80 Sr2 N51 C65 -121.6(6)
C72 Sr2 N51 C65 176.2(6)
Sr1 Sr2 N51 C65 123.1(6)
C23 N51 C52 C53 -176.3(9)
C65 N51 C52 C53 60.7(12)
Sr2 N51 C52 C53 -52.0(10)
N51 C52 C53 O54 47.8(12)
C52 C53 O54 C55 -178.6(8)
C52 C53 O54 Sr2 -16.6(11)
O21 Sr2 O54 C53 21.6(8)
O71 Sr2 O54 C53 121.9(7)
O63 Sr2 O54 C53 -65.6(8)
O60 Sr2 O54 C53 -126.5(7)
O57 Sr2 O54 C53 -146.5(8)
F75 Sr2 O54 C53 98.3(8)
N51 Sr2 O54 C53 -6.2(7)
F80 Sr2 O54 C53 153.0(8)
C72 Sr2 O54 C53 123.1(8)
Sr1 Sr2 O54 C53 66.3(8)
O21 Sr2 O54 C55 -177.3(6)
O71 Sr2 O54 C55 -77.0(7)
O63 Sr2 O54 C55 95.5(7)
O60 Sr2 O54 C55 34.6(7)
O57 Sr2 O54 C55 14.6(6)
F75 Sr2 O54 C55 -100.6(7)
N51 Sr2 O54 C55 154.9(7)
F80 Sr2 O54 C55 -45.9(6)
C72 Sr2 O54 C55 -75.8(7)
Sr1 Sr2 O54 C55 -132.6(6)
C53 O54 C55 C56 119.5(10)
Sr2 O54 C55 C56 -44.1(10)
O54 C55 C56 O57 56.0(11)
C55 C56 O57 C58 166.2(9)
C55 C56 O57 Sr2 -45.4(10)
O21 Sr2 O57 C56 -100.9(12)
O71 Sr2 O57 C56 145.4(6)
O63 Sr2 O57 C56 -81.2(7)
O54 Sr2 O57 C56 18.0(6)
O60 Sr2 O57 C56 -143.4(7)
F75 Sr2 O57 C56 81.8(7)
N51 Sr2 O57 C56 -20.8(7)
F80 Sr2 O57 C56 113.7(7)
C72 Sr2 O57 C56 126.4(7)
Sr1 Sr2 O57 C56 168.5(6)
O21 Sr2 O57 C58 45.8(14)
O71 Sr2 O57 C58 -67.9(7)
O63 Sr2 O57 C58 65.4(7)
O54 Sr2 O57 C58 164.7(7)
O60 Sr2 O57 C58 3.3(6)
F75 Sr2 O57 C58 -131.6(7)
N51 Sr2 O57 C58 125.9(7)
F80 Sr2 O57 C58 -99.7(7)
C72 Sr2 O57 C58 -86.9(7)
Sr1 Sr2 O57 C58 -44.9(8)
C56 O57 C58 C59 170.2(9)
Sr2 O57 C58 C59 22.3(10)
O57 C58 C59 O60 -52.4(11)
C58 C59 O60 C61 -80.4(10)
C58 C59 O60 Sr2 57.8(9)
O21 Sr2 O60 C59 156.4(6)
O71 Sr2 O60 C59 84.1(6)
O63 Sr2 O60 C59 -129.3(7)
O54 Sr2 O60 C59 -51.2(7)
O57 Sr2 O60 C59 -31.6(6)
F75 Sr2 O60 C59 51.1(7)
N51 Sr2 O60 C59 -132.4(6)
F80 Sr2 O60 C59 25.7(6)
C72 Sr2 O60 C59 67.2(6)
Sr1 Sr2 O60 C59 121.8(6)
O21 Sr2 O60 C61 -68.5(7)
O71 Sr2 O60 C61 -140.8(7)
O63 Sr2 O60 C61 5.8(6)
O54 Sr2 O60 C61 83.9(7)
O57 Sr2 O60 C61 103.5(7)
F75 Sr2 O60 C61 -173.8(6)
N51 Sr2 O60 C61 2.7(8)
F80 Sr2 O60 C61 160.8(7)
C72 Sr2 O60 C61 -157.7(7)
Sr1 Sr2 O60 C61 -103.1(7)
C59 O60 C61 C62 157.0(8)
Sr2 O60 C61 C62 22.6(10)
O60 C61 C62 O63 -56.2(11)
C61 C62 O63 C64 -160.2(9)
C61 C62 O63 Sr2 65.2(9)
O21 Sr2 O63 C62 76.3(6)
O71 Sr2 O63 C62 11.4(7)
O54 Sr2 O63 C62 -160.9(6)
O60 Sr2 O63 C62 -36.3(6)
O57 Sr2 O63 C62 -99.9(6)
F75 Sr2 O63 C62 142.7(8)
N51 Sr2 O63 C62 141.0(7)
F80 Sr2 O63 C62 -79.0(7)
C72 Sr2 O63 C62 1.3(9)
Sr1 Sr2 O63 C62 44.1(6)
O21 Sr2 O63 C64 -56.1(7)
O71 Sr2 O63 C64 -120.9(7)
O54 Sr2 O63 C64 66.7(7)
O60 Sr2 O63 C64 -168.7(7)
O57 Sr2 O63 C64 127.7(7)
F75 Sr2 O63 C64 10.4(11)
N51 Sr2 O63 C64 8.7(6)
F80 Sr2 O63 C64 148.7(6)
C72 Sr2 O63 C64 -131.1(7)
Sr1 Sr2 O63 C64 -88.2(6)
C62 O63 C64 C65 -170.0(9)
Sr2 O63 C64 C65 -39.1(11)
O63 C64 C65 N51 62.4(12)
C23 N51 C65 C64 73.7(12)
C52 N51 C65 C64 -163.5(10)
Sr2 N51 C65 C64 -51.0(10)
O21 Sr1 O71 C72 -123.7(7)
O13 Sr1 O71 C72 101.0(7)
O4 Sr1 O71 C72 1.9(8)
O10 Sr1 O71 C72 158.2(7)
N1 Sr1 O71 C72 32.8(7)
F30 Sr1 O71 C72 -70.0(7)
F77 Sr1 O71 C72 -38.5(6)
F25 Sr1 O71 C72 -116.0(7)
C14 Sr1 O71 C72 83.4(7)
O21 Sr1 O71 Sr2 11.3(2)
O13 Sr1 O71 Sr2 -124.0(3)
O4 Sr1 O71 Sr2 136.9(3)
O10 Sr1 O71 Sr2 -66.8(3)
N1 Sr1 O71 Sr2 167.9(4)
F30 Sr1 O71 Sr2 65.1(3)
F77 Sr1 O71 Sr2 96.5(3)
F25 Sr1 O71 Sr2 19.1(4)
C72 Sr1 O71 Sr2 135.0(8)
C14 Sr1 O71 Sr2 -141.5(4)
O21 Sr2 O71 C72 125.1(7)
O63 Sr2 O71 C72 -166.5(6)
O54 Sr2 O71 C72 3.4(8)
O60 Sr2 O71 C72 -124.9(7)
O57 Sr2 O71 C72 -65.7(7)
F75 Sr2 O71 C72 29.5(7)
N51 Sr2 O71 C72 96.4(7)
F80 Sr2 O71 C72 -33.4(6)
Sr1 Sr2 O71 C72 136.7(8)
O21 Sr2 O71 Sr1 -11.6(2)
O63 Sr2 O71 Sr1 56.9(4)
O54 Sr2 O71 Sr1 -133.3(3)
O60 Sr2 O71 Sr1 98.4(3)
O57 Sr2 O71 Sr1 157.7(2)
F75 Sr2 O71 Sr1 -107.2(3)
N51 Sr2 O71 Sr1 -40.3(4)
F80 Sr2 O71 Sr1 -170.1(3)
C72 Sr2 O71 Sr1 -136.7(8)
Sr1 O71 C72 C74 71.8(9)
Sr2 O71 C72 C74 -56.7(9)
Sr1 O71 C72 C78 -165.4(6)
Sr2 O71 C72 C78 66.0(9)
Sr1 O71 C72 C73 -49.3(10)
Sr2 O71 C72 C73 -177.8(6)
Sr1 O71 C72 Sr2 128.5(8)
Sr2 O71 C72 Sr1 -128.5(8)
O21 Sr2 C72 O71 -52.5(7)
O63 Sr2 C72 O71 21.7(10)
O54 Sr2 C72 O71 -177.3(6)
O60 Sr2 C72 O71 54.6(7)
O57 Sr2 C72 O71 119.2(7)
F75 Sr2 C72 O71 -141.5(8)
N51 Sr2 C72 O71 -104.0(7)
F80 Sr2 C72 O71 135.6(8)
Sr1 Sr2 C72 O71 -31.3(6)
O21 Sr2 C72 C74 74.9(6)
O71 Sr2 C72 C74 127.4(10)
O63 Sr2 C72 C74 149.1(6)
O54 Sr2 C72 C74 -49.9(6)
O60 Sr2 C72 C74 -178.0(6)
O57 Sr2 C72 C74 -113.5(6)
F75 Sr2 C72 C74 -14.2(5)
N51 Sr2 C72 C74 23.4(7)
F80 Sr2 C72 C74 -97.0(6)
Sr1 Sr2 C72 C74 96.1(6)
O21 Sr2 C72 C78 -173.9(6)
O71 Sr2 C72 C78 -121.4(10)
O63 Sr2 C72 C78 -99.7(7)
O54 Sr2 C72 C78 61.3(6)
O60 Sr2 C72 C78 -66.7(6)
O57 Sr2 C72 C78 -2.2(6)
F75 Sr2 C72 C78 97.1(6)
N51 Sr2 C72 C78 134.6(6)
F80 Sr2 C72 C78 14.2(5)
Sr1 Sr2 C72 C78 -152.7(7)
O21 Sr2 C72 C73 -48.1(15)
O71 Sr2 C72 C73 4.4(12)
O63 Sr2 C72 C73 26.1(18)
O54 Sr2 C72 C73 -172.9(14)
O60 Sr2 C72 C73 59.0(15)
O57 Sr2 C72 C73 123.6(15)
F75 Sr2 C72 C73 -137.1(16)
N51 Sr2 C72 C73 -99.6(15)
F80 Sr2 C72 C73 140.0(16)
Sr1 Sr2 C72 C73 -26.9(14)
O21 Sr2 C72 Sr1 -21.2(2)
O71 Sr2 C72 Sr1 31.3(6)
O63 Sr2 C72 Sr1 53.0(6)
O54 Sr2 C72 Sr1 -145.98(19)
O60 Sr2 C72 Sr1 86.0(2)
O57 Sr2 C72 Sr1 150.47(18)
F75 Sr2 C72 Sr1 -110.2(3)
N51 Sr2 C72 Sr1 -72.7(4)
F80 Sr2 C72 Sr1 167.0(4)
O21 Sr1 C72 O71 53.7(7)
O13 Sr1 C72 O71 -76.7(7)
O4 Sr1 C72 O71 -178.3(7)
O7 Sr1 C72 O71 -152.6(8)
O10 Sr1 C72 O71 -27.2(8)
N1 Sr1 C72 O71 -139.1(8)
F30 Sr1 C72 O71 112.4(7)
F77 Sr1 C72 O71 129.1(8)
F25 Sr1 C72 O71 83.3(7)
C14 Sr1 C72 O71 -88.2(7)
O71 Sr1 C72 C74 -115.8(9)
O21 Sr1 C72 C74 -62.1(6)
O13 Sr1 C72 C74 167.5(6)
O4 Sr1 C72 C74 65.9(6)
O7 Sr1 C72 C74 91.6(9)
O10 Sr1 C72 C74 -143.0(6)
N1 Sr1 C72 C74 105.1(7)
F30 Sr1 C72 C74 -3.3(6)
F77 Sr1 C72 C74 13.3(5)
F25 Sr1 C72 C74 -32.5(7)
C14 Sr1 C72 C74 156.0(7)
O71 Sr1 C72 C78 26.0(10)
O21 Sr1 C72 C78 79.7(12)
O13 Sr1 C72 C78 -50.7(12)
O4 Sr1 C72 C78 -152.3(12)
O7 Sr1 C72 C78 -126.6(12)
O10 Sr1 C72 C78 -1.2(14)
N1 Sr1 C72 C78 -113.1(13)
F30 Sr1 C72 C78 138.5(12)
F77 Sr1 C72 C78 155.1(14)
F25 Sr1 C72 C78 109.3(12)
C14 Sr1 C72 C78 -62.2(12)
O71 Sr1 C72 C73 134.7(10)
O21 Sr1 C72 C73 -171.6(6)
O13 Sr1 C72 C73 58.0(6)
O4 Sr1 C72 C73 -43.6(6)
O7 Sr1 C72 C73 -17.9(11)
O10 Sr1 C72 C73 107.5(6)
N1 Sr1 C72 C73 -4.4(6)
F30 Sr1 C72 C73 -112.8(6)
F77 Sr1 C72 C73 -96.2(6)
F25 Sr1 C72 C73 -142.0(5)
C14 Sr1 C72 C73 46.5(6)
O71 Sr1 C72 Sr2 -33.0(6)
O21 Sr1 C72 Sr2 20.7(2)
O13 Sr1 C72 Sr2 -109.7(3)
O4 Sr1 C72 Sr2 148.7(2)
O7 Sr1 C72 Sr2 174.4(7)
O10 Sr1 C72 Sr2 -60.2(4)
N1 Sr1 C72 Sr2 -172.1(4)
F30 Sr1 C72 Sr2 79.45(19)
F77 Sr1 C72 Sr2 96.1(3)
F25 Sr1 C72 Sr2 50.3(4)
C14 Sr1 C72 Sr2 -121.2(3)
C2 N1 C73 C72 112.0(11)
C15 N1 C73 C72 -122.7(10)
Sr1 N1 C73 C72 -9.0(11)
O71 C72 C73 N1 35.4(13)
C74 C72 C73 N1 -85.1(11)
C78 C72 C73 N1 155.3(9)
Sr2 C72 C73 N1 32(2)
Sr1 C72 C73 N1 6.9(9)
O71 C72 C74 F76 175.3(8)
C78 C72 C74 F76 52.7(12)
C73 C72 C74 F76 -62.8(11)
Sr2 C72 C74 F76 141.8(8)
Sr1 C72 C74 F76 -148.1(8)
O71 C72 C74 F77 -59.6(11)
C78 C72 C74 F77 177.8(8)
C73 C72 C74 F77 62.3(10)
Sr2 C72 C74 F77 -93.0(7)
Sr1 C72 C74 F77 -22.9(8)
O71 C72 C74 F75 54.4(11)
C78 C72 C74 F75 -68.1(10)
C73 C72 C74 F75 176.3(8)
Sr2 C72 C74 F75 21.0(7)
Sr1 C72 C74 F75 91.1(7)
F76 C74 F75 Sr2 -155.4(6)
F77 C74 F75 Sr2 89.2(8)
C72 C74 F75 Sr2 -29.1(9)
O21 Sr2 F75 C74 -72.0(6)
O71 Sr2 F75 C74 2.8(6)
O63 Sr2 F75 C74 -137.9(7)
O54 Sr2 F75 C74 162.7(7)
O60 Sr2 F75 C74 40.9(7)
O57 Sr2 F75 C74 107.5(6)
N51 Sr2 F75 C74 -136.4(6)
F80 Sr2 F75 C74 73.0(6)
C72 Sr2 F75 C74 17.3(6)
Sr1 Sr2 F75 C74 -34.5(6)
F76 C74 F77 Sr1 154.7(6)
F75 C74 F77 Sr1 -91.6(7)
C72 C74 F77 Sr1 25.7(9)
O71 Sr1 F77 C74 2.8(6)
O21 Sr1 F77 C74 83.0(6)
O13 Sr1 F77 C74 -46.8(7)
O4 Sr1 F77 C74 -140.2(6)
O7 Sr1 F77 C74 -167.7(6)
O10 Sr1 F77 C74 62.3(11)
N1 Sr1 F77 C74 -74.0(6)
F30 Sr1 F77 C74 143.5(6)
F25 Sr1 F77 C74 134.4(6)
C72 Sr1 F77 C74 -15.8(6)
C14 Sr1 F77 C74 -50.5(6)
O71 C72 C78 F80 -61.5(11)
C74 C72 C78 F80 59.9(11)
C73 C72 C78 F80 178.4(8)
Sr2 C72 C78 F80 -24.7(8)
Sr1 C72 C78 F80 -78.7(14)
O71 C72 C78 F79 59.6(11)
C74 C72 C78 F79 -179.0(8)
C73 C72 C78 F79 -60.4(10)
Sr2 C72 C78 F79 96.5(7)
Sr1 C72 C78 F79 42.5(16)
O71 C72 C78 F81 179.0(8)
C74 C72 C78 F81 -59.6(11)
C73 C72 C78 F81 59.0(10)
Sr2 C72 C78 F81 -144.1(7)
Sr1 C72 C78 F81 161.9(9)
F79 C78 F80 Sr2 -95.3(7)
F81 C78 F80 Sr2 150.6(6)
C72 C78 F80 Sr2 28.5(9)
O21 Sr2 F80 C78 -27.9(7)
O71 Sr2 F80 C78 -0.5(6)
O63 Sr2 F80 C78 119.5(6)
O54 Sr2 F80 C78 -153.4(6)
O60 Sr2 F80 C78 82.4(6)
O57 Sr2 F80 C78 143.8(6)
F75 Sr2 F80 C78 -75.9(6)
N51 Sr2 F80 C78 -124.1(6)
C72 Sr2 F80 C78 -17.3(6)
Sr1 Sr2 F80 C78 -6.6(6)
O121 Sr3 N101 C102 101.1(8)
O171 Sr3 N101 C102 133.7(8)
O104 Sr3 N101 C102 -14.4(7)
O113 Sr3 N101 C102 -136.2(8)
O107 Sr3 N101 C102 -57.7(8)
O110 Sr3 N101 C102 -128.6(7)
F131 Sr3 N101 C102 40.9(8)
F180 Sr3 N101 C102 69.4(7)
F127 Sr3 N101 C102 1.7(10)
C172 Sr3 N101 C102 120.0(8)
Sr4 Sr3 N101 C102 125.7(7)
O121 Sr3 N101 C174 -22.3(8)
O171 Sr3 N101 C174 10.2(6)
O104 Sr3 N101 C174 -137.9(7)
O113 Sr3 N101 C174 100.3(7)
O107 Sr3 N101 C174 178.8(6)
O110 Sr3 N101 C174 108.0(6)
F131 Sr3 N101 C174 -82.6(7)
F180 Sr3 N101 C174 -54.1(6)
F127 Sr3 N101 C174 -121.7(7)
C172 Sr3 N101 C174 -3.4(6)
Sr4 Sr3 N101 C174 2.2(7)
O121 Sr3 N101 C115 -140.6(7)
O171 Sr3 N101 C115 -108.1(8)
O104 Sr3 N101 C115 103.8(7)
O113 Sr3 N101 C115 -17.9(7)
O107 Sr3 N101 C115 60.6(8)
O110 Sr3 N101 C115 -10.3(8)
F131 Sr3 N101 C115 159.1(7)
F180 Sr3 N101 C115 -172.4(8)
F127 Sr3 N101 C115 120.0(8)
C172 Sr3 N101 C115 -121.7(8)
Sr4 Sr3 N101 C115 -116.1(7)
C174 N101 C102 C103 168.7(11)
C115 N101 C102 C103 -70.1(14)
Sr3 N101 C102 C103 45.0(13)
N101 C102 C103 O104 -59.4(14)
C102 C103 O104 C105 -174.3(11)
C102 C103 O104 Sr3 46.5(12)
O121 Sr3 O104 C105 72.4(9)
O171 Sr3 O104 C105 167.3(8)
O113 Sr3 O104 C105 -106.0(8)
O107 Sr3 O104 C105 -25.6(8)
O110 Sr3 O104 C105 -38.6(9)
N101 Sr3 O104 C105 -159.0(9)
F131 Sr3 O104 C105 79.5(8)
F180 Sr3 O104 C105 135.5(9)
F127 Sr3 O104 C105 29.7(8)
C172 Sr3 O104 C105 168.7(8)
Sr4 Sr3 O104 C105 123.1(8)
O121 Sr3 O104 C103 -147.9(8)
O171 Sr3 O104 C103 -53.0(9)
O113 Sr3 O104 C103 33.7(9)
O107 Sr3 O104 C103 114.1(9)
O110 Sr3 O104 C103 101.1(9)
N101 Sr3 O104 C103 -19.3(8)
F131 Sr3 O104 C103 -140.8(9)
F180 Sr3 O104 C103 -84.8(8)
F127 Sr3 O104 C103 169.4(9)
C172 Sr3 O104 C103 -51.6(9)
Sr4 Sr3 O104 C103 -97.2(9)
C103 O104 C105 C106 -88.7(14)
Sr3 O104 C105 C106 54.3(14)
O104 C105 C106 O107 -53.7(16)
C105 C106 O107 C108 -174.0(13)
C105 C106 O107 Sr3 27.5(15)
O121 Sr3 O107 C108 79.9(9)
O171 Sr3 O107 C108 -53.2(17)
O104 Sr3 O107 C108 -159.2(10)
O113 Sr3 O107 C108 -52.4(9)
O110 Sr3 O107 C108 8.8(9)
N101 Sr3 O107 C108 -115.9(9)
F131 Sr3 O107 C108 136.7(9)
F180 Sr3 O107 C108 176.6(8)
F127 Sr3 O107 C108 97.7(9)
C172 Sr3 O107 C108 -120.2(10)
Sr4 Sr3 O107 C108 58.1(10)
O121 Sr3 O107 C106 -121.7(9)
O171 Sr3 O107 C106 105.3(14)
O104 Sr3 O107 C106 -0.8(8)
O113 Sr3 O107 C106 106.0(9)
O110 Sr3 O107 C106 167.3(10)
N101 Sr3 O107 C106 42.6(9)
F131 Sr3 O107 C106 -64.9(9)
F180 Sr3 O107 C106 -25.0(10)
F127 Sr3 O107 C106 -103.9(9)
C172 Sr3 O107 C106 38.2(13)
Sr4 Sr3 O107 C106 -143.5(8)
C106 O107 C108 C109 167.3(12)
Sr3 O107 C108 C109 -34.6(15)
O107 C108 C109 O110 51.5(17)
C108 C109 O110 C111 89.9(14)
C108 C109 O110 Sr3 -44.5(14)
O121 Sr3 O110 C111 128.1(8)
O171 Sr3 O110 C111 55.1(8)
O104 Sr3 O110 C111 -101.0(8)
O113 Sr3 O110 C111 -11.9(8)
O107 Sr3 O110 C111 -113.9(9)
N101 Sr3 O110 C111 -19.7(9)
F131 Sr3 O110 C111 172.7(8)
F180 Sr3 O110 C111 98.0(11)
F127 Sr3 O110 C111 -174.4(8)
C172 Sr3 O110 C111 43.2(9)
Sr4 Sr3 O110 C111 90.6(8)
O121 Sr3 O110 C109 -99.5(8)
O171 Sr3 O110 C109 -172.4(8)
O104 Sr3 O110 C109 31.5(9)
O113 Sr3 O110 C109 120.6(9)
O107 Sr3 O110 C109 18.6(8)
N101 Sr3 O110 C109 112.8(8)
F131 Sr3 O110 C109 -54.8(9)
F180 Sr3 O110 C109 -129.5(9)
F127 Sr3 O110 C109 -42.0(8)
C172 Sr3 O110 C109 175.7(8)
Sr4 Sr3 O110 C109 -136.9(8)
C109 O110 C111 C112 -149.3(11)
Sr3 O110 C111 C112 -15.7(13)
O110 C111 C112 O113 52.6(15)
C111 C112 O113 C114 164.1(12)
C111 C112 O113 Sr3 -63.5(11)
O121 Sr3 O113 C114 115.0(8)
O171 Sr3 O113 C114 51.9(8)
O104 Sr3 O113 C114 -66.7(8)
O107 Sr3 O113 C114 -127.9(8)
O110 Sr3 O113 C114 171.2(9)
N101 Sr3 O113 C114 -15.4(8)
F180 Sr3 O113 C114 10.6(9)
F127 Sr3 O113 C114 -164.5(7)
C172 Sr3 O113 C114 30.9(8)
Sr4 Sr3 O113 C114 83.7(8)
O121 Sr3 O113 C112 -17.0(8)
O171 Sr3 O113 C112 -80.0(7)
O104 Sr3 O113 C112 161.4(7)
O107 Sr3 O113 C112 100.1(8)
O110 Sr3 O113 C112 39.2(7)
N101 Sr3 O113 C112 -147.4(8)
F180 Sr3 O113 C112 -121.4(7)
F127 Sr3 O113 C112 63.5(8)
C172 Sr3 O113 C112 -101.1(7)
Sr4 Sr3 O113 C112 -48.2(7)
C112 O113 C114 C115 175.6(11)
Sr3 O113 C114 C115 46.9(13)
C102 N101 C115 C114 168.2(12)
C174 N101 C115 C114 -69.9(13)
Sr3 N101 C115 C114 49.4(12)
O113 C114 C115 N101 -67.5(15)
O171 Sr3 O121 C122 -138.8(10)
O104 Sr3 O121 C122 -21.5(11)
O113 Sr3 O121 C122 156.5(10)
O107 Sr3 O121 C122 50.0(10)
O110 Sr3 O121 C122 108.0(10)
N101 Sr3 O121 C122 -108.5(10)
F131 Sr3 O121 C122 -29.2(10)
F180 Sr3 O121 C122 -80.8(10)
F127 Sr3 O121 C122 32.2(10)
C172 Sr3 O121 C122 -122.4(10)
Sr4 Sr3 O121 C122 -149.1(11)
O171 Sr3 O121 Sr4 10.3(3)
O104 Sr3 O121 Sr4 127.6(3)
O113 Sr3 O121 Sr4 -54.5(4)
O107 Sr3 O121 Sr4 -161.0(3)
O110 Sr3 O121 Sr4 -102.9(3)
N101 Sr3 O121 Sr4 40.6(5)
F131 Sr3 O121 Sr4 119.9(3)
F180 Sr3 O121 Sr4 68.2(2)
F127 Sr3 O121 Sr4 -178.8(4)
C172 Sr3 O121 Sr4 26.7(3)
Sr4 O121 C122 C128 -86.5(10)
Sr3 O121 C122 C128 56.4(14)
Sr4 O121 C122 C124 155.9(7)
Sr3 O121 C122 C124 -61.2(13)
Sr4 O121 C122 C123 32.6(16)
Sr3 O121 C122 C123 175.5(9)
Sr3 O121 C122 Sr4 142.9(12)
O121 C122 C123 N151 -19(2)
C128 C122 C123 N151 101.5(15)
C124 C122 C123 N151 -142.6(14)
Sr4 C122 C123 N151 0.0(13)
O121 C122 C124 F125 -63.5(13)
C128 C122 C124 F125 178.9(11)
C123 C122 C124 F125 64.8(15)
Sr4 C122 C124 F125 -40.2(17)
O121 C122 C124 F127 56.9(15)
C128 C122 C124 F127 -60.8(15)
C123 C122 C124 F127 -174.8(12)
Sr4 C122 C124 F127 80.1(16)
O121 C122 C124 F126 179.2(9)
C128 C122 C124 F126 61.6(13)
C123 C122 C124 F126 -52.4(15)
Sr4 C122 C124 F126 -157.5(9)
F125 C124 F127 Sr3 92.3(9)
F126 C124 F127 Sr3 -155.8(8)
C122 C124 F127 Sr3 -29.9(13)
O121 Sr3 F127 C124 3.4(8)
O171 Sr3 F127 C124 15.4(10)
O104 Sr3 F127 C124 142.9(9)
O113 Sr3 F127 C124 -111.8(9)
O107 Sr3 F127 C124 -156.9(10)
O110 Sr3 F127 C124 -89.4(9)
N101 Sr3 F127 C124 128.5(9)
F131 Sr3 F127 C124 77.1(9)
F180 Sr3 F127 C124 72.5(9)
C172 Sr3 F127 C124 44.4(10)
Sr4 Sr3 F127 C124 2.7(9)
O121 C122 C128 F130 65.1(14)
C124 C122 C128 F130 -177.1(10)
C123 C122 C128 F130 -61.1(13)
Sr4 C122 C128 F130 26.8(11)
O121 C122 C128 F129 -171.7(11)
C124 C122 C128 F129 -53.9(15)
C123 C122 C128 F129 62.1(14)
Sr4 C122 C128 F129 150.0(9)
O121 C122 C128 F131 -53.2(14)
C124 C122 C128 F131 64.7(13)
C123 C122 C128 F131 -179.3(9)
Sr4 C122 C128 F131 -91.5(9)
F130 C128 F131 Sr3 -92.6(10)
F129 C128 F131 Sr3 156.6(7)
C122 C128 F131 Sr3 30.1(11)
O121 Sr3 F131 C128 -4.5(7)
O171 Sr3 F131 C128 63.4(8)
O104 Sr3 F131 C128 -177.8(8)
O107 Sr3 F131 C128 -118.6(8)
O110 Sr3 F131 C128 -59.7(8)
N101 Sr3 F131 C128 130.2(8)
F180 Sr3 F131 C128 98.7(8)
F127 Sr3 F131 C128 -75.7(8)
C172 Sr3 F131 C128 83.6(8)
Sr4 Sr3 F131 C128 28.6(7)
C122 O121 Sr4 O171 139.6(9)
Sr3 O121 Sr4 O171 -10.4(3)
C122 O121 Sr4 O154 12.1(9)
Sr3 O121 Sr4 O154 -137.9(2)
C122 O121 Sr4 O163 -89.3(9)
Sr3 O121 Sr4 O163 120.7(3)
C122 O121 Sr4 O160 -144.9(9)
Sr3 O121 Sr4 O160 65.1(3)
C122 O121 Sr4 N151 -23.1(9)
Sr3 O121 Sr4 N151 -173.1(5)
C122 O121 Sr4 F181 79.9(9)
Sr3 O121 Sr4 F181 -70.1(3)
C122 O121 Sr4 F177 114.4(8)
Sr3 O121 Sr4 F177 -35.6(4)
Sr3 O121 Sr4 C122 -150.0(10)
C122 O121 Sr4 Sr3 150.0(10)
C128 C122 Sr4 O121 104.1(11)
C124 C122 Sr4 O121 -38.1(11)
C123 C122 Sr4 O121 -151.2(14)
O121 C122 Sr4 O171 -39.3(9)
C128 C122 Sr4 O171 64.8(8)
C124 C122 Sr4 O171 -77.4(12)
C123 C122 Sr4 O171 169.5(8)
O121 C122 Sr4 O154 -169.3(8)
C128 C122 Sr4 O154 -65.2(8)
C124 C122 Sr4 O154 152.6(12)
C123 C122 Sr4 O154 39.5(9)
O121 C122 Sr4 O163 88.7(9)
C128 C122 Sr4 O163 -167.2(8)
C124 C122 Sr4 O163 50.6(12)
C123 C122 Sr4 O163 -62.5(8)
O121 C122 Sr4 O157 152.1(7)
C128 C122 Sr4 O157 -103.8(10)
C124 C122 Sr4 O157 114.0(13)
C123 C122 Sr4 O157 0.9(15)
O121 C122 Sr4 O160 41.8(9)
C128 C122 Sr4 O160 145.9(7)
C124 C122 Sr4 O160 3.7(13)
C123 C122 Sr4 O160 -109.4(8)
O121 C122 Sr4 N151 151.2(11)
C128 C122 Sr4 N151 -104.7(10)
C124 C122 Sr4 N151 113.1(14)
C123 C122 Sr4 N151 0.0(8)
O121 C122 Sr4 F181 -99.8(9)
C128 C122 Sr4 F181 4.3(8)
C124 C122 Sr4 F181 -137.9(12)
C123 C122 Sr4 F181 109.0(8)
O121 C122 Sr4 F177 -82.8(10)
C128 C122 Sr4 F177 21.2(10)
C124 C122 Sr4 F177 -120.9(12)
C123 C122 Sr4 F177 125.9(7)
O121 C122 Sr4 Sr3 -22.3(7)
C128 C122 Sr4 Sr3 81.8(7)
C124 C122 Sr4 Sr3 -60.4(11)
C123 C122 Sr4 Sr3 -173.6(10)
O171 Sr3 Sr4 O121 -163.9(4)
O104 Sr3 Sr4 O121 -88.7(4)
O113 Sr3 Sr4 O121 140.0(3)
O107 Sr3 Sr4 O121 33.6(5)
O110 Sr3 Sr4 O121 76.3(3)
N101 Sr3 Sr4 O121 -152.2(3)
F131 Sr3 Sr4 O121 -48.3(3)
F180 Sr3 Sr4 O121 -101.4(3)
F127 Sr3 Sr4 O121 1.0(3)
C172 Sr3 Sr4 O121 -147.2(4)
O121 Sr3 Sr4 O171 163.9(4)
O104 Sr3 Sr4 O171 75.2(4)
O113 Sr3 Sr4 O171 -56.1(3)
O107 Sr3 Sr4 O171 -162.5(5)
O110 Sr3 Sr4 O171 -119.8(4)
N101 Sr3 Sr4 O171 11.7(3)
F131 Sr3 Sr4 O171 115.6(3)
F180 Sr3 Sr4 O171 62.5(3)
F127 Sr3 Sr4 O171 164.9(3)
C172 Sr3 Sr4 O171 16.7(4)
O121 Sr3 Sr4 O154 71.4(4)
O171 Sr3 Sr4 O154 -92.5(4)
O104 Sr3 Sr4 O154 -17.3(4)
O113 Sr3 Sr4 O154 -148.6(3)
O107 Sr3 Sr4 O154 105.0(5)
O110 Sr3 Sr4 O154 147.6(3)
N101 Sr3 Sr4 O154 -80.8(3)
F131 Sr3 Sr4 O154 23.1(3)
F180 Sr3 Sr4 O154 -30.0(3)
F127 Sr3 Sr4 O154 72.4(3)
C172 Sr3 Sr4 O154 -75.8(4)
O121 Sr3 Sr4 O163 -61.9(3)
O171 Sr3 Sr4 O163 134.2(3)
O104 Sr3 Sr4 O163 -150.6(4)
O113 Sr3 Sr4 O163 78.1(3)
O107 Sr3 Sr4 O163 -28.2(4)
O110 Sr3 Sr4 O163 14.4(3)
N101 Sr3 Sr4 O163 145.9(3)
F131 Sr3 Sr4 O163 -110.1(2)
F180 Sr3 Sr4 O163 -163.2(2)
F127 Sr3 Sr4 O163 -60.8(2)
C172 Sr3 Sr4 O163 151.0(3)
O121 Sr3 Sr4 O157 -165.3(4)
O171 Sr3 Sr4 O157 30.8(4)
O104 Sr3 Sr4 O157 105.9(4)
O113 Sr3 Sr4 O157 -25.4(3)
O107 Sr3 Sr4 O157 -131.7(5)
O110 Sr3 Sr4 O157 -89.1(3)
N101 Sr3 Sr4 O157 42.4(3)
F131 Sr3 Sr4 O157 146.4(3)
F180 Sr3 Sr4 O157 93.3(3)
F127 Sr3 Sr4 O157 -164.3(3)
C172 Sr3 Sr4 O157 47.5(4)
O121 Sr3 Sr4 O160 -122.7(3)
O171 Sr3 Sr4 O160 73.4(3)
O104 Sr3 Sr4 O160 148.6(4)
O113 Sr3 Sr4 O160 17.3(2)
O107 Sr3 Sr4 O160 -89.0(4)
O110 Sr3 Sr4 O160 -46.4(3)
N101 Sr3 Sr4 O160 85.1(2)
F131 Sr3 Sr4 O160 -170.9(2)
F180 Sr3 Sr4 O160 136.0(2)
F127 Sr3 Sr4 O160 -121.6(2)
C172 Sr3 Sr4 O160 90.2(3)
O121 Sr3 Sr4 N151 6.4(4)
O171 Sr3 Sr4 N151 -157.5(4)
O104 Sr3 Sr4 N151 -82.3(5)
O113 Sr3 Sr4 N151 146.4(4)
O107 Sr3 Sr4 N151 40.0(5)
O110 Sr3 Sr4 N151 82.7(4)
N101 Sr3 Sr4 N151 -145.8(4)
F131 Sr3 Sr4 N151 -41.9(4)
F180 Sr3 Sr4 N151 -95.0(4)
F127 Sr3 Sr4 N151 7.4(4)
C172 Sr3 Sr4 N151 -140.8(4)
O121 Sr3 Sr4 F181 106.0(3)
O171 Sr3 Sr4 F181 -57.9(3)
O104 Sr3 Sr4 F181 17.3(3)
O113 Sr3 Sr4 F181 -114.0(2)
O107 Sr3 Sr4 F181 139.6(4)
O110 Sr3 Sr4 F181 -177.7(2)
N101 Sr3 Sr4 F181 -46.2(2)
F131 Sr3 Sr4 F181 57.7(2)
F180 Sr3 Sr4 F181 4.62(19)
F127 Sr3 Sr4 F181 107.0(2)
C172 Sr3 Sr4 F181 -41.2(3)
O121 Sr3 Sr4 F177 153.5(3)
O171 Sr3 Sr4 F177 -10.4(3)
O104 Sr3 Sr4 F177 64.8(3)
O113 Sr3 Sr4 F177 -66.5(2)
O107 Sr3 Sr4 F177 -172.9(4)
O110 Sr3 Sr4 F177 -130.2(2)
N101 Sr3 Sr4 F177 1.3(2)
F131 Sr3 Sr4 F177 105.24(19)
F180 Sr3 Sr4 F177 52.14(18)
F127 Sr3 Sr4 F177 154.5(2)
C172 Sr3 Sr4 F177 6.3(3)
O121 Sr3 Sr4 C122 11.3(4)
O171 Sr3 Sr4 C122 -152.6(4)
O104 Sr3 Sr4 C122 -77.4(5)
O113 Sr3 Sr4 C122 151.3(4)
O107 Sr3 Sr4 C122 44.9(5)
O110 Sr3 Sr4 C122 87.6(4)
N101 Sr3 Sr4 C122 -140.9(4)
F131 Sr3 Sr4 C122 -37.0(4)
F180 Sr3 Sr4 C122 -90.1(3)
F127 Sr3 Sr4 C122 12.3(4)
C172 Sr3 Sr4 C122 -135.9(4)
C122 C123 N151 C152 -122.7(13)
C122 C123 N151 C165 115.3(13)
C122 C123 N151 Sr4 -0.1(17)
O121 Sr4 N151 C123 10.1(10)
O171 Sr4 N151 C123 -15.9(15)
O154 Sr4 N151 C123 -135.9(12)
O163 Sr4 N151 C123 105.2(12)
O157 Sr4 N151 C123 -179.6(11)
O160 Sr4 N151 C123 109.1(11)
F181 Sr4 N151 C123 -74.8(12)
F177 Sr4 N151 C123 -113.5(11)
C122 Sr4 N151 C123 0.0(10)
Sr3 Sr4 N151 C123 5.6(12)
O121 Sr4 N151 C152 131.5(8)
O171 Sr4 N151 C152 105.5(8)
O154 Sr4 N151 C152 -14.5(7)
O163 Sr4 N151 C152 -133.4(8)
O157 Sr4 N151 C152 -58.2(8)
O160 Sr4 N151 C152 -129.5(8)
F181 Sr4 N151 C152 46.6(8)
F177 Sr4 N151 C152 8.0(9)
C122 Sr4 N151 C152 121.4(10)
Sr3 Sr4 N151 C152 127.0(7)
O121 Sr4 N151 C165 -108.0(9)
O171 Sr4 N151 C165 -134.0(7)
O154 Sr4 N151 C165 106.1(8)
O163 Sr4 N151 C165 -12.9(7)
O157 Sr4 N151 C165 62.3(9)
O160 Sr4 N151 C165 -8.9(10)
F181 Sr4 N151 C165 167.1(8)
F177 Sr4 N151 C165 128.5(8)
C122 Sr4 N151 C165 -118.1(11)
Sr3 Sr4 N151 C165 -112.5(7)
C123 N151 C152 C153 169.7(10)
C165 N151 C152 C153 -70.6(13)
Sr4 N151 C152 C153 44.9(11)
N151 C152 C153 O154 -63.7(14)
C152 C153 O154 C155 -171.9(11)
C152 C153 O154 Sr4 50.9(13)
O121 Sr4 O154 C155 169.2(7)
O171 Sr4 O154 C155 71.8(7)
O163 Sr4 O154 C155 -100.4(7)
O157 Sr4 O154 C155 -21.1(7)
O160 Sr4 O154 C155 -36.9(8)
N151 Sr4 O154 C155 -155.5(8)
F181 Sr4 O154 C155 89.9(7)
F177 Sr4 O154 C155 38.3(7)
C122 Sr4 O154 C155 173.2(7)
Sr3 Sr4 O154 C155 126.0(7)
O121 Sr4 O154 C153 -53.4(7)
O171 Sr4 O154 C153 -150.8(7)
O163 Sr4 O154 C153 36.9(7)
O157 Sr4 O154 C153 116.3(7)
O160 Sr4 O154 C153 100.5(7)
N151 Sr4 O154 C153 -18.2(7)
F181 Sr4 O154 C153 -132.8(7)
F177 Sr4 O154 C153 175.6(7)
C122 Sr4 O154 C153 -49.5(7)
Sr3 Sr4 O154 C153 -96.6(7)
C153 O154 C155 C156 -88.6(13)
Sr4 O154 C155 C156 49.4(11)
O154 C155 C156 O157 -56.3(13)
C155 C156 O157 C158 -167.9(11)
C155 C156 O157 Sr4 37.4(13)
O171 Sr4 O157 C158 72.7(8)
O154 Sr4 O157 C158 -162.4(8)
O163 Sr4 O157 C158 -56.2(8)
O160 Sr4 O157 C158 2.9(8)
N151 Sr4 O157 C158 -118.6(8)
F181 Sr4 O157 C158 134.7(8)
F177 Sr4 O157 C158 103.0(8)
C122 Sr4 O157 C158 -119.3(11)
Sr3 Sr4 O157 C158 52.8(9)
O171 Sr4 O157 C156 -134.5(8)
O154 Sr4 O157 C156 -9.7(7)
O163 Sr4 O157 C156 96.5(8)
O160 Sr4 O157 C156 155.7(8)
N151 Sr4 O157 C156 34.2(9)
F181 Sr4 O157 C156 -72.6(8)
F177 Sr4 O157 C156 -104.2(8)
C122 Sr4 O157 C156 33.4(13)
Sr3 Sr4 O157 C156 -154.5(7)
C156 O157 C158 C159 176.2(11)
Sr4 O157 C158 C159 -30.6(13)
O157 C158 C159 O160 55.6(14)
C158 C159 O160 C161 84.0(13)
C158 C159 O160 Sr4 -55.8(11)
O121 Sr4 O160 C159 -162.1(6)
O171 Sr4 O160 C159 -89.2(6)
O154 Sr4 O160 C159 42.4(7)
O163 Sr4 O160 C159 128.2(7)
O157 Sr4 O160 C159 26.4(6)
N151 Sr4 O160 C159 124.1(7)
F181 Sr4 O160 C159 -50.8(7)
F177 Sr4 O160 C159 -31.1(6)
C122 Sr4 O160 C159 -175.7(6)
Sr3 Sr4 O160 C159 -127.1(6)
O121 Sr4 O160 C161 62.7(8)
O171 Sr4 O160 C161 135.7(8)
O154 Sr4 O160 C161 -92.8(8)
O163 Sr4 O160 C161 -6.9(7)
O157 Sr4 O160 C161 -108.8(8)
N151 Sr4 O160 C161 -11.1(9)
F181 Sr4 O160 C161 174.0(7)
F177 Sr4 O160 C161 -166.2(8)
C122 Sr4 O160 C161 49.2(8)
Sr3 Sr4 O160 C161 97.8(8)
C159 O160 C161 C162 -151.5(9)
Sr4 O160 C161 C162 -16.7(12)
O160 C161 C162 O163 51.7(12)
C161 C162 O163 C164 162.6(9)
C161 C162 O163 Sr4 -64.7(11)
O121 Sr4 O163 C162 -81.2(8)
O171 Sr4 O163 C162 -11.9(9)
O154 Sr4 O163 C162 160.5(8)
O157 Sr4 O163 C162 98.2(8)
O160 Sr4 O163 C162 37.9(8)
N151 Sr4 O163 C162 -145.7(9)
F181 Sr4 O163 C162 -145.5(11)
F177 Sr4 O163 C162 70.6(9)
C122 Sr4 O163 C162 -100.3(9)
Sr3 Sr4 O163 C162 -47.1(8)
O121 Sr4 O163 C164 53.2(7)
O171 Sr4 O163 C164 122.5(7)
O154 Sr4 O163 C164 -65.1(7)
O157 Sr4 O163 C164 -127.4(7)
O160 Sr4 O163 C164 172.3(8)
N151 Sr4 O163 C164 -11.3(7)
F181 Sr4 O163 C164 -11.1(15)
F177 Sr4 O163 C164 -155.0(6)
C122 Sr4 O163 C164 34.1(7)
Sr3 Sr4 O163 C164 87.3(7)
C162 O163 C164 C165 177.5(12)
Sr4 O163 C164 C165 44.6(13)
O163 C164 C165 N151 -63.0(16)
C123 N151 C165 C164 -76.9(16)
C152 N151 C165 C164 163.8(13)
Sr4 N151 C165 C164 44.7(15)
O121 Sr4 O171 C172 -124.2(8)
O154 Sr4 O171 C172 -6.9(9)
O163 Sr4 O171 C172 163.5(7)
O157 Sr4 O171 C172 63.8(8)
O160 Sr4 O171 C172 121.0(8)
N151 Sr4 O171 C172 -100.3(9)
F181 Sr4 O171 C172 -26.5(7)
F177 Sr4 O171 C172 33.2(7)
C122 Sr4 O171 C172 -112.0(8)
Sr3 Sr4 O171 C172 -134.5(9)
O121 Sr4 O171 Sr3 10.3(3)
O154 Sr4 O171 Sr3 127.6(3)
O163 Sr4 O171 Sr3 -62.0(4)
O157 Sr4 O171 Sr3 -161.7(2)
O160 Sr4 O171 Sr3 -104.5(3)
N151 Sr4 O171 Sr3 34.2(7)
F181 Sr4 O171 Sr3 108.1(3)
F177 Sr4 O171 Sr3 167.8(4)
C122 Sr4 O171 Sr3 22.5(4)
O121 Sr3 O171 C172 128.2(7)
O104 Sr3 O171 C172 3.7(8)
O113 Sr3 O171 C172 -96.8(7)
O107 Sr3 O171 C172 -96.1(14)
O110 Sr3 O171 C172 -153.6(7)
N101 Sr3 O171 C172 -29.1(7)
F131 Sr3 O171 C172 73.9(7)
F180 Sr3 O171 C172 40.6(7)
F127 Sr3 O171 C172 117.8(7)
Sr4 Sr3 O171 C172 138.4(8)
O121 Sr3 O171 Sr4 -10.2(3)
O104 Sr3 O171 Sr4 -134.7(3)
O113 Sr3 O171 Sr4 124.8(3)
O107 Sr3 O171 Sr4 125.5(11)
O110 Sr3 O171 Sr4 68.0(3)
N101 Sr3 O171 Sr4 -167.5(4)
F131 Sr3 O171 Sr4 -64.5(3)
F180 Sr3 O171 Sr4 -97.8(3)
F127 Sr3 O171 Sr4 -20.6(4)
C172 Sr3 O171 Sr4 -138.4(8)
Sr4 O171 C172 C173 -64.0(10)
Sr3 O171 C172 C173 167.5(6)
Sr4 O171 C172 C174 175.1(7)
Sr3 O171 C172 C174 46.6(11)
Sr4 O171 C172 C178 51.6(10)
Sr3 O171 C172 C178 -76.9(8)
Sr4 O171 C172 Sr3 128.5(9)
O121 Sr3 C172 O171 -49.8(7)
O104 Sr3 C172 O171 -176.7(7)
O113 Sr3 C172 O171 80.1(7)
O107 Sr3 C172 O171 148.8(7)
O110 Sr3 C172 O171 32.4(8)
N101 Sr3 C172 O171 143.2(8)
F131 Sr3 C172 O171 -108.1(7)
F180 Sr3 C172 O171 -126.1(8)
F127 Sr3 C172 O171 -83.3(8)
Sr4 Sr3 C172 O171 -30.1(6)
O121 Sr3 C172 C173 -74.4(14)
O171 Sr3 C172 C173 -24.6(12)
O104 Sr3 C172 C173 158.7(14)
O113 Sr3 C172 C173 55.6(14)
O107 Sr3 C172 C173 124.2(13)
O110 Sr3 C172 C173 7.8(15)
N101 Sr3 C172 C173 118.7(15)
F131 Sr3 C172 C173 -132.7(14)
F180 Sr3 C172 C173 -150.6(15)
F127 Sr3 C172 C173 -107.9(14)
Sr4 Sr3 C172 C173 -54.7(13)
O121 Sr3 C172 C174 170.0(6)
O171 Sr3 C172 C174 -140.1(10)
O104 Sr3 C172 C174 43.1(6)
O113 Sr3 C172 C174 -60.0(6)
O107 Sr3 C172 C174 8.6(11)
O110 Sr3 C172 C174 -107.7(6)
N101 Sr3 C172 C174 3.1(5)
F131 Sr3 C172 C174 111.7(6)
F180 Sr3 C172 C174 93.8(6)
F127 Sr3 C172 C174 136.6(6)
Sr4 Sr3 C172 C174 -170.2(7)
O121 Sr3 C172 C178 62.0(5)
O171 Sr3 C172 C178 111.8(9)
O104 Sr3 C172 C178 -64.9(5)
O113 Sr3 C172 C178 -168.1(5)
O107 Sr3 C172 C178 -99.4(8)
O110 Sr3 C172 C178 144.2(5)
N101 Sr3 C172 C178 -105.0(6)
F131 Sr3 C172 C178 3.7(5)
F180 Sr3 C172 C178 -14.3(4)
F127 Sr3 C172 C178 28.5(7)
Sr4 Sr3 C172 C178 81.7(5)
O171 C172 C173 F175 -62.3(11)
C174 C172 C173 F175 66.3(10)
C178 C172 C173 F175 -179.4(7)
Sr3 C172 C173 F175 -45.0(17)
O171 C172 C173 F176 177.4(8)
C174 C172 C173 F176 -54.0(11)
C178 C172 C173 F176 60.3(10)
Sr3 C172 C173 F176 -165.3(9)
O171 C172 C173 F177 57.0(11)
C174 C172 C173 F177 -174.4(8)
C178 C172 C173 F177 -60.1(10)
Sr3 C172 C173 F177 74.3(16)
C102 N101 C174 C172 -117.3(11)
C115 N101 C174 C172 121.3(10)
Sr3 N101 C174 C172 6.0(10)
O171 C172 C174 N101 -33.8(13)
C173 C172 C174 N101 -157.8(8)
C178 C172 C174 N101 89.7(10)
Sr3 C172 C174 N101 -4.7(8)
F175 C173 F177 Sr4 94.9(7)
F176 C173 F177 Sr4 -153.9(6)
C172 C173 F177 Sr4 -27.3(9)
O121 Sr4 F177 C173 30.3(7)
O171 Sr4 F177 C173 0.8(6)
O154 Sr4 F177 C173 150.1(6)
O163 Sr4 F177 C173 -111.6(6)
O157 Sr4 F177 C173 -144.6(6)
O160 Sr4 F177 C173 -83.2(6)
N151 Sr4 F177 C173 129.7(6)
F181 Sr4 F177 C173 77.5(6)
C122 Sr4 F177 C173 55.4(7)
Sr3 Sr4 F177 C173 8.6(6)
O171 C172 C178 F179 -176.0(8)
C173 C172 C178 F179 -57.1(11)
C174 C172 C178 F179 54.7(11)
Sr3 C172 C178 F179 143.2(8)
O171 C172 C178 F181 -51.1(11)
C173 C172 C178 F181 67.8(9)
C174 C172 C178 F181 179.6(8)
Sr3 C172 C178 F181 -91.9(7)
O171 C172 C178 F180 63.6(9)
C173 C172 C178 F180 -177.6(7)
C174 C172 C178 F180 -65.8(9)
Sr3 C172 C178 F180 22.8(6)
F179 C178 F180 Sr3 -152.1(6)
F181 C178 F180 Sr3 91.2(7)
C172 C178 F180 Sr3 -26.4(7)
O121 Sr3 F180 C178 -82.7(6)
O171 Sr3 F180 C178 -3.0(5)
O104 Sr3 F180 C178 143.9(6)
O113 Sr3 F180 C178 48.1(6)
O107 Sr3 F180 C178 166.4(6)
O110 Sr3 F180 C178 -52.4(10)
N101 Sr3 F180 C178 75.4(6)
F131 Sr3 F180 C178 -139.9(6)
F127 Sr3 F180 C178 -135.5(6)
C172 Sr3 F180 C178 17.3(5)
Sr4 Sr3 F180 C178 -44.5(5)
F179 C178 F181 Sr4 159.9(6)
F180 C178 F181 Sr4 -83.3(8)
C172 C178 F181 Sr4 30.5(9)
O121 Sr4 F181 C178 69.4(6)
O171 Sr4 F181 C178 -6.1(6)
O154 Sr4 F181 C178 -170.0(7)
O163 Sr4 F181 C178 133.1(11)
O157 Sr4 F181 C178 -111.8(6)
O160 Sr4 F181 C178 -50.8(7)
N151 Sr4 F181 C178 133.3(7)
F177 Sr4 F181 C178 -76.6(6)
C122 Sr4 F181 C178 88.1(7)
Sr3 Sr4 F181 C178 32.0(6)
B251 N200 B201 C202 -21.4(13)
B251 N200 B201 C224 -142.8(10)
B251 N200 B201 C213 104.9(11)
C224 B201 C202 C211 -127.9(9)
C213 B201 C202 C211 -8.6(12)
N200 B201 C202 C211 115.9(9)
C224 B201 C202 C203 50.5(10)
C213 B201 C202 C203 169.8(7)
N200 B201 C202 C203 -65.8(9)
C211 C202 C203 F204 178.7(8)
B201 C202 C203 F204 0.2(11)
C211 C202 C203 C205 -1.2(11)
B201 C202 C203 C205 -179.7(8)
F204 C203 C205 F206 2.8(11)
C202 C203 C205 F206 -177.3(8)
F204 C203 C205 C207 -179.9(8)
C202 C203 C205 C207 0.0(11)
F206 C205 C207 F208 -1.8(13)
C203 C205 C207 F208 -179.1(8)
F206 C205 C207 C209 178.6(8)
C203 C205 C207 C209 1.2(12)
F208 C207 C209 F210 2.3(13)
C205 C207 C209 F210 -178.0(8)
F208 C207 C209 C211 179.1(8)
C205 C207 C209 C211 -1.2(13)
C203 C202 C211 F212 175.3(7)
B201 C202 C211 F212 -6.2(13)
C203 C202 C211 C209 1.1(12)
B201 C202 C211 C209 179.6(8)
F210 C209 C211 F212 2.2(12)
C207 C209 C211 F212 -174.5(8)
F210 C209 C211 C202 176.8(8)
C207 C209 C211 C202 0.0(14)
C202 B201 C213 C214 -55.5(10)
C224 B201 C213 C214 69.0(9)
N200 B201 C213 C214 -177.7(7)
C202 B201 C213 C222 133.2(9)
C224 B201 C213 C222 -102.3(10)
N200 B201 C213 C222 11.0(13)
C222 C213 C214 C216 -3.6(11)
B201 C213 C214 C216 -176.1(8)
C222 C213 C214 F215 177.9(8)
B201 C213 C214 F215 5.4(11)
F215 C214 C216 F217 0.0(11)
C213 C214 C216 F217 -178.6(9)
F215 C214 C216 C218 178.4(8)
C213 C214 C216 C218 -0.1(12)
F217 C216 C218 F219 -0.5(13)
C214 C216 C218 F219 -179.0(8)
F217 C216 C218 C220 -179.5(9)
C214 C216 C218 C220 2.0(13)
F219 C218 C220 F221 -0.9(14)
C216 C218 C220 F221 178.1(8)
F219 C218 C220 C222 -179.0(9)
C216 C218 C220 C222 0.1(14)
C214 C213 C222 F223 -174.4(8)
B201 C213 C222 F223 -2.8(15)
C214 C213 C222 C220 5.5(13)
B201 C213 C222 C220 177.2(9)
C218 C220 C222 F223 175.8(9)
F221 C220 C222 F223 -2.2(13)
C218 C220 C222 C213 -4.1(15)
F221 C220 C222 C213 177.8(8)
C202 B201 C224 C225 20.8(12)
C213 B201 C224 C225 -104.5(10)
N200 B201 C224 C225 138.0(8)
C202 B201 C224 C233 -167.5(8)
C213 B201 C224 C233 67.3(10)
N200 B201 C224 C233 -50.3(11)
C233 C224 C225 F226 -177.4(8)
B201 C224 C225 F226 -5.0(13)
C233 C224 C225 C227 0.4(11)
B201 C224 C225 C227 172.8(9)
F226 C225 C227 F228 -2.7(11)
C224 C225 C227 F228 179.3(8)
F226 C225 C227 C229 178.8(8)
C224 C225 C227 C229 0.8(12)
F228 C227 C229 F230 -0.4(13)
C225 C227 C229 F230 178.2(8)
F228 C227 C229 C231 -179.4(8)
C225 C227 C229 C231 -0.9(13)
F230 C229 C231 F232 4.6(14)
C227 C229 C231 F232 -176.4(8)
F230 C229 C231 C233 -179.2(8)
C227 C229 C231 C233 -0.2(13)
C225 C224 C233 F234 177.9(8)
B201 C224 C233 F234 5.0(13)
C225 C224 C233 C231 -1.7(13)
B201 C224 C233 C231 -174.5(9)
F232 C231 C233 F234 -1.8(13)
C229 C231 C233 F234 -178.0(8)
F232 C231 C233 C224 177.8(9)
C229 C231 C233 C224 1.6(14)
B201 N200 B251 C263 103.0(11)
B201 N200 B251 C252 -145.5(9)
B201 N200 B251 C274 -23.7(13)
N200 B251 C252 C261 138.1(9)
C263 B251 C252 C261 -104.6(11)
C274 B251 C252 C261 19.3(13)
N200 B251 C252 C253 -45.1(10)
C263 B251 C252 C253 72.2(10)
C274 B251 C252 C253 -164.0(7)
C261 C252 C253 F254 178.1(8)
B251 C252 C253 F254 0.9(11)
C261 C252 C253 C255 0.0(11)
B251 C252 C253 C255 -177.2(8)
F254 C253 C255 C257 -177.1(9)
C252 C253 C255 C257 1.0(12)
F254 C253 C255 F256 -1.3(11)
C252 C253 C255 F256 176.8(8)
F256 C255 C257 F258 2.7(14)
C253 C255 C257 F258 178.5(8)
F256 C255 C257 C259 -177.4(9)
C253 C255 C257 C259 -1.6(13)
C255 C257 C259 F260 -179.2(9)
F258 C257 C259 F260 0.7(14)
C255 C257 C259 C261 1.2(14)
F258 C257 C259 C261 -178.9(9)
F260 C259 C261 F262 -1.0(14)
C257 C259 C261 F262 178.7(9)
F260 C259 C261 C252 -179.7(9)
C257 C259 C261 C252 -0.1(15)
C253 C252 C261 F262 -179.2(8)
B251 C252 C261 F262 -2.2(14)
C253 C252 C261 C259 -0.5(13)
B251 C252 C261 C259 176.5(9)
N200 B251 C263 C272 -175.1(9)
C252 B251 C263 C272 71.3(11)
C274 B251 C263 C272 -51.7(13)
N200 B251 C263 C264 10.8(13)
C252 B251 C263 C264 -102.9(10)
C274 B251 C263 C264 134.1(9)
C272 C263 C264 F265 -174.4(11)
B251 C263 C264 F265 0.1(14)
C272 C263 C264 C266 3.9(12)
B251 C263 C264 C266 178.3(10)
F265 C264 C266 C268 176.9(11)
C263 C264 C266 C268 -1.4(13)
F265 C264 C266 F267 -1.1(13)
C263 C264 C266 F267 -179.3(9)
C264 C266 C268 C270 -3.2(17)
F267 C266 C268 C270 174.5(10)
C264 C266 C268 F269 -179.4(10)
F267 C266 C268 F269 -1.6(17)
C266 C268 C270 F271 -177.7(11)
F269 C268 C270 F271 -1.4(17)
C266 C268 C270 C272 4.7(17)
F269 C268 C270 C272 -178.9(10)
C264 C263 C272 F273 175.2(9)
B251 C263 C272 F273 0.3(16)
C264 C263 C272 C270 -2.3(16)
B251 C263 C272 C270 -177.1(10)
F271 C270 C272 C263 -179.5(11)
C268 C270 C272 C263 -1.8(17)
F271 C270 C272 F273 2.9(16)
C268 C270 C272 F273 -179.4(10)
N200 B251 C274 C283 -63.8(10)
C263 B251 C274 C283 171.3(8)
C252 B251 C274 C283 53.9(11)
N200 B251 C274 C275 111.8(9)
C263 B251 C274 C275 -13.2(13)
C252 B251 C274 C275 -130.5(9)
C283 C274 C275 F276 175.2(8)
B251 C274 C275 F276 -0.3(13)
C283 C274 C275 C277 -0.7(11)
B251 C274 C275 C277 -176.2(8)
F276 C275 C277 F278 0.6(11)
C274 C275 C277 F278 176.8(9)
F276 C275 C277 C279 -176.1(8)
C274 C275 C277 C279 0.1(11)
F278 C277 C279 F280 0.1(13)
C275 C277 C279 F280 176.8(8)
F278 C277 C279 C281 -176.2(9)
C275 C277 C279 C281 0.5(13)
F280 C279 C281 F282 3.8(14)
C277 C279 C281 F282 -179.9(8)
F280 C279 C281 C283 -176.7(8)
C277 C279 C281 C283 -0.4(14)
C275 C274 C283 F284 177.8(8)
B251 C274 C283 F284 -6.3(13)
C275 C274 C283 C281 0.8(13)
B251 C274 C283 C281 176.7(8)
F282 C281 C283 F284 2.1(13)
C279 C281 C283 F284 -177.5(8)
F282 C281 C283 C274 179.3(8)
C279 C281 C283 C274 -0.3(14)
B351 N300 B301 C324 5.5(13)
B351 N300 B301 C313 -121.6(10)
B351 N300 B301 C302 128.3(9)
N300 B301 C302 C303 12.1(12)
C324 B301 C302 C303 133.1(9)
C313 B301 C302 C303 -103.8(9)
N300 B301 C302 C311 -172.8(7)
C324 B301 C302 C311 -51.7(10)
C313 B301 C302 C311 71.4(9)
C311 C302 C303 C305 2.7(11)
B301 C302 C303 C305 178.0(9)
C311 C302 C303 F304 -174.3(8)
B301 C302 C303 F304 0.9(12)
C302 C303 C305 F306 -178.6(8)
F304 C303 C305 F306 -1.4(11)
C302 C303 C305 C307 -0.3(12)
F304 C303 C305 C307 176.9(8)
F306 C305 C307 F308 -2.5(12)
C303 C305 C307 F308 179.1(8)
F306 C305 C307 C309 178.2(8)
C303 C305 C307 C309 -0.2(12)
F308 C307 C309 F310 -1.4(13)
C305 C307 C309 F310 177.9(8)
F308 C307 C309 C311 178.8(8)
C305 C307 C309 C311 -2.0(13)
C303 C302 C311 F312 -179.6(8)
B301 C302 C311 F312 4.4(12)
C303 C302 C311 C309 -5.0(12)
B301 C302 C311 C309 179.0(8)
F310 C309 C311 F312 -0.1(12)
C307 C309 C311 F312 179.8(8)
F310 C309 C311 C302 -175.0(8)
C307 C309 C311 C302 4.8(14)
N300 B301 C313 C314 -41.7(11)
C324 B301 C313 C314 -165.7(8)
C302 B301 C313 C314 73.0(9)
N300 B301 C313 C322 143.4(9)
C324 B301 C313 C322 19.4(13)
C302 B301 C313 C322 -102.0(10)
C322 C313 C314 F315 175.9(9)
B301 C313 C314 F315 0.4(12)
C322 C313 C314 C316 -2.7(12)
B301 C313 C314 C316 -178.2(9)
F315 C314 C316 F317 2.7(12)
C313 C314 C316 F317 -178.7(9)
F315 C314 C316 C318 -178.0(9)
C313 C314 C316 C318 0.7(13)
C314 C316 C318 F319 178.7(9)
F317 C316 C318 F319 -1.9(14)
C314 C316 C318 C320 1.1(14)
F317 C316 C318 C320 -179.5(9)
F319 C318 C320 F321 1.6(15)
C316 C318 C320 F321 179.2(9)
F319 C318 C320 C322 -178.3(9)
C316 C318 C320 C322 -0.7(15)
F321 C320 C322 F323 2.0(14)
C318 C320 C322 F323 -178.1(9)
F321 C320 C322 C313 178.6(9)
C318 C320 C322 C313 -1.5(16)
C314 C313 C322 F323 179.4(9)
B301 C313 C322 F323 -5.3(15)
C314 C313 C322 C320 3.1(14)
B301 C313 C322 C320 178.3(9)
N300 B301 C324 C325 -75.7(10)
C313 B301 C324 C325 48.7(11)
C302 B301 C324 C325 163.9(7)
N300 B301 C324 C333 99.1(10)
C313 B301 C324 C333 -136.6(9)
C302 B301 C324 C333 -21.4(12)
C333 C324 C325 C327 1.9(11)
B301 C324 C325 C327 177.1(8)
C333 C324 C325 F326 -176.8(8)
B301 C324 C325 F326 -1.6(11)
C324 C325 C327 C329 -1.2(12)
F326 C325 C327 C329 177.6(8)
C324 C325 C327 F328 -178.8(8)
F326 C325 C327 F328 0.0(11)
C325 C327 C329 F330 -178.5(8)
F328 C327 C329 F330 -0.9(13)
C325 C327 C329 C331 2.1(13)
F328 C327 C329 C331 179.7(8)
F330 C329 C331 F332 3.2(14)
C327 C329 C331 F332 -177.4(8)
F330 C329 C331 C333 176.8(8)
C327 C329 C331 C333 -3.8(13)
C325 C324 C333 F334 178.3(8)
B301 C324 C333 F334 3.1(14)
C325 C324 C333 C331 -3.6(13)
B301 C324 C333 C331 -178.8(8)
F332 C331 C333 F334 -3.3(12)
C329 C331 C333 F334 -177.0(8)
F332 C331 C333 C324 178.4(8)
C329 C331 C333 C324 4.7(14)
B301 N300 B351 C352 86.0(12)
B301 N300 B351 C374 -160.1(8)
B301 N300 B351 C363 -44.4(13)
C374 B351 C352 C353 -108.2(11)
N300 B351 C352 C353 6.6(15)
C363 B351 C352 C353 130.4(10)
C374 B351 C352 C361 62.9(11)
N300 B351 C352 C361 177.7(9)
C363 B351 C352 C361 -58.5(13)
C361 C352 C353 C355 2.0(13)
B351 C352 C353 C355 173.6(11)
C361 C352 C353 F354 -175.8(10)
B351 C352 C353 F354 -4.2(15)
C352 C353 C355 C357 0.6(14)
F354 C353 C355 C357 178.5(10)
C352 C353 C355 F356 178.4(10)
F354 C353 C355 F356 -3.7(13)
C353 C355 C357 F358 178.7(9)
F356 C355 C357 F358 0.9(16)
C353 C355 C357 C359 -3.2(16)
F356 C355 C357 C359 179.0(10)
C355 C357 C359 F360 -173.2(10)
F358 C357 C359 F360 4.9(17)
C355 C357 C359 C361 3.1(17)
F358 C357 C359 C361 -178.8(10)
F360 C359 C361 F362 -2.7(17)
C357 C359 C361 F362 -178.9(10)
F360 C359 C361 C352 176.0(11)
C357 C359 C361 C352 -0.3(18)
C353 C352 C361 F362 176.5(10)
B351 C352 C361 F362 3.8(16)
C353 C352 C361 C359 -2.1(16)
B351 C352 C361 C359 -174.8(11)
C352 B351 C363 C372 177.8(9)
C374 B351 C363 C372 59.0(11)
N300 B351 C363 C372 -54.5(11)
C352 B351 C363 C364 -1.7(14)
C374 B351 C363 C364 -120.6(9)
N300 B351 C363 C364 126.0(9)
C372 C363 C364 F365 174.9(9)
B351 C363 C364 F365 -5.6(13)
C372 C363 C364 C366 -2.8(11)
B351 C363 C364 C366 176.7(9)
F365 C364 C366 C368 -177.4(9)
C363 C364 C366 C368 0.4(12)
F365 C364 C366 F367 -0.4(11)
C363 C364 C366 F367 177.4(9)
F367 C366 C368 F369 1.7(15)
C364 C366 C368 F369 178.5(8)
F367 C366 C368 C370 -174.0(9)
C364 C366 C368 C370 2.8(15)
C366 C368 C370 F371 176.3(9)
F369 C368 C370 F371 0.4(14)
C366 C368 C370 C372 -3.3(15)
F369 C368 C370 C372 -179.2(9)
F371 C370 C372 F373 3.5(14)
C368 C370 C372 F373 -176.9(9)
F371 C370 C372 C363 -178.8(9)
C368 C370 C372 C363 0.8(16)
C364 C363 C372 F373 179.9(8)
B351 C363 C372 F373 0.3(14)
C364 C363 C372 C370 2.2(14)
B351 C363 C372 C370 -177.3(9)
C352 B351 C374 C383 66.1(11)
N300 B351 C374 C383 -53.9(11)
C363 B351 C374 C383 -166.9(9)
C352 B351 C374 C375 -106.3(10)
N300 B351 C374 C375 133.8(8)
C363 B351 C374 C375 20.7(13)
C383 C374 C375 C377 0.7(11)
B351 C374 C375 C377 173.7(9)
C383 C374 C375 F376 -176.1(8)
B351 C374 C375 F376 -3.2(13)
F376 C375 C377 C379 177.7(9)
C374 C375 C377 C379 0.8(12)
F376 C375 C377 F378 -2.6(11)
C374 C375 C377 F378 -179.5(8)
C375 C377 C379 C381 0.3(14)
F378 C377 C379 C381 -179.3(9)
C375 C377 C379 F380 178.1(8)
F378 C377 C379 F380 -1.6(13)
C377 C379 C381 F382 -178.3(9)
F380 C379 C381 F382 4.0(15)
C377 C379 C381 C383 -2.9(15)
F380 C379 C381 C383 179.4(8)
C375 C374 C383 F384 179.2(8)
B351 C374 C383 F384 5.7(13)
C375 C374 C383 C381 -3.5(13)
B351 C374 C383 C381 -177.1(9)
C379 C381 C383 F384 -177.9(9)
F382 C381 C383 F384 -2.4(13)
C379 C381 C383 C374 4.8(15)
F382 C381 C383 C374 -179.7(9)
B451 N400 B401 C424 5.4(12)
B451 N400 B401 C402 131.2(9)
B451 N400 B401 C413 -119.2(10)
N400 B401 C402 C411 -139.8(9)
C424 B401 C402 C411 -17.9(14)
C413 B401 C402 C411 103.2(10)
N400 B401 C402 C403 48.7(10)
C424 B401 C402 C403 170.6(7)
C413 B401 C402 C403 -68.4(9)
C411 C402 C403 F404 -176.7(8)
B401 C402 C403 F404 -3.6(11)
C411 C402 C403 C405 1.4(10)
B401 C402 C403 C405 174.5(8)
F404 C403 C405 F406 -3.0(10)
C402 C403 C405 F406 178.8(8)
F404 C403 C405 C407 176.8(8)
C402 C403 C405 C407 -1.4(11)
F406 C405 C407 F408 -0.5(13)
C403 C405 C407 F408 179.7(7)
F406 C405 C407 C409 -179.1(8)
C403 C405 C407 C409 1.1(12)
F408 C407 C409 F410 0.7(13)
C405 C407 C409 F410 179.4(8)
F408 C407 C409 C411 -179.7(8)
C405 C407 C409 C411 -1.1(13)
C403 C402 C411 F412 177.5(7)
B401 C402 C411 F412 5.4(14)
C403 C402 C411 C409 -1.4(12)
B401 C402 C411 C409 -173.5(9)
F410 C409 C411 C402 -179.1(8)
C407 C409 C411 C402 1.4(14)
F410 C409 C411 F412 1.9(12)
C407 C409 C411 F412 -177.6(8)
N400 B401 C413 C422 -9.9(13)
C424 B401 C413 C422 -132.8(9)
C402 B401 C413 C422 103.9(10)
N400 B401 C413 C414 174.0(7)
C424 B401 C413 C414 51.2(10)
C402 B401 C413 C414 -72.2(9)
C422 C413 C414 C416 2.1(10)
B401 C413 C414 C416 178.8(8)
C422 C413 C414 F415 -176.5(8)
B401 C413 C414 F415 0.2(11)
F415 C414 C416 C418 178.5(8)
C413 C414 C416 C418 -0.1(11)
F415 C414 C416 F417 -2.6(11)
C413 C414 C416 F417 178.8(8)
C414 C416 C418 C420 -1.3(13)
F417 C416 C418 C420 179.7(8)
C414 C416 C418 F419 178.3(7)
F417 C416 C418 F419 -0.7(12)
C416 C418 C420 F421 -179.3(8)
F419 C418 C420 F421 1.1(13)
C416 C418 C420 C422 0.6(13)
F419 C418 C420 C422 -179.0(8)
F421 C420 C422 F423 -0.3(12)
C418 C420 C422 F423 179.8(8)
F421 C420 C422 C413 -178.4(8)
C418 C420 C422 C413 1.7(14)
C414 C413 C422 C420 -2.9(12)
B401 C413 C422 C420 -179.1(9)
C414 C413 C422 F423 179.2(7)
B401 C413 C422 F423 2.9(14)
N400 B401 C424 C433 -105.5(10)
C402 B401 C424 C433 133.6(9)
C413 B401 C424 C433 18.9(12)
N400 B401 C424 C425 73.6(9)
C402 B401 C424 C425 -47.3(11)
C413 B401 C424 C425 -162.0(7)
C433 C424 C425 F426 179.4(8)
B401 C424 C425 F426 0.3(11)
C433 C424 C425 C427 -0.2(10)
B401 C424 C425 C427 -179.4(8)
F426 C425 C427 F428 0.2(11)
C424 C425 C427 F428 179.9(8)
F426 C425 C427 C429 -178.4(8)
C424 C425 C427 C429 1.3(11)
F428 C427 C429 F430 0.0(13)
C425 C427 C429 F430 178.5(7)
F428 C427 C429 C431 -179.1(8)
C425 C427 C429 C431 -0.6(12)
F430 C429 C431 C433 179.7(8)
C427 C429 C431 C433 -1.3(14)
F430 C429 C431 F432 1.0(13)
C427 C429 C431 F432 -179.9(8)
F432 C431 C433 F434 -3.7(13)
C429 C431 C433 F434 177.7(8)
F432 C431 C433 C424 -178.8(8)
C429 C431 C433 C424 2.6(15)
C425 C424 C433 C431 -1.8(13)
B401 C424 C433 C431 177.4(9)
C425 C424 C433 F434 -176.7(7)
B401 C424 C433 F434 2.5(13)
B401 N400 B451 C463 33.6(12)
B401 N400 B451 C474 -96.3(10)
B401 N400 B451 C452 153.6(8)
N400 B451 C452 C453 -134.6(8)
C463 B451 C452 C453 -15.4(12)
C474 B451 C452 C453 107.1(9)
N400 B451 C452 C461 51.3(10)
C463 B451 C452 C461 170.5(8)
C474 B451 C452 C461 -66.9(10)
C461 C452 C453 F454 179.7(9)
B451 C452 C453 F454 5.5(13)
C461 C452 C453 C455 1.0(11)
B451 C452 C453 C455 -173.3(9)
F454 C453 C455 C457 180.0(9)
C452 C453 C455 C457 -1.2(12)
F454 C453 C455 F456 1.2(11)
C452 C453 C455 F456 -179.9(8)
F456 C455 C457 F458 -1.7(14)
C453 C455 C457 F458 179.5(8)
F456 C455 C457 C459 -179.8(8)
C453 C455 C457 C459 1.5(13)
F458 C457 C459 F460 1.1(14)
C455 C457 C459 F460 179.3(8)
F458 C457 C459 C461 -179.8(9)
C455 C457 C459 C461 -1.7(14)
F460 C459 C461 F462 -3.6(13)
C457 C459 C461 F462 177.4(9)
F460 C459 C461 C452 -179.3(9)
C457 C459 C461 C452 1.7(15)
C453 C452 C461 F462 -176.7(8)
B451 C452 C461 F462 -1.9(13)
C453 C452 C461 C459 -1.3(13)
B451 C452 C461 C459 173.5(9)
N400 B451 C463 C472 -124.9(10)
C474 B451 C463 C472 4.1(13)
C452 B451 C463 C472 118.2(10)
N400 B451 C463 C464 58.7(10)
C474 B451 C463 C464 -172.4(7)
C452 B451 C463 C464 -58.3(10)
C472 C463 C464 F465 178.9(8)
B451 C463 C464 F465 -4.1(11)
C472 C463 C464 C466 0.3(11)
B451 C463 C464 C466 177.3(8)
F465 C464 C466 C468 -178.5(8)
C463 C464 C466 C468 0.1(12)
F465 C464 C466 F467 -2.8(11)
C463 C464 C466 F467 175.8(8)
F467 C466 C468 F469 6.1(13)
C464 C466 C468 F469 -178.2(7)
F467 C466 C468 C470 -176.5(8)
C464 C466 C468 C470 -0.8(13)
C466 C468 C470 F471 179.5(8)
F469 C468 C470 F471 -3.2(13)
C466 C468 C470 C472 1.2(14)
F469 C468 C470 C472 178.5(8)
C464 C463 C472 F473 -177.9(7)
B451 C463 C472 F473 5.5(14)
C464 C463 C472 C470 0.1(13)
B451 C463 C472 C470 -176.5(9)
F471 C470 C472 F473 -1.0(13)
C468 C470 C472 F473 177.3(8)
F471 C470 C472 C463 -179.1(9)
C468 C470 C472 C463 -0.8(14)
N400 B451 C474 C483 -2.8(12)
C463 B451 C474 C483 -130.0(9)
C452 B451 C474 C483 110.2(10)
N400 B451 C474 C475 -173.1(7)
C463 B451 C474 C475 59.6(10)
C452 B451 C474 C475 -60.1(9)
C483 C474 C475 F476 -177.5(8)
B451 C474 C475 F476 -6.2(11)
C483 C474 C475 C477 1.9(11)
B451 C474 C475 C477 173.2(8)
F476 C475 C477 F478 0.0(11)
C474 C475 C477 F478 -179.5(8)
F476 C475 C477 C479 -178.5(8)
C474 C475 C477 C479 2.1(11)
F478 C477 C479 F480 0.8(13)
C475 C477 C479 F480 179.3(8)
F478 C477 C479 C481 177.8(8)
C475 C477 C479 C481 -3.7(13)
F480 C479 C481 F482 -0.7(13)
C477 C479 C481 F482 -177.7(8)
F480 C479 C481 C483 178.6(8)
C477 C479 C481 C483 1.6(13)
C475 C474 C483 F484 173.8(8)
B451 C474 C483 F484 3.4(14)
C475 C474 C483 C481 -4.0(13)
B451 C474 C483 C481 -174.4(8)
F482 C481 C483 F484 3.7(12)
C479 C481 C483 F484 -175.7(8)
F482 C481 C483 C474 -178.2(8)
C479 C481 C483 C474 2.4(14)
B551 N500 B501 C502 -118.3(10)
B551 N500 B501 C524 6.0(13)
B551 N500 B501 C513 131.4(9)
C524 B501 C502 C503 -131.8(9)
C513 B501 C502 C503 102.1(10)
N500 B501 C502 C503 -10.2(13)
C524 B501 C502 C511 50.7(12)
C513 B501 C502 C511 -75.5(10)
N500 B501 C502 C511 172.2(8)
C511 C502 C503 F504 177.2(9)
B501 C502 C503 F504 -0.5(14)
C511 C502 C503 C505 -2.3(11)
B501 C502 C503 C505 180.0(10)
F504 C503 C505 F506 1.8(11)
C502 C503 C505 F506 -178.7(9)
F504 C503 C505 C507 -176.7(9)
C502 C503 C505 C507 2.8(12)
F506 C505 C507 F508 1.8(14)
C503 C505 C507 F508 -179.8(9)
F506 C505 C507 C509 179.5(9)
C503 C505 C507 C509 -2.1(14)
F508 C507 C509 F510 -2.4(15)
C505 C507 C509 F510 179.9(9)
F508 C507 C509 C511 178.9(10)
C505 C507 C509 C511 1.2(15)
F510 C509 C511 F512 1.3(15)
C507 C509 C511 F512 180.0(9)
F510 C509 C511 C502 -179.6(9)
C507 C509 C511 C502 -1.0(16)
C503 C502 C511 F512 -179.6(8)
B501 C502 C511 F512 -1.5(13)
C503 C502 C511 C509 1.4(14)
B501 C502 C511 C509 179.4(10)
C502 B501 C513 C514 -70.7(10)
C524 B501 C513 C514 165.3(8)
N500 B501 C513 C514 45.0(10)
C502 B501 C513 C522 101.3(10)
C524 B501 C513 C522 -22.7(13)
N500 B501 C513 C522 -143.0(9)
C522 C513 C514 F515 -175.5(8)
B501 C513 C514 F515 -2.7(12)
C522 C513 C514 C516 2.2(11)
B501 C513 C514 C516 175.1(8)
C513 C514 C516 F517 -179.8(9)
F515 C514 C516 F517 -1.9(11)
C513 C514 C516 C518 0.6(12)
F515 C514 C516 C518 178.4(8)
F517 C516 C518 F519 -0.2(14)
C514 C516 C518 F519 179.4(8)
F517 C516 C518 C520 176.4(9)
C514 C516 C518 C520 -4.0(13)
F519 C518 C520 F521 -2.5(14)
C516 C518 C520 F521 -179.2(9)
F519 C518 C520 C522 -179.0(9)
C516 C518 C520 C522 4.4(14)
F521 C520 C522 F523 3.6(13)
C518 C520 C522 F523 -180.0(9)
F521 C520 C522 C513 -177.8(9)
C518 C520 C522 C513 -1.4(15)
C514 C513 C522 F523 176.7(8)
B501 C513 C522 F523 4.0(14)
C514 C513 C522 C520 -1.8(13)
B501 C513 C522 C520 -174.4(9)
C502 B501 C524 C525 -157.8(8)
C513 B501 C524 C525 -39.4(11)
N500 B501 C524 C525 79.5(10)
C502 B501 C524 C533 18.3(13)
C513 B501 C524 C533 136.7(9)
N500 B501 C524 C533 -104.4(9)
C533 C524 C525 F526 179.5(8)
B501 C524 C525 F526 -3.9(11)
C533 C524 C525 C527 -0.6(10)
B501 C524 C525 C527 175.9(8)
F526 C525 C527 F528 -3.6(11)
C524 C525 C527 F528 176.5(8)
F526 C525 C527 C529 -178.3(8)
C524 C525 C527 C529 1.8(11)
F528 C527 C529 F530 3.9(13)
C525 C527 C529 F530 178.6(7)
F528 C527 C529 C531 -177.8(8)
C525 C527 C529 C531 -3.0(13)
F530 C529 C531 F532 -2.2(13)
C527 C529 C531 F532 179.4(8)
F530 C529 C531 C533 -178.4(8)
C527 C529 C531 C533 3.2(13)
C529 C531 C533 F534 174.5(8)
F532 C531 C533 F534 -1.7(12)
C529 C531 C533 C524 -2.2(14)
F532 C531 C533 C524 -178.4(8)
C525 C524 C533 C531 0.8(12)
B501 C524 C533 C531 -175.7(9)
C525 C524 C533 F534 -175.7(7)
B501 C524 C533 F534 7.8(13)
B501 N500 B551 C574 165.6(8)
B501 N500 B551 C552 -82.0(11)
B501 N500 B551 C563 45.5(12)
N500 B551 C552 C553 -15.0(12)
C574 B551 C552 C553 101.1(9)
C563 B551 C552 C553 -137.9(8)
N500 B551 C552 C561 171.5(8)
C574 B551 C552 C561 -72.4(10)
C563 B551 C552 C561 48.6(11)
C561 C552 C553 F554 175.1(8)
B551 C552 C553 F554 1.1(12)
C561 C552 C553 C555 -1.3(10)
B551 C552 C553 C555 -175.3(8)
F554 C553 C555 F556 3.2(11)
C552 C553 C555 F556 179.8(8)
F554 C553 C555 C557 -178.0(8)
C552 C553 C555 C557 -1.4(11)
F556 C555 C557 F558 -1.6(13)
C553 C555 C557 F558 179.6(8)
F556 C555 C557 C559 -177.2(8)
C553 C555 C557 C559 4.0(12)
F558 C557 C559 F560 -0.1(13)
C555 C557 C559 F560 175.5(8)
F558 C557 C559 C561 -179.4(8)
C555 C557 C559 C561 -3.8(14)
C557 C559 C561 F562 176.5(8)
F560 C559 C561 F562 -2.8(13)
C557 C559 C561 C552 1.1(14)
F560 C559 C561 C552 -178.3(8)
C553 C552 C561 F562 -174.0(7)
B551 C552 C561 F562 0.3(12)
C553 C552 C561 C559 1.5(12)
B551 C552 C561 C559 175.8(8)
N500 B551 C563 C572 61.2(10)
C574 B551 C563 C572 -56.9(11)
C552 B551 C563 C572 -172.7(8)
N500 B551 C563 C564 -113.2(9)
C574 B551 C563 C564 128.8(8)
C552 B551 C563 C564 13.0(12)
C572 C563 C564 F565 -174.4(7)
B551 C563 C564 F565 0.3(12)
C572 C563 C564 C566 0.0(10)
B551 C563 C564 C566 174.7(8)
F565 C564 C566 F567 -3.8(10)
C563 C564 C566 F567 -178.4(7)
F565 C564 C566 C568 175.7(8)
C563 C564 C566 C568 1.1(11)
C564 C566 C568 F569 179.2(7)
F567 C566 C568 F569 -1.2(12)
C564 C566 C568 C570 -1.1(12)
F567 C566 C568 C570 178.5(7)
F569 C568 C570 F571 -0.4(13)
C566 C568 C570 F571 179.9(7)
F569 C568 C570 C572 179.6(8)
C566 C568 C570 C572 0.0(12)
F571 C570 C572 F573 -1.3(12)
C568 C570 C572 F573 178.7(7)
F571 C570 C572 C563 -178.7(8)
C568 C570 C572 C563 1.3(14)
C564 C563 C572 F573 -178.6(7)
B551 C563 C572 F573 6.3(12)
C564 C563 C572 C570 -1.2(13)
B551 C563 C572 C570 -176.3(9)
N500 B551 C574 C575 -138.3(9)
C552 B551 C574 C575 102.3(10)
C563 B551 C574 C575 -21.2(13)
N500 B551 C574 C583 47.0(12)
C552 B551 C574 C583 -72.4(11)
C563 B551 C574 C583 164.1(9)
C583 C574 C575 F576 179.8(9)
B551 C574 C575 F576 4.6(13)
C583 C574 C575 C577 -1.8(11)
B551 C574 C575 C577 -177.0(9)
F576 C575 C577 F578 -1.3(12)
C574 C575 C577 F578 -179.8(10)
F576 C575 C577 C579 178.9(9)
C574 C575 C577 C579 0.5(12)
F578 C577 C579 F580 -0.9(14)
C575 C577 C579 F580 178.8(8)
F578 C577 C579 C581 -179.6(9)
C575 C577 C579 C581 0.2(14)
F580 C579 C581 C583 -177.9(9)
C577 C579 C581 C583 0.8(15)
F580 C579 C581 F582 -1.0(15)
C577 C579 C581 F582 177.7(9)
F582 C581 C583 F584 1.9(14)
C579 C581 C583 F584 178.9(9)
F582 C581 C583 C574 -179.5(9)
C579 C581 C583 C574 -2.5(16)
C575 C574 C583 C581 2.9(14)
B551 C574 C583 C581 178.4(10)
C575 C574 C583 F584 -178.5(8)
B551 C574 C583 F584 -3.0(14)

loop_
_platon_squeeze_void_nr
_platon_squeeze_void_average_x
_platon_squeeze_void_average_y
_platon_squeeze_void_average_z
_platon_squeeze_void_volume
_platon_squeeze_void_count_electrons
_platon_squeeze_void_content
1 0.052 -0.129 0.304 407 85 ' '
2 0.051 0.129 0.804 407 86 ' '
3 0.246 0.132 0.546 17 3 ' '
4 0.551 0.371 0.304 407 85 ' '
5 0.746 0.368 0.046 17 2 ' '
6 0.551 0.629 0.804 407 86 ' '
7 0.746 0.632 0.546 17 3 ' '
8 0.246 0.868 0.046 17 2 ' '
